data_7123603
loop_
_publ_author_name
'Chai, Hongxin'
'Pan, Zhi-Sheng'
'Yang, Liu-Pan'
'He, Shan'
'Pan, Fangfang'
'Rissanen, Kari'
'Jiang, Wei'

_publ_section_title
;
 Probing the Guest-Binding Preference of Three Structurally Similar and
 Conformationally Adaptive Macrocycles
;
_journal_name_full 'Chemical Communications'
_journal_paper_doi 10.1039/C9CC03341F
_journal_year 2019
_chemical_formula_moiety '2(C80 H104 O12), 2(C28 H42 N2), 4(F6 P), 9(C2 H3 N)'
_chemical_formula_sum 'C234 H319 F24 N13 O24 P4'
_chemical_formula_weight 4277.88
_space_group_crystal_system triclinic
_space_group_IT_number 2
_space_group_name_Hall '-P 1'
_space_group_name_H-M_alt 'P -1'
_symmetry_space_group_name_Hall '-P 1'
_symmetry_space_group_name_H-M 'P -1'
_atom_sites_solution_hydrogens mixed
_audit_creation_date 2019-05-30
_audit_creation_method
;
Olex2 1.2
(compiled 2017.03.28 svn.r3405 for OlexSys, GUI svn.r5337)
;
_audit_update_record
;
2019-05-31 deposited with the CCDC.    2019-06-05 downloaded from the CCDC.
;
_cell_angle_alpha 76.681(3)
_cell_angle_beta 82.212(3)
_cell_angle_gamma 86.269(3)
_cell_formula_units_Z 2
_cell_length_a 17.6647(7)
_cell_length_b 24.7902(10)
_cell_length_c 26.8978(11)
_cell_measurement_reflns_used 6842
_cell_measurement_temperature 123.01(10)
_cell_measurement_theta_max 25.0450
_cell_measurement_theta_min 3.3770
_cell_volume 11349.3(8)
_computing_cell_refinement
;
CrysAlisPro, Agilent Technologies,
Version 1.171.37.35 (release 13-08-2014 CrysAlis171 .NET)
(compiled Aug 13 2014,18:06:01)
;
_computing_data_collection
;
CrysAlisPro, Agilent Technologies,
Version 1.171.37.35 (release 13-08-2014 CrysAlis171 .NET)
(compiled Aug 13 2014,18:06:01)
;
_computing_data_reduction
;
CrysAlisPro, Agilent Technologies,
Version 1.171.37.35 (release 13-08-2014 CrysAlis171 .NET)
(compiled Aug 13 2014,18:06:01)
;
_computing_molecular_graphics 'Olex2 (Dolomanov et al., 2009)'
_computing_publication_material 'Olex2 (Dolomanov et al., 2009)'
_computing_structure_refinement 'ShelXL (Sheldrick, 2015)'
_computing_structure_solution 'ShelXT (Sheldrick, 2015)'
_diffrn_ambient_temperature 123.01(10)
_diffrn_detector 'CCD plate'
_diffrn_detector_area_resol_mean 8.0053
_diffrn_detector_type Eos
_diffrn_measured_fraction_theta_full 0.989
_diffrn_measured_fraction_theta_max 0.989
_diffrn_measurement_details
;
#__ type_ start__ end____ width___ exp.time_
  1 omega  -47.00   43.00   1.0000    5.0000
omega____ theta____ kappa____ phi______ frames
    -      -16.7586   77.0000 -120.0000 90

#__ type_ start__ end____ width___ exp.time_
  2 omega  -55.00   42.00   1.0000    5.0000
omega____ theta____ kappa____ phi______ frames
    -       17.9305  -37.0000  -30.0000 97

#__ type_ start__ end____ width___ exp.time_
  3 omega  -19.00   25.00   1.0000    5.0000
omega____ theta____ kappa____ phi______ frames
    -      -16.7586  -99.0000  120.0000 44

#__ type_ start__ end____ width___ exp.time_
  4 omega   -7.00   84.00   1.0000    5.0000
omega____ theta____ kappa____ phi______ frames
    -       17.9305   37.0000  150.0000 91
;
_diffrn_measurement_device 'four-circle diffractometer'
_diffrn_measurement_device_type 'SuperNova, Single source at offset, Eos'
_diffrn_measurement_method '\w scans'
_diffrn_orient_matrix_UB_11 -0.0387352000
_diffrn_orient_matrix_UB_12 -0.0070299000
_diffrn_orient_matrix_UB_13 0.0019022000
_diffrn_orient_matrix_UB_21 0.0032002000
_diffrn_orient_matrix_UB_22 -0.0180082000
_diffrn_orient_matrix_UB_23 0.0243369000
_diffrn_orient_matrix_UB_31 -0.0115684000
_diffrn_orient_matrix_UB_32 0.0221785000
_diffrn_orient_matrix_UB_33 0.0122453000
_diffrn_radiation_monochromator mirror
_diffrn_radiation_probe x-ray
_diffrn_radiation_type MoK\a
_diffrn_radiation_wavelength 0.71073
_diffrn_reflns_av_R_equivalents 0.0564
_diffrn_reflns_av_unetI/netI 0.1679
_diffrn_reflns_Laue_measured_fraction_full 0.989
_diffrn_reflns_Laue_measured_fraction_max 0.989
_diffrn_reflns_limit_h_max 17
_diffrn_reflns_limit_h_min -21
_diffrn_reflns_limit_k_max 29
_diffrn_reflns_limit_k_min -28
_diffrn_reflns_limit_l_max 26
_diffrn_reflns_limit_l_min -32
_diffrn_reflns_number 65707
_diffrn_reflns_point_group_measured_fraction_full 0.989
_diffrn_reflns_point_group_measured_fraction_max 0.989
_diffrn_reflns_theta_full 25.250
_diffrn_reflns_theta_max 25.250
_diffrn_reflns_theta_min 3.008
_diffrn_source 'SuperNova (Mo) X-ray Source'
_exptl_absorpt_coefficient_mu 0.120
_exptl_absorpt_correction_T_max 0.996
_exptl_absorpt_correction_T_min 0.992
_exptl_absorpt_correction_type analytical
_exptl_absorpt_process_details
;
CrysAlisPro, Agilent Technologies,
Version 1.171.37.35 (release 13-08-2014 CrysAlis171 .NET)
(compiled Aug 13 2014,18:06:01)
Analytical numeric absorption correction using a multifaceted crystal
            model based on expressions derived by R.C. Clark & J.S. Reid.
(Clark, R. C. & Reid, J. S. (1995). Acta Cryst. A51, 887-897)
Empirical absorption correction using spherical harmonics,
 implemented in SCALE3 ABSPACK scaling algorithm.
;
_exptl_crystal_colour colourless
_exptl_crystal_colour_primary colourless
_exptl_crystal_density_diffrn 1.252
_exptl_crystal_description block
_exptl_crystal_F_000 4564
_exptl_crystal_size_max 0.584
_exptl_crystal_size_mid 0.5085
_exptl_crystal_size_min 0.2199
_refine_diff_density_max 1.247
_refine_diff_density_min -0.956
_refine_diff_density_rms 0.084
_refine_ls_extinction_method none
_refine_ls_goodness_of_fit_ref 1.017
_refine_ls_hydrogen_treatment constr
_refine_ls_matrix_type full
_refine_ls_number_parameters 2976
_refine_ls_number_reflns 40660
_refine_ls_number_restraints 516
_refine_ls_restrained_S_all 1.048
_refine_ls_R_factor_all 0.2346
_refine_ls_R_factor_gt 0.1109
_refine_ls_shift/su_max 0.003
_refine_ls_shift/su_mean 0.000
_refine_ls_structure_factor_coef Fsqd
_refine_ls_weighting_details 'w=1/[\s^2^(Fo^2^)+(0.1549P)^2^+16.2629P] where P=(Fo^2^+2Fc^2^)/3'
_refine_ls_weighting_scheme calc
_refine_ls_wR_factor_gt 0.2690
_refine_ls_wR_factor_ref 0.3682
_reflns_Friedel_coverage 0.000
_reflns_number_gt 16969
_reflns_number_total 40660
_reflns_threshold_expression 'I > 2\s(I)'
_cod_data_source_file c9cc03341f2.cif
_cod_data_source_block 8_hm4
_cod_database_code 7123603
_shelx_shelxl_version_number 2018/1
_chemical_oxdiff_formula 'C50 H50 O6 N4 P2 F12'
_shelx_space_group_comment
;
The symmetry employed for this shelxl refinement is uniquely defined
by the following loop, which should always be used as a source of
symmetry information in preference to the above space-group names.
They are only intended as comments.
;
_reflns_odcompleteness_completeness 96.21
_reflns_odcompleteness_iscentric 1
_reflns_odcompleteness_theta 26.32
_olex2_refinement_description
;
1. Fixed Uiso
 At 1.2 times of:
  All C(H) groups, {H13F,H13G,H13H,H13I,H13D,H13E} of C130, All C(H,H) groups,
   All C(H,H,H,H) groups
 At 1.5 times of:
  All C(H,H,H) groups, {H13O,H13P,H13Q,H13L,H13M,H13N} of C132, {H60A,H60B,
  H60C,H60D,H60E,H60F} of C60, {H23C,H23D,H23E,H23F,H23G,H23H} of C232
2. Restrained distances
 C219-C220
 1.4 with sigma of 0.02
 C21C-C22C = C159-C160
 1.54 with sigma of 0.02
 C153-C154 = C154-C155 = C155-C156 = C131-C130 = C158-C159 = C21C-C158
 1.54 with sigma of 0.02
 C63B-C62 = C66-C67 = C67-C68 = C75B-C74 = C219-C220 = C150-C1K = C1J-C1K
 1.54 with sigma of 0.02
 C1K-C149
 2.54 with sigma of 0.01
 C157-C21C = C158-C160 = O22-C158
 2.52 with sigma of 0.04
 H15L-H1JB = H15L-H1JC
 2.2 with sigma of 0.04
 H17G-H68D
 2.2 with sigma of 0.04
 C67-C66 \\sim C66-C67B
 with sigma of 0.02
3. Uiso/Uaniso restraints and constraints
Uanis(F4) \\sim Ueq, Uanis(N6) \\sim Ueq, Uanis(N11) \\sim Ueq: with sigma of
0.003 and sigma for terminal atoms of 0.006
Uanis(F6) \\sim Ueq, Uanis(F13) \\sim Ueq: with sigma of 0.002 and sigma for
terminal atoms of 0.004
Uanis(C52) \\sim Ueq, Uanis(C68) \\sim Ueq, Uanis(C148) \\sim Ueq, Uanis(C175)
\\sim Ueq, Uanis(C218) \\sim Ueq, Uanis(C220) \\sim Ueq, Uanis(C230) \\sim Ueq,
Uanis(F3) \\sim Ueq, Uanis(F21) \\sim Ueq, Uanis(F23) \\sim Ueq, Uanis(N5)
\\sim Ueq: with sigma of 0.005 and sigma for terminal atoms of 0.01
Uanis(C57) \\sim Ueq, Uanis(C58) \\sim Ueq, Uanis(C59B) \\sim Ueq, Uanis(C62)
\\sim Ueq, Uanis(C63) \\sim Ueq, Uanis(C64) \\sim Ueq, Uanis(C63B) \\sim Ueq,
Uanis(C64B) \\sim Ueq, Uanis(C66) \\sim Ueq, Uanis(C67B) \\sim Ueq, Uanis(C68B)
\\sim Ueq, Uanis(C70) \\sim Ueq, Uanis(C71) \\sim Ueq, Uanis(C72) \\sim Ueq,
Uanis(C72B) \\sim Ueq, Uanis(C75B) \\sim Ueq, Uanis(C76B) \\sim Ueq, Uanis(C79)
\\sim Ueq, Uanis(C80) \\sim Ueq, Uanis(C130) \\sim Ueq, Uanis(C131) \\sim Ueq,
Uanis(C138) \\sim Ueq, Uanis(C135) \\sim Ueq, Uanis(C136) \\sim Ueq,
Uanis(C140) \\sim Ueq, Uanis(C143) \\sim Ueq, Uanis(C144) \\sim Ueq,
Uanis(C145) \\sim Ueq, Uanis(C146) \\sim Ueq, Uanis(C147) \\sim Ueq,
Uanis(C149) \\sim Ueq, Uanis(C152) \\sim Ueq, Uanis(C153) \\sim Ueq,
Uanis(C157) \\sim Ueq, Uanis(C158) \\sim Ueq, Uanis(C159) \\sim Ueq,
Uanis(C160) \\sim Ueq, Uanis(C219) \\sim Ueq, Uanis(C223) \\sim Ueq,
Uanis(C227) \\sim Ueq, Uanis(C229) \\sim Ueq, Uanis(C231) \\sim Ueq, Uanis(C1J)
\\sim Ueq, Uanis(C1K) \\sim Ueq, Uanis(C5C) \\sim Ueq, Uanis(C6C) \\sim Ueq,
Uanis(C11C) \\sim Ueq, Uanis(C12C) \\sim Ueq, Uanis(C13C) \\sim Ueq,
Uanis(C14C) \\sim Ueq, Uanis(C15C) \\sim Ueq, Uanis(C17C) \\sim Ueq,
Uanis(C18C) \\sim Ueq, Uanis(C19C) \\sim Ueq, Uanis(C21C) \\sim Ueq,
Uanis(C22C) \\sim Ueq, Uanis(F19) \\sim Ueq, Uanis(F20) \\sim Ueq, Uanis(F22)
\\sim Ueq, Uanis(F24) \\sim Ueq, Uanis(N8) \\sim Ueq, Uanis(N14) \\sim Ueq,
Uanis(C221) \\sim Ueq, Uanis(C232) \\sim Ueq, Uanis(O22) \\sim Ueq, Uanis(N15)
\\sim Ueq: with sigma of 0.01 and sigma for terminal atoms of 0.02
Uanis(C159) = Uanis(C160)
Uanis(C22C) = Uanis(C21C)
Uanis(C158) = Uanis(C157)
Uanis(C151) = Uanis(C1K)
4. Others
 Fixed Sof: H57A(0.55) H57B(0.55) H57C(0.45) H57D(0.45) C58(0.55) H58A(0.55)
 H58B(0.55) C58B(0.45) H58C(0.45) H58D(0.45) C59(0.55) H59A(0.55) H59B(0.55)
 C59B(0.45) H59C(0.45) H59D(0.45) H60A(0.55) H60B(0.55) H60C(0.55) H60D(0.45)
 H60E(0.45) H60F(0.45) H62A(0.65) H62B(0.65) H62C(0.35) H62D(0.35) C63(0.65)
 H63A(0.65) H63B(0.65) C63B(0.35) H63C(0.35) H63D(0.35) C64(0.65) H64A(0.65)
 H64B(0.65) H64C(0.65) C64B(0.35) H64D(0.35) H64E(0.35) H64F(0.35) H66A(0.65)
 H66B(0.65) H66C(0.35) H66D(0.35) C67(0.65) H67A(0.65) H67B(0.65) C67B(0.35)
 H67C(0.35) H67D(0.35) C68(0.65) H68A(0.65) H68B(0.65) H68C(0.65) C68B(0.35)
 H68D(0.35) H68E(0.35) H68F(0.35) H71A(0.6) H71B(0.6) H71C(0.4) H71D(0.4)
 C72(0.6) H72A(0.6) H72B(0.6) H72C(0.6) C72B(0.4) H72D(0.4) H72E(0.4) H72F(0.4)
 H74A(0.7) H74B(0.7) H74C(0.3) H74D(0.3) C75(0.7) H75A(0.7) H75B(0.7) C75B(0.3)
 H75C(0.3) H75D(0.3) C76(0.7) H76A(0.7) H76B(0.7) H76C(0.7) C76B(0.3) H76D(0.3)
 H76E(0.3) H76F(0.3) C1C(0.6) H1CA(0.6) H1CB(0.6) C1J(0.35) H1JA(0.35)
 H1JB(0.35) H1JC(0.35) C1K(0.35) H1KA(0.35) H1KB(0.35) C2C(0.6) H2CA(0.6)
 H2CB(0.6) C3C(0.6) H3CA(0.6) H3CB(0.6) H3CC(0.6) C4C(0.33333) H4CA(0.33333)
 H4CB(0.33333) C5C(0.33333) H5CA(0.33333) H5CB(0.33333) C6C(0.33333)
 H6CA(0.33333) H6CB(0.33333) H6CC(0.33333) C11C(0.5) H11A(0.5) H11B(0.5)
 C12C(0.5) H12A(0.5) H12B(0.5) C13C(0.5) H13A(0.5) H13B(0.5) H13C(0.5)
 C21C(0.5) H21A(0.5) H21B(0.5) C22C(0.5) H22A(0.5) H22B(0.5) H22C(0.5)
 H13F(0.33333) H13G(0.33333) H13H(0.33333) H13I(0.33333) H13D(0.33333)
 H13E(0.33333) C131(0.33333) H13J(0.33333) H13K(0.33333) C132(0.66667)
 H13O(0.33333) H13P(0.33333) H13Q(0.33333) H13L(0.33333) H13M(0.33333)
 H13N(0.33333) H13Z(0.7) HA(0.7) HB(0.3) HC(0.3) C138(0.4) H13(0.4) HD(0.4)
 C139(0.4) H0AA(0.4) HE(0.4) C140(0.4) H14A(0.4) H14B(0.4) H14C(0.4) H14D(0.5)
 H14E(0.5) H14F(0.5) H14G(0.5) C142(0.5) H14H(0.5) H14I(0.5) C143(0.5)
 H14J(0.5) H14K(0.5) C144(0.5) H14L(0.5) H14M(0.5) H14N(0.5) H15A(0.35)
 H15B(0.35) H15C(0.65) H15D(0.65) C151(0.65) H15E(0.65) H15F(0.65) C152(0.65)
 H15G(0.65) H15H(0.65) H15I(0.65) H15U(0.5) H15V(0.5) H15W(0.5) H15X(0.5)
 C159(0.5) H15Y(0.5) HF(0.5) C160(0.5) H16A(0.5) H16B(0.5) H16C(0.5) C14C(0.5)
 H14Z(0.5) HG(0.5) HH(0.5) C15C(0.5) H15Z(0.5) HI(0.5) HJ(0.5) C16C(0.5)
 H16D(0.5) H16E(0.5) H16F(0.5) C17C(0.5) H17A(0.5) H17B(0.5) H17C(0.5)
 C18C(0.5) H18A(0.5) H18B(0.5) H18C(0.5) C19C(0.5) H19A(0.5) H19B(0.5)
 H19C(0.5) P4(0.5) P4B(0.5) C233(0.25) C234(0.25) H23L(0.25) H23M(0.25)
 H23N(0.25) N13(0.25) C225(0.75) C226(0.75) H22P(0.75) H22Q(0.75) H22R(0.75)
 N12(0.75) C231(0.4) H23C(0.4) H23D(0.4) H23E(0.4) H23F(0.6) H23G(0.6)
 H23H(0.6) C237(0.6) N14(0.6) N15(0.4)
 Fixed Uiso: C154(0.14) C155(0.16) C156(0.18)
5.a Riding coordinates:
 C22C(H22A,H22B,H22C), C232(H23C,H23D,H23E), C232(H23F,H23G,H23H)
5.b Secondary CH2 refined with riding coordinates:
 C11(H11G,H11H), C12(H12I,H12J), C23(H23A,H23B), C24(H24A,H24B), C35(H35A,
 H35B), C36(H36A,H36B), C47(H47A,H47B), C48(H48A,H48B), C49(H49A,H49B),
 C50(H50A,H50B), C51(H51A,H51B), C53(H53A,H53B), C54(H54A,H54B), C55(H55A,H55B),
  C57(H57A,H57B), C57(H57C,H57D), C58(H58A,H58B), C58B(H58C,H58D), C59(H59A,
 H59B), C59B(H59C,H59D), C61(H61A,H61B), C62(H62A,H62B), C62(H62C,H62D),
 C63(H63A,H63B), C63B(H63C,H63D), C65(H65A,H65B), C66(H66A,H66B), C66(H66C,
 H66D), C67(H67A,H67B), C67B(H67C,H67D), C69(H69A,H69B), C70(H70A,H70B),
 C71(H71A,H71B), C71(H71C,H71D), C73(H73A,H73B), C74(H74A,H74B), C74(H74C,H74D),
  C75(H75A,H75B), C75B(H75C,H75D), C77(H77A,H77B), C78(H78A,H78B), C79(H79A,
 H79B), C1C(H1CA,H1CB), C1K(H1KA,H1KB), C2C(H2CA,H2CB), C4C(H4CA,H4CB),
 C5C(H5CA,H5CB), C11C(H11A,H11B), C12C(H12A,H12B), C21C(H21A,H21B), C91(H91A,
 H91B), C92(H92A,H92B), C103(H10A,H10B), C104(H10C,H10D), C115(H11C,H11D),
 C116(H11E,H11F), C127(H12C,H12D), C128(H12E,H12F), C129(H12G,H12H), C130(H13F,
 H13G), C130(H13H,H13I), C130(H13D,H13E), C131(H13J,H13K), C133(H13R,H13S),
 C134(H13T,H13U), C135(H13V,H13W), C137(H13Z,HA), C137(HB,HC), C138(H13,HD),
 C139(H0AA,HE), C141(H14D,H14E), C141(H14F,H14G), C142(H14H,H14I), C143(H14J,
 H14K), C145(H14O,H14P), C146(H14Q,H14R), C147(H14S,H14T), C149(H14X,H14Y),
 C150(H15A,H15B), C150(H15C,H15D), C151(H15E,H15F), C153(H15J,H15K), C154(H15L,
 H15M), C155(H15N,H15O), C157(H15S,H15T), C158(H15U,H15V), C158(H15W,H15X),
 C159(H15Y,HF), C189(H18D,H18E), C190(H19D,H19E), C191(H19F,H19G), C192(H19H,
 H19I), C193(H19J,H19K), C194(H19L,H19M), C195(H19N,H19O), C206(H20J,H20K),
 C161(H16G,H16H), C162(H16I,H16J), C163(H16K,H16L), C164(H16M,H16N), C165(H16O,
 H16P), C166(H16Q,H16R), C167(H16S,H16T), C178(H17M,H17N)
5.c Me refined with riding coordinates:
 C60(H60A,H60B,H60C), C60(H60D,H60E,H60F)
5.d Aromatic/amide H refined with riding coordinates:
 C7(H7), C8(H8), C9(H9), C10(H10), C15(H15), C16(H16), C19(H19), C20(H20),
 C31(H31), C32(H32), C33(H33), C34(H34), C39(H39), C40(H40), C43(H43), C44(H44),
  C87(H87), C88(H88), C89(H89), C90(H90), C95(H95), C96(H96), C99(H99),
 C100(H100), C111(H111), C112(H112), C113(H113), C114(H114), C119(H119),
 C120(H120), C123(H123), C124(H124), C197(H197), C198(H198), C200(H200),
 C201(H201), C208(H208), C209(H209), C211(H211), C212(H212), C169(H169),
 C170(H170), C172(H172), C173(H173), C180(H180), C181(H181), C183(H183),
 C184(H184)
5.e Idealised Me refined as rotating group:
 C52(H52A,H52B,H52C), C56(H56A,H56B,H56C), C64(H64A,H64B,H64C), C64B(H64D,H64E,
 H64F), C68(H68A,H68B,H68C), C68B(H68D,H68E,H68F), C72(H72A,H72B,H72C),
 C72B(H72D,H72E,H72F), C76(H76A,H76B,H76C), C76B(H76D,H76E,H76F), C80(H80A,H80B,
 H80C), C1J(H1JA,H1JB,H1JC), C3C(H3CA,H3CB,H3CC), C6C(H6CA,H6CB,H6CC),
 C13C(H13A,H13B,H13C), C132(H13O,H13P,H13Q), C132(H13L,H13M,H13N), C136(H13X,
 H13Y,H), C140(H14A,H14B,H14C), C144(H14L,H14M,H14N), C148(H14U,H14V,H14W),
 C152(H15G,H15H,H15I), C156(H15P,H15Q,H15R), C160(H16A,H16B,H16C), C14C(H14Z,HG,
 HH), C15C(H15Z,HI,HJ), C16C(H16D,H16E,H16F), C17C(H17A,H17B,H17C), C18C(H18A,
 H18B,H18C), C19C(H19A,H19B,H19C), C203(H20A,H20B,H20C), C204(H20D,H20E,H20F),
 C205(H20G,H20H,H20I), C175(H17D,H17E,H17F), C176(H17G,H17H,H17I), C177(H17J,
 H17K,H17L), C186(H18F,H18G,H18H), C187(H18I,H18J,H18K), C188(H18L,H18M,H18N),
 C236(H23I,H23J,H23K), C220(H22D,H22E,H22F), C234(H23L,H23M,H23N), C228(H22G,
 H22H,H22I), C230(H23O,H23P,H23Q), C222(H22J,H22K,H22L), C218(H21C,H21D,H21E),
 C224(H22M,H22N,H22O), C226(H22P,H22Q,H22R)
;
_olex2_submission_special_instructions 'No special instructions were received'

loop_
_space_group_symop_operation_xyz
'x, y, z'
'-x, -y, -z'

loop_
_atom_site_label
_atom_site_type_symbol
_atom_site_fract_x
_atom_site_fract_y
_atom_site_fract_z
_atom_site_U_iso_or_equiv
_atom_site_adp_type
_atom_site_occupancy
_atom_site_site_symmetry_order
_atom_site_calc_flag
_atom_site_refinement_flags_posn
_atom_site_refinement_flags_adp
_atom_site_refinement_flags_occupancy
_atom_site_disorder_assembly
_atom_site_disorder_group
C1 C 0.8014(4) 0.3215(2) 0.8050(2) 0.0266(14) Uani 1 1 d . . . . .
C2 C 0.8795(4) 0.3191(2) 0.8049(3) 0.0320(16) Uani 1 1 d . . . . .
C3 C 0.9305(4) 0.3229(2) 0.7589(3) 0.0283(15) Uani 1 1 d . . . . .
C4 C 0.9035(4) 0.3284(2) 0.7126(3) 0.0290(15) Uani 1 1 d . . . . .
C5 C 0.8230(4) 0.3289(2) 0.7108(2) 0.0280(15) Uani 1 1 d . . . . .
C6 C 0.7713(4) 0.3262(2) 0.7571(2) 0.0286(15) Uani 1 1 d . . . . .
C7 C 0.6916(3) 0.3291(2) 0.7539(3) 0.0282(15) Uani 1 1 d . . . . .
H7 H 0.656724 0.327302 0.784350 0.034 Uiso 1 1 calc R . . . .
C8 C 0.6645(4) 0.3342(2) 0.7084(3) 0.0338(16) Uani 1 1 d . . . . .
H8 H 0.610847 0.336172 0.707178 0.041 Uiso 1 1 calc R . . . .
C9 C 0.7138(4) 0.3367(2) 0.6636(3) 0.0357(17) Uani 1 1 d . . . . .
H9 H 0.693897 0.340273 0.631902 0.043 Uiso 1 1 calc R . . . .
C10 C 0.7911(4) 0.3340(2) 0.6647(3) 0.0330(16) Uani 1 1 d . . . . .
H10 H 0.824138 0.335675 0.633436 0.040 Uiso 1 1 calc R . . . .
C11 C 0.9563(4) 0.3399(2) 0.6629(3) 0.0331(16) Uani 1 1 d . . . . .
H11G H 1.010260 0.333607 0.669554 0.040 Uiso 1 1 calc R . . . .
H11H H 0.945602 0.315519 0.640446 0.040 Uiso 1 1 calc R . . . .
C12 C 0.9752(4) 0.4118(3) 0.5862(2) 0.0350(16) Uani 1 1 d . . . . .
H12I H 0.957892 0.386840 0.566465 0.042 Uiso 1 1 calc R . . . .
H12J H 1.031647 0.408586 0.583978 0.042 Uiso 1 1 calc R . . . .
C13 C 0.9499(4) 0.4704(3) 0.5652(3) 0.0313(15) Uani 1 1 d . . . . .
C14 C 0.8923(4) 0.4815(3) 0.5351(3) 0.0405(18) Uani 1 1 d . . . . .
C15 C 0.8662(4) 0.5364(3) 0.5150(3) 0.0392(17) Uani 1 1 d . . . . .
H15 H 0.828064 0.543264 0.492358 0.047 Uiso 1 1 calc R . . . .
C16 C 0.8968(4) 0.5797(3) 0.5286(3) 0.0401(18) Uani 1 1 d . . . . .
H16 H 0.878805 0.616487 0.515550 0.048 Uiso 1 1 calc R . . . .
C17 C 0.9541(4) 0.5707(3) 0.5613(3) 0.0349(17) Uani 1 1 d . . . . .
C18 C 0.9808(3) 0.5149(3) 0.5801(2) 0.0309(15) Uani 1 1 d . . . . .
C19 C 1.0371(4) 0.5064(3) 0.6136(2) 0.0338(16) Uani 1 1 d . . . . .
H19 H 1.057582 0.469918 0.624843 0.041 Uiso 1 1 calc R . . . .
C20 C 1.0637(4) 0.5487(3) 0.6307(3) 0.0428(18) Uani 1 1 d . . . . .
H20 H 1.101283 0.541278 0.653739 0.051 Uiso 1 1 calc R . . . .
C21 C 1.0348(4) 0.6032(3) 0.6139(3) 0.0392(17) Uani 1 1 d . . . . .
C22 C 0.9830(4) 0.6146(3) 0.5795(3) 0.0341(16) Uani 1 1 d . . . . .
C23 C 0.9526(4) 0.6743(3) 0.5623(3) 0.0402(18) Uani 1 1 d . . . . .
H23A H 0.990137 0.700939 0.565403 0.048 Uiso 1 1 calc R . . . .
H23B H 0.942169 0.681862 0.526011 0.048 Uiso 1 1 calc R . . . .
C24 C 0.8636(4) 0.7357(2) 0.5992(3) 0.0333(16) Uani 1 1 d . . . . .
H24A H 0.847999 0.757378 0.566204 0.040 Uiso 1 1 calc R . . . .
H24B H 0.908087 0.753253 0.606965 0.040 Uiso 1 1 calc R . . . .
C25 C 0.7986(4) 0.7335(2) 0.6418(3) 0.0312(16) Uani 1 1 d . . . . .
C26 C 0.7269(4) 0.7550(2) 0.6324(3) 0.0305(15) Uani 1 1 d . . . . .
C27 C 0.6622(3) 0.7470(2) 0.6715(3) 0.0289(15) Uani 1 1 d . . . . .
C28 C 0.6693(3) 0.7158(2) 0.7197(2) 0.0259(14) Uani 1 1 d . . . . .
C29 C 0.7438(4) 0.6938(2) 0.7313(2) 0.0276(15) Uani 1 1 d . . . . .
C30 C 0.8077(3) 0.7040(2) 0.6931(3) 0.0271(15) Uani 1 1 d . . . . .
C31 C 0.8818(4) 0.6840(2) 0.7064(3) 0.0311(16) Uani 1 1 d . . . . .
H31 H 0.925231 0.691801 0.681205 0.037 Uiso 1 1 calc R . . . .
C32 C 0.8910(4) 0.6538(2) 0.7546(3) 0.0339(16) Uani 1 1 d . . . . .
H32 H 0.940660 0.640930 0.762836 0.041 Uiso 1 1 calc R . . . .
C33 C 0.8268(4) 0.6416(3) 0.7922(3) 0.0389(17) Uani 1 1 d . . . . .
H33 H 0.833144 0.619906 0.825560 0.047 Uiso 1 1 calc R . . . .
C34 C 0.7554(4) 0.6609(2) 0.7809(3) 0.0324(16) Uani 1 1 d . . . . .
H34 H 0.712737 0.652250 0.806481 0.039 Uiso 1 1 calc R . . . .
C35 C 0.6004(4) 0.7014(2) 0.7587(3) 0.0319(16) Uani 1 1 d . . . . .
H35A H 0.609245 0.708494 0.792140 0.038 Uiso 1 1 calc R . . . .
H35B H 0.555198 0.723949 0.747003 0.038 Uiso 1 1 calc R . . . .
C36 C 0.5228(4) 0.6249(2) 0.7996(3) 0.0356(17) Uani 1 1 d . . . . .
H36A H 0.475298 0.638751 0.784362 0.043 Uiso 1 1 calc R . . . .
H36B H 0.522524 0.638400 0.831493 0.043 Uiso 1 1 calc R . . . .
C37 C 0.5277(4) 0.5632(3) 0.8112(3) 0.0368(17) Uani 1 1 d . . . . .
C38 C 0.4895(4) 0.5347(3) 0.7831(3) 0.0401(18) Uani 1 1 d . . . . .
C39 C 0.5008(4) 0.4764(3) 0.7900(3) 0.0405(18) Uani 1 1 d . . . . .
H39 H 0.473412 0.456892 0.772019 0.049 Uiso 1 1 calc R . . . .
C40 C 0.5500(4) 0.4484(3) 0.8216(3) 0.0380(18) Uani 1 1 d . . . . .
H40 H 0.557189 0.409495 0.824840 0.046 Uiso 1 1 calc R . . . .
C41 C 0.5921(4) 0.4751(3) 0.8507(3) 0.0353(17) Uani 1 1 d . . . . .
C42 C 0.5785(4) 0.5337(3) 0.8446(3) 0.0394(18) Uani 1 1 d . . . . .
C43 C 0.6200(4) 0.5607(3) 0.8738(3) 0.0426(19) Uani 1 1 d . . . . .
H43 H 0.611748 0.599427 0.871186 0.051 Uiso 1 1 calc R . . . .
C44 C 0.6700(4) 0.5329(3) 0.9046(3) 0.046(2) Uani 1 1 d . . . . .
H44 H 0.696834 0.552278 0.922942 0.055 Uiso 1 1 calc R . . . .
C45 C 0.6834(4) 0.4747(3) 0.9100(3) 0.0423(19) Uani 1 1 d . . . . .
C46 C 0.6436(4) 0.4463(3) 0.8836(3) 0.0360(17) Uani 1 1 d . . . . .
C47 C 0.6613(4) 0.3846(3) 0.8897(3) 0.0397(18) Uani 1 1 d . . . . .
H47A H 0.682368 0.369121 0.922510 0.048 Uiso 1 1 calc R . . . .
H47B H 0.614375 0.364935 0.889536 0.048 Uiso 1 1 calc R . . . .
C48 C 0.7484(4) 0.3229(2) 0.8531(3) 0.0322(16) Uani 1 1 d . . . . .
H48A H 0.707342 0.296192 0.857866 0.039 Uiso 1 1 calc R . . . .
H48B H 0.776581 0.313371 0.883575 0.039 Uiso 1 1 calc R . . . .
C49 C 0.9380(4) 0.2624(3) 0.8741(3) 0.0431(18) Uani 1 1 d . . . . .
H49A H 0.976619 0.248370 0.849438 0.052 Uiso 1 1 calc R . . . .
H49B H 0.895467 0.236407 0.884061 0.052 Uiso 1 1 calc R . . . .
C50 C 0.9728(5) 0.2659(3) 0.9203(3) 0.056(2) Uani 1 1 d . . . . .
H50A H 0.936568 0.285990 0.941674 0.067 Uiso 1 1 calc R . . . .
H50B H 1.019590 0.287603 0.909257 0.067 Uiso 1 1 calc R . . . .
C51 C 0.9932(5) 0.2099(3) 0.9526(3) 0.058(2) Uani 1 1 d . . . . .
H51A H 0.945947 0.188815 0.964915 0.069 Uiso 1 1 calc R . . . .
H51B H 1.027438 0.189093 0.930755 0.069 Uiso 1 1 calc R . . . .
C52 C 1.0315(6) 0.2131(4) 0.9980(4) 0.093(3) Uani 1 1 d . U . . .
H52A H 1.081692 0.229339 0.986102 0.140 Uiso 1 1 calc GR . . . .
H52B H 1.037969 0.175770 1.019430 0.140 Uiso 1 1 calc GR . . . .
H52C H 0.999994 0.236370 1.018295 0.140 Uiso 1 1 calc GR . . . .
C53 C 1.0354(4) 0.3738(3) 0.7674(3) 0.0426(18) Uani 1 1 d . . . . .
H53A H 1.003758 0.386234 0.796260 0.051 Uiso 1 1 calc R . . . .
H53B H 1.031443 0.402678 0.735521 0.051 Uiso 1 1 calc R . . . .
C54 C 1.1168(4) 0.3653(3) 0.7778(3) 0.052(2) Uani 1 1 d . . . . .
H54A H 1.148093 0.353896 0.748199 0.062 Uiso 1 1 calc R . . . .
H54B H 1.120431 0.334861 0.808585 0.062 Uiso 1 1 calc R . . . .
C55 C 1.1493(4) 0.4176(4) 0.7865(4) 0.073(3) Uani 1 1 d . . . . .
H55A H 1.142540 0.448518 0.756518 0.088 Uiso 1 1 calc R . . . .
H55B H 1.119711 0.427620 0.817224 0.088 Uiso 1 1 calc R . . . .
C56 C 1.2324(5) 0.4114(4) 0.7939(5) 0.107(4) Uani 1 1 d . . . . .
H56A H 1.263449 0.412618 0.760579 0.161 Uiso 1 1 calc GR . . . .
H56B H 1.241857 0.375767 0.817415 0.161 Uiso 1 1 calc GR . . . .
H56C H 1.246025 0.441659 0.808439 0.161 Uiso 1 1 calc GR . . . .
C57 C 0.7964(5) 0.4453(4) 0.4944(4) 0.067(3) Uani 1 1 d . U . . .
H57A H 0.814206 0.457639 0.457230 0.080 Uiso 0.55 1 calc R . P A 1
H57B H 0.759998 0.473844 0.505055 0.080 Uiso 0.55 1 calc R . P A 1
H57C H 0.805731 0.476759 0.464345 0.080 Uiso 0.45 1 calc R . P B 2
H57D H 0.749231 0.454005 0.515972 0.080 Uiso 0.45 1 calc R . P B 2
C58 C 0.7592(9) 0.3908(7) 0.5052(8) 0.046(4) Uani 0.55 1 d . U P C 1
H58A H 0.714344 0.394776 0.486013 0.055 Uiso 0.55 1 calc R . P C 1
H58B H 0.740658 0.379672 0.542388 0.055 Uiso 0.55 1 calc R . P C 1
C58B C 0.7873(15) 0.3916(12) 0.4763(11) 0.083(8) Uani 0.45 1 d . . P C 2
H58C H 0.748995 0.398161 0.451669 0.099 Uiso 0.45 1 calc R . P C 2
H58D H 0.836611 0.380501 0.458522 0.099 Uiso 0.45 1 calc R . P C 2
C59 C 0.8146(9) 0.3447(7) 0.4896(8) 0.062(5) Uani 0.55 1 d . . P C 1
H59A H 0.856585 0.336941 0.511438 0.075 Uiso 0.55 1 calc R . P C 1
H59B H 0.837071 0.356502 0.453176 0.075 Uiso 0.55 1 calc R . P C 1
C59B C 0.7646(13) 0.3509(9) 0.5171(8) 0.058(5) Uani 0.45 1 d . U P C 2
H59C H 0.712169 0.359541 0.532211 0.069 Uiso 0.45 1 calc R . P C 2
H59D H 0.799204 0.347386 0.543807 0.069 Uiso 0.45 1 calc R . P C 2
C60 C 0.7664(7) 0.2915(4) 0.4974(4) 0.106(4) Uani 1 1 d . . . . .
H60A H 0.799535 0.261309 0.487855 0.159 Uiso 0.55 1 calc R . P C 1
H60B H 0.744484 0.280345 0.533526 0.159 Uiso 0.55 1 calc R . P C 1
H60C H 0.725057 0.299818 0.475527 0.159 Uiso 0.55 1 calc R . P C 1
H60D H 0.749941 0.261358 0.526693 0.159 Uiso 0.45 1 calc R . P C 2
H60E H 0.731722 0.295284 0.471123 0.159 Uiso 0.45 1 calc R . P C 2
H60F H 0.818467 0.283170 0.482680 0.159 Uiso 0.45 1 calc R . P C 2
C61 C 1.1141(5) 0.6371(3) 0.6648(4) 0.068(3) Uani 1 1 d . . . . .
H61A H 1.162145 0.623095 0.647786 0.081 Uiso 1 1 calc R . . . .
H61B H 1.097260 0.609029 0.696343 0.081 Uiso 1 1 calc R . . . .
C62 C 1.1274(8) 0.6907(5) 0.6785(5) 0.122(4) Uani 1 1 d D U . . .
H62A H 1.082908 0.698169 0.702947 0.146 Uiso 0.65 1 calc R . P D 1
H62B H 1.172388 0.684404 0.697746 0.146 Uiso 0.65 1 calc R . P D 1
H62C H 1.162948 0.679852 0.704910 0.146 Uiso 0.35 1 calc R . P E 2
H62D H 1.158465 0.711536 0.647449 0.146 Uiso 0.35 1 calc R . P E 2
C63 C 1.1391(8) 0.7386(6) 0.6411(6) 0.073(4) Uani 0.65 1 d . U P F 1
H63A H 1.099646 0.741688 0.617612 0.088 Uiso 0.65 1 calc R . P F 1
H63B H 1.189294 0.734481 0.620727 0.088 Uiso 0.65 1 calc R . P F 1
C63B C 1.0793(16) 0.7321(12) 0.6957(14) 0.104(10) Uani 0.35 1 d D U P F 2
H63C H 1.049542 0.716113 0.729257 0.125 Uiso 0.35 1 calc R . P F 2
H63D H 1.043123 0.747577 0.670600 0.125 Uiso 0.35 1 calc R . P F 2
C64 C 1.1375(8) 0.7940(6) 0.6586(6) 0.068(4) Uani 0.65 1 d . U P F 1
H64A H 1.152554 0.824017 0.628848 0.101 Uiso 0.65 1 calc GR . P F 1
H64B H 1.173220 0.790976 0.684114 0.101 Uiso 0.65 1 calc GR . P F 1
H64C H 1.085711 0.802026 0.674093 0.101 Uiso 0.65 1 calc GR . P F 1
C64B C 1.131(2) 0.7786(12) 0.7015(14) 0.092(10) Uani 0.35 1 d . U P F 2
H64D H 1.126722 0.810947 0.673070 0.138 Uiso 0.35 1 calc GR . P F 2
H64E H 1.184214 0.764743 0.700832 0.138 Uiso 0.35 1 calc GR . P F 2
H64F H 1.114156 0.789175 0.734313 0.138 Uiso 0.35 1 calc GR . P F 2
C65 C 0.7209(5) 0.8408(3) 0.5728(3) 0.055(2) Uani 1 1 d . . . . .
H65A H 0.771640 0.848886 0.580473 0.066 Uiso 1 1 calc R . . . .
H65B H 0.681497 0.856426 0.595942 0.066 Uiso 1 1 calc R . . . .
C66 C 0.7123(7) 0.8679(5) 0.5193(4) 0.101(4) Uani 1 1 d D U . . .
H66A H 0.660842 0.859466 0.513124 0.122 Uiso 0.65 1 calc R . P G 1
H66B H 0.712330 0.908352 0.516676 0.122 Uiso 0.65 1 calc R . P G 1
H66C H 0.688521 0.905238 0.518708 0.122 Uiso 0.35 1 calc R . P H 2
H66D H 0.763949 0.872864 0.499694 0.122 Uiso 0.35 1 calc R . P H 2
C67 C 0.7629(8) 0.8566(6) 0.4795(6) 0.094(6) Uani 0.65 1 d D . P I 1
H67A H 0.753306 0.819419 0.474495 0.113 Uiso 0.65 1 calc R . P I 1
H67B H 0.815549 0.855861 0.488398 0.113 Uiso 0.65 1 calc R . P I 1
C67B C 0.6681(15) 0.8395(11) 0.4934(11) 0.082(8) Uani 0.35 1 d D U P I 2
H67C H 0.613277 0.844522 0.505704 0.098 Uiso 0.35 1 calc R . P I 2
H67D H 0.681558 0.799361 0.502314 0.098 Uiso 0.35 1 calc R . P I 2
C68 C 0.7562(10) 0.9011(8) 0.4272(6) 0.109(6) Uani 0.65 1 d D U P I 1
H68A H 0.799939 0.896052 0.401875 0.164 Uiso 0.65 1 calc GR . P I 1
H68B H 0.755954 0.938473 0.433522 0.164 Uiso 0.65 1 calc GR . P I 1
H68C H 0.708709 0.896107 0.414023 0.164 Uiso 0.65 1 calc GR . P I 1
C68B C 0.681(3) 0.8612(17) 0.4311(16) 0.144(14) Uani 0.35 1 d . U P I 2
H68D H 0.715404 0.834843 0.416052 0.216 Uiso 0.35 1 calc DGR . P I 2
H68E H 0.704338 0.897650 0.422239 0.216 Uiso 0.35 1 calc GR . P I 2
H68F H 0.632021 0.864272 0.417578 0.216 Uiso 0.35 1 calc GR . P I 2
C69 C 0.5500(4) 0.7414(4) 0.6345(4) 0.058(2) Uani 1 1 d . . . . .
H69A H 0.545823 0.702664 0.654589 0.070 Uiso 1 1 calc R . . . .
H69B H 0.576375 0.740855 0.599708 0.070 Uiso 1 1 calc R . . . .
C70 C 0.4731(5) 0.7675(5) 0.6304(4) 0.091(3) Uani 1 1 d . U . . .
H70A H 0.445316 0.747110 0.611394 0.109 Uiso 1 1 calc R . . . .
H70B H 0.478707 0.805902 0.609608 0.109 Uiso 1 1 calc R . . . .
C71 C 0.4244(6) 0.7698(5) 0.6810(5) 0.097(4) Uani 1 1 d . U . . .
H71A H 0.430210 0.733475 0.705202 0.116 Uiso 0.6 1 calc R . P J 1
H71B H 0.445360 0.797965 0.695695 0.116 Uiso 0.6 1 calc R . P J 1
H71C H 0.460361 0.769112 0.706405 0.116 Uiso 0.4 1 calc R . P K 2
H71D H 0.398095 0.806808 0.675852 0.116 Uiso 0.4 1 calc R . P K 2
C72 C 0.3426(8) 0.7826(8) 0.6793(8) 0.093(6) Uani 0.6 1 d . U P L 1
H72A H 0.334515 0.822333 0.665068 0.140 Uiso 0.6 1 calc GR . P L 1
H72B H 0.315318 0.772681 0.714221 0.140 Uiso 0.6 1 calc GR . P L 1
H72C H 0.323165 0.761326 0.657507 0.140 Uiso 0.6 1 calc GR . P L 1
C72B C 0.3750(18) 0.7357(11) 0.7025(13) 0.108(10) Uani 0.4 1 d . U P L 2
H72D H 0.347644 0.726308 0.676417 0.162 Uiso 0.4 1 calc GR . P L 2
H72E H 0.338753 0.751903 0.726443 0.162 Uiso 0.4 1 calc GR . P L 2
H72F H 0.399580 0.702117 0.721413 0.162 Uiso 0.4 1 calc GR . P L 2
C73 C 0.3993(5) 0.5389(4) 0.7220(4) 0.065(3) Uani 1 1 d . . . . .
H73A H 0.362993 0.513232 0.745697 0.078 Uiso 1 1 calc R . . . .
H73B H 0.434188 0.517419 0.701108 0.078 Uiso 1 1 calc R . . . .
C74 C 0.3573(6) 0.5828(4) 0.6881(4) 0.079(3) Uani 1 1 d D . . . .
H74A H 0.392474 0.613343 0.672178 0.095 Uiso 0.7 1 calc R . P M 1
H74B H 0.315147 0.597946 0.709698 0.095 Uiso 0.7 1 calc R . P M 1
H74C H 0.314222 0.566274 0.677607 0.095 Uiso 0.3 1 calc R . P N 2
H74D H 0.335708 0.610771 0.707616 0.095 Uiso 0.3 1 calc R . P N 2
C75 C 0.3238(7) 0.5651(6) 0.6453(6) 0.082(4) Uani 0.7 1 d . . P O 1
H75A H 0.298057 0.597508 0.624376 0.098 Uiso 0.7 1 calc R . P O 1
H75B H 0.365373 0.551172 0.622400 0.098 Uiso 0.7 1 calc R . P O 1
C75B C 0.4059(16) 0.6105(12) 0.6419(10) 0.074(9) Uani 0.3 1 d D U P O 2
H75C H 0.444690 0.632381 0.651056 0.089 Uiso 0.3 1 calc R . P O 2
H75D H 0.432348 0.583015 0.623488 0.089 Uiso 0.3 1 calc R . P O 2
C76 C 0.2671(7) 0.5203(6) 0.6676(6) 0.087(5) Uani 0.7 1 d . . P O 1
H76A H 0.241549 0.512520 0.640028 0.131 Uiso 0.7 1 calc GR . P O 1
H76B H 0.228925 0.532784 0.692997 0.131 Uiso 0.7 1 calc GR . P O 1
H76C H 0.293896 0.486590 0.684401 0.131 Uiso 0.7 1 calc GR . P O 1
C76B C 0.3547(18) 0.6462(13) 0.6106(14) 0.084(10) Uani 0.3 1 d . U P O 2
H76D H 0.384378 0.669116 0.580643 0.126 Uiso 0.3 1 calc GR . P O 2
H76E H 0.324781 0.670175 0.630863 0.126 Uiso 0.3 1 calc GR . P O 2
H76F H 0.320186 0.623596 0.599007 0.126 Uiso 0.3 1 calc GR . P O 2
C77 C 0.7345(5) 0.4495(4) 0.9903(3) 0.061(2) Uani 1 1 d . . . . .
H77A H 0.683503 0.437601 1.008067 0.074 Uiso 1 1 calc R . . . .
H77B H 0.740112 0.488293 0.992540 0.074 Uiso 1 1 calc R . . . .
C78 C 0.7935(6) 0.4141(4) 1.0163(4) 0.071(3) Uani 1 1 d . . . . .
H78A H 0.841436 0.434761 1.007399 0.085 Uiso 1 1 calc R . . . .
H78B H 0.778634 0.409831 1.053806 0.085 Uiso 1 1 calc R . . . .
C79 C 0.8115(7) 0.3593(5) 1.0071(5) 0.109(4) Uani 1 1 d . U . . .
H79A H 0.827037 0.362892 0.969749 0.131 Uiso 1 1 calc R . . . .
H79B H 0.764291 0.337836 1.016484 0.131 Uiso 1 1 calc R . . . .
C80 C 0.8729(6) 0.3267(4) 1.0355(4) 0.092(3) Uani 1 1 d . U . . .
H80A H 0.922912 0.340927 1.019210 0.138 Uiso 1 1 calc GR . . . .
H80B H 0.871100 0.287574 1.034521 0.138 Uiso 1 1 calc GR . . . .
H80C H 0.864954 0.330392 1.071364 0.138 Uiso 1 1 calc GR . . . .
O1 O 0.9415(2) 0.39739(16) 0.63899(16) 0.0313(10) Uani 1 1 d . . . . .
O2 O 0.8825(2) 0.67886(16) 0.59641(17) 0.0311(10) Uani 1 1 d . . . . .
O3 O 0.5885(2) 0.64404(16) 0.76380(17) 0.0318(11) Uani 1 1 d . . . . .
O4 O 0.7166(2) 0.37879(15) 0.84668(16) 0.0308(10) Uani 1 1 d . . . . .
O5 O 0.9096(2) 0.31727(16) 0.85042(18) 0.0363(11) Uani 1 1 d . . . . .
O6 O 1.0084(2) 0.32194(16) 0.76182(18) 0.0362(11) Uani 1 1 d . . . . .
O7 O 0.8603(3) 0.4367(2) 0.5239(2) 0.0586(15) Uani 1 1 d . . . . .
O8 O 1.0568(3) 0.6468(2) 0.6310(2) 0.0515(14) Uani 1 1 d . . . . .
O9 O 0.7137(3) 0.78259(18) 0.58283(17) 0.0390(11) Uani 1 1 d . . . . .
O10 O 0.5931(2) 0.77208(17) 0.65939(18) 0.0359(11) Uani 1 1 d . . . . .
O11 O 0.4425(3) 0.5657(2) 0.7508(2) 0.0525(14) Uani 1 1 d . . . . .
O12 O 0.7389(3) 0.4472(2) 0.9382(2) 0.0520(14) Uani 1 1 d . . . . .
C1C C 0.7123(8) 1.1176(6) 1.0261(5) 0.047(3) Uani 0.6 1 d . . P P 1
H1CA H 0.662743 1.132975 1.039747 0.057 Uiso 0.6 1 calc R . P P 1
H1CB H 0.745998 1.109524 1.053708 0.057 Uiso 0.6 1 calc R . P P 1
C1J C 1.0371(17) 0.8616(12) 0.8699(10) 0.111(11) Uani 0.35 1 d D U P Q 1
H1JA H 0.998682 0.844940 0.898167 0.167 Uiso 0.35 1 calc GR . P Q 1
H1JB H 1.019294 0.899034 0.853853 0.167 Uiso 0.35 1 calc DGR . P Q 1
H1JC H 1.085375 0.863664 0.883421 0.167 Uiso 0.35 1 calc DGR . P Q 1
C1K C 1.0497(10) 0.8253(8) 0.8291(9) 0.073(4) Uani 0.35 1 d D U P Q 1
H1KA H 1.104575 0.822530 0.815956 0.087 Uiso 0.35 1 calc R . P Q 1
H1KB H 1.020880 0.841564 0.799685 0.087 Uiso 0.35 1 calc R . P Q 1
C2C C 0.7496(8) 1.1599(5) 0.9790(5) 0.039(3) Uani 0.6 1 d . . P P 1
H2CA H 0.715464 1.168098 0.951681 0.047 Uiso 0.6 1 calc R . P P 1
H2CB H 0.798570 1.143979 0.965059 0.047 Uiso 0.6 1 calc R . P P 1
C3C C 0.7645(10) 1.2152(8) 0.9953(9) 0.055(5) Uani 0.6 1 d . . P P 1
H3CA H 0.793560 1.240063 0.966397 0.082 Uiso 0.6 1 calc GR . P P 1
H3CB H 0.793806 1.206378 1.024786 0.082 Uiso 0.6 1 calc GR . P P 1
H3CC H 0.715538 1.233321 1.004846 0.082 Uiso 0.6 1 calc GR . P P 1
C4C C 0.4821(15) 1.1993(10) 0.5756(10) 0.056(7) Uani 0.3333 1 d . . P R 2
H4CA H 0.434268 1.196610 0.599778 0.068 Uiso 0.3333 1 calc R . P R 2
H4CB H 0.513996 1.165458 0.586950 0.068 Uiso 0.3333 1 calc R . P R 2
C5C C 0.5174(16) 1.3059(11) 0.5419(12) 0.076(8) Uani 0.3333 1 d . U P R 3
H5CA H 0.568559 1.322034 0.532809 0.091 Uiso 0.3333 1 calc R . P R 3
H5CB H 0.482273 1.331294 0.558303 0.091 Uiso 0.3333 1 calc R . P R 3
C6C C 0.4858(16) 1.2960(12) 0.4916(11) 0.073(8) Uani 0.3333 1 d . U P R 3
H6CA H 0.469478 1.331722 0.470789 0.110 Uiso 0.3333 1 calc GR . P R 3
H6CB H 0.442194 1.271663 0.501976 0.110 Uiso 0.3333 1 calc GR . P R 3
H6CC H 0.526379 1.278724 0.471193 0.110 Uiso 0.3333 1 calc GR . P R 3
C11C C 0.3748(14) 0.8198(10) 0.8130(10) 0.065(7) Uani 0.5 1 d . U P S 2
H11A H 0.350683 0.822687 0.781334 0.079 Uiso 0.5 1 calc R . P S 2
H11B H 0.427828 0.804789 0.807691 0.079 Uiso 0.5 1 calc R . P S 2
C12C C 0.3312(12) 0.7849(9) 0.8570(9) 0.074(6) Uani 0.5 1 d . U P S 2
H12A H 0.277581 0.798852 0.862563 0.089 Uiso 0.5 1 calc R . P S 2
H12B H 0.355186 0.780657 0.888950 0.089 Uiso 0.5 1 calc R . P S 2
C13C C 0.3376(13) 0.7272(9) 0.8360(11) 0.094(7) Uani 0.5 1 d . U P S 2
H13A H 0.346906 0.736122 0.798349 0.141 Uiso 0.5 1 calc GR . P S 2
H13B H 0.289695 0.707562 0.847333 0.141 Uiso 0.5 1 calc GR . P S 2
H13C H 0.379901 0.703597 0.849984 0.141 Uiso 0.5 1 calc GR . P S 2
C21C C 0.7332(17) 1.1472(10) 0.4379(11) 0.171(10) Uani 0.5 1 d D U P T 1
H21A H 0.787701 1.148318 0.442620 0.205 Uiso 0.5 1 calc R . P T 1
H21B H 0.727058 1.154123 0.400933 0.205 Uiso 0.5 1 calc R . P T 1
C22C C 0.6836(18) 1.1815(14) 0.4653(14) 0.171(10) Uani 0.5 1 d D U P T 1
H22A H 0.649050 1.158504 0.490852 0.256 Uiso 0.5 1 d R . P T 1
H22B H 0.655040 1.207614 0.442102 0.256 Uiso 0.5 1 d R . P T 1
H22C H 0.714170 1.201034 0.481792 0.256 Uiso 0.5 1 d R . P T 1
C81 C 0.6909(4) 1.1965(2) 0.6935(3) 0.0309(16) Uani 1 1 d . . . . .
C82 C 0.6128(4) 1.1980(2) 0.6951(3) 0.0304(15) Uani 1 1 d . . . . .
C83 C 0.5649(4) 1.1941(2) 0.7420(3) 0.0304(15) Uani 1 1 d . . . . .
C84 C 0.5941(4) 1.1882(2) 0.7878(2) 0.0278(15) Uani 1 1 d . . . . .
C85 C 0.6754(3) 1.1881(2) 0.7870(2) 0.0237(14) Uani 1 1 d . . . . .
C86 C 0.7241(4) 1.1914(2) 0.7402(3) 0.0295(15) Uani 1 1 d . . . . .
C87 C 0.8049(4) 1.1886(2) 0.7401(3) 0.0308(15) Uani 1 1 d . . . . .
H87 H 0.837515 1.190973 0.708593 0.037 Uiso 1 1 calc R . . . .
C88 C 0.8358(4) 1.1825(2) 0.7855(3) 0.0337(16) Uani 1 1 d . . . . .
H88 H 0.889753 1.180688 0.785282 0.040 Uiso 1 1 calc R . . . .
C89 C 0.7873(4) 1.1788(2) 0.8322(3) 0.0311(16) Uani 1 1 d . . . . .
H89 H 0.808908 1.174377 0.863427 0.037 Uiso 1 1 calc R . . . .
C90 C 0.7097(3) 1.1815(2) 0.8332(2) 0.0232(14) Uani 1 1 d . . . . .
H90 H 0.678022 1.178895 0.865144 0.028 Uiso 1 1 calc R . . . .
C91 C 0.5437(3) 1.1765(2) 0.8385(3) 0.0289(15) Uani 1 1 d . . . . .
H91A H 0.556538 1.200165 0.860990 0.035 Uiso 1 1 calc R . . . .
H91B H 0.489151 1.183388 0.833279 0.035 Uiso 1 1 calc R . . . .
C92 C 0.5270(4) 1.1033(3) 0.9144(3) 0.0363(17) Uani 1 1 d . . . . .
H92A H 0.470636 1.108070 0.917930 0.044 Uiso 1 1 calc R . . . .
H92B H 0.547372 1.126707 0.934449 0.044 Uiso 1 1 calc R . . . .
C93 C 0.5505(4) 1.0430(2) 0.9334(3) 0.0317(16) Uani 1 1 d . . . . .
C94 C 0.6083(4) 1.0295(3) 0.9637(3) 0.0347(16) Uani 1 1 d . . . . .
C95 C 0.6300(4) 0.9737(2) 0.9829(3) 0.0348(16) Uani 1 1 d . . . . .
H95 H 0.668252 0.965005 1.005432 0.042 Uiso 1 1 calc R . . . .
C96 C 0.5964(4) 0.9320(3) 0.9694(2) 0.0304(15) Uani 1 1 d . . . . .
H96 H 0.612386 0.894615 0.982406 0.036 Uiso 1 1 calc R . . . .
C97 C 0.5382(3) 0.9430(2) 0.9365(2) 0.0271(14) Uani 1 1 d . . . . .
C98 C 0.5151(4) 1.0002(3) 0.9187(3) 0.0326(16) Uani 1 1 d . . . . .
C99 C 0.4589(4) 1.0122(3) 0.8848(3) 0.0398(17) Uani 1 1 d . . . . .
H99 H 0.442060 1.049553 0.872994 0.048 Uiso 1 1 calc R . . . .
C100 C 0.4284(4) 0.9712(3) 0.8685(3) 0.0434(18) Uani 1 1 d . . . . .
H100 H 0.390238 0.980283 0.845958 0.052 Uiso 1 1 calc R . . . .
C101 C 0.4529(4) 0.9154(3) 0.8848(3) 0.0419(18) Uani 1 1 d . . . . .
C102 C 0.5057(4) 0.9009(3) 0.9189(3) 0.0355(17) Uani 1 1 d . . . . .
C103 C 0.5323(4) 0.8410(2) 0.9349(3) 0.0370(17) Uani 1 1 d . . . . .
H10A H 0.537872 0.831241 0.972126 0.044 Uiso 1 1 calc R . . . .
H10B H 0.495149 0.816211 0.928176 0.044 Uiso 1 1 calc R . . . .
C104 C 0.6243(4) 0.7788(2) 0.9010(3) 0.0344(16) Uani 1 1 d . . . . .
H10C H 0.579663 0.761459 0.893243 0.041 Uiso 1 1 calc R . . . .
H10D H 0.640375 0.756754 0.933740 0.041 Uiso 1 1 calc R . . . .
C105 C 0.6894(4) 0.7823(2) 0.8576(3) 0.0309(16) Uani 1 1 d . . . . .
C106 C 0.7613(4) 0.7620(2) 0.8669(3) 0.0358(17) Uani 1 1 d . . . . .
C107 C 0.8239(4) 0.7703(2) 0.8269(3) 0.0306(16) Uani 1 1 d . . . . .
C108 C 0.8153(4) 0.8019(2) 0.7786(3) 0.0344(17) Uani 1 1 d . . . . .
C109 C 0.7403(4) 0.8221(2) 0.7673(3) 0.0309(16) Uani 1 1 d . . . . .
C110 C 0.6763(4) 0.8115(2) 0.8063(3) 0.0310(16) Uani 1 1 d . . . . .
C111 C 0.6027(4) 0.8310(2) 0.7946(3) 0.0338(16) Uani 1 1 d . . . . .
H111 H 0.559939 0.823009 0.820328 0.041 Uiso 1 1 calc R . . . .
C112 C 0.5925(4) 0.8614(3) 0.7465(3) 0.0416(18) Uani 1 1 d . . . . .
H112 H 0.542433 0.873907 0.738959 0.050 Uiso 1 1 calc R . . . .
C113 C 0.6542(5) 0.8741(3) 0.7085(3) 0.047(2) Uani 1 1 d . . . . .
H113 H 0.646225 0.896038 0.675551 0.057 Uiso 1 1 calc R . . . .
C114 C 0.7276(4) 0.8549(3) 0.7182(3) 0.0392(18) Uani 1 1 d . . . . .
H114 H 0.769460 0.863829 0.691894 0.047 Uiso 1 1 calc R . . . .
C115 C 0.8835(4) 0.8160(2) 0.7384(3) 0.0363(17) Uani 1 1 d . . . . .
H11C H 0.929738 0.794714 0.750039 0.044 Uiso 1 1 calc R . . . .
H11D H 0.874282 0.807467 0.705597 0.044 Uiso 1 1 calc R . . . .
C116 C 0.9570(4) 0.8948(3) 0.6947(3) 0.051(2) Uani 1 1 d . . . . .
H11E H 0.956233 0.881349 0.662874 0.061 Uiso 1 1 calc R . . . .
H11F H 1.005631 0.881953 0.708754 0.061 Uiso 1 1 calc R . . . .
C117 C 0.9492(4) 0.9565(3) 0.6837(3) 0.0428(19) Uani 1 1 d . . . . .
C118 C 0.9854(4) 0.9855(3) 0.7106(3) 0.0473(19) Uani 1 1 d . . . . .
C119 C 0.9747(4) 1.0437(3) 0.7040(3) 0.0458(19) Uani 1 1 d . . . . .
H119 H 1.000739 1.063147 0.722696 0.055 Uiso 1 1 calc R . . . .
C120 C 0.9266(4) 1.0715(3) 0.6704(3) 0.047(2) Uani 1 1 d . . . . .
H120 H 0.919241 1.110512 0.666409 0.056 Uiso 1 1 calc R . . . .
C121 C 0.8875(4) 1.0447(3) 0.6415(3) 0.0413(19) Uani 1 1 d . . . . .
C122 C 0.9005(4) 0.9863(3) 0.6485(3) 0.0426(19) Uani 1 1 d . . . . .
C123 C 0.8614(5) 0.9597(3) 0.6174(4) 0.055(2) Uani 1 1 d . . . . .
H123 H 0.868644 0.920800 0.620693 0.066 Uiso 1 1 calc R . . . .
C124 C 0.8153(5) 0.9879(4) 0.5841(4) 0.072(3) Uani 1 1 d . . . . .
H124 H 0.790589 0.968819 0.564338 0.087 Uiso 1 1 calc R . . . .
C125 C 0.8029(5) 1.0463(4) 0.5780(4) 0.061(2) Uani 1 1 d . . . . .
C126 C 0.8383(4) 1.0750(3) 0.6054(3) 0.0449(19) Uani 1 1 d . . . . .
C127 C 0.8199(4) 1.1353(3) 0.6019(3) 0.0452(19) Uani 1 1 d . . . . .
H12C H 0.867244 1.155516 0.599216 0.054 Uiso 1 1 calc R . . . .
H12D H 0.793958 1.151112 0.571069 0.054 Uiso 1 1 calc R . . . .
C128 C 0.7415(4) 1.1953(2) 0.6439(3) 0.0331(16) Uani 1 1 d . . . . .
H12E H 0.711703 1.206831 0.614369 0.040 Uiso 1 1 calc R . . . .
H12F H 0.783834 1.221007 0.639043 0.040 Uiso 1 1 calc R . . . .
C129 C 0.5507(5) 1.2515(3) 0.6265(3) 0.051(2) Uani 1 1 d . . . . .
H12G H 0.591649 1.278750 0.617983 0.062 Uiso 1 1 calc R . . . .
H12H H 0.509001 1.264554 0.649801 0.062 Uiso 1 1 calc R . . . .
C130 C 0.5219(6) 1.2463(4) 0.5795(4) 0.086(3) Uani 1 1 d D U . . .
H13F H 0.487508 1.279115 0.569760 0.104 Uiso 0.3333 1 calc R . P R 2
H13G H 0.566314 1.250253 0.552393 0.104 Uiso 0.3333 1 calc R . P R 2
H13H H 0.470478 1.230457 0.588094 0.104 Uiso 0.3333 1 calc R . P R 3
H13I H 0.556318 1.221064 0.562431 0.104 Uiso 0.3333 1 calc R . P R 3
H13D H 0.465638 1.247889 0.588288 0.104 Uiso 0.3333 1 calc R . P R 1
H13E H 0.534482 1.281875 0.555005 0.104 Uiso 0.3333 1 calc R . P R 1
C131 C 0.5348(17) 1.2060(11) 0.5482(11) 0.072(8) Uani 0.3333 1 d D U P R 1
H13J H 0.548680 1.169622 0.569874 0.086 Uiso 0.3333 1 calc R . P R 1
H13K H 0.578376 1.217191 0.521198 0.086 Uiso 0.3333 1 calc R . P R 1
C132 C 0.4619(9) 1.1999(6) 0.5219(6) 0.083(5) Uani 0.6667 1 d . . P . .
H13O H 0.481698 1.165587 0.511858 0.124 Uiso 0.3333 1 calc GR . P R 2
H13P H 0.484890 1.231804 0.497118 0.124 Uiso 0.3333 1 calc GR . P R 2
H13Q H 0.406249 1.202697 0.522389 0.124 Uiso 0.3333 1 calc GR . P R 2
H13L H 0.435994 1.165970 0.540416 0.124 Uiso 0.3333 1 calc GR . P R 1
H13M H 0.477705 1.197895 0.486007 0.124 Uiso 0.3333 1 calc GR . P R 1
H13N H 0.426921 1.232051 0.523032 0.124 Uiso 0.3333 1 calc GR . P R 1
C133 C 0.4564(4) 1.1447(3) 0.7372(3) 0.0418(18) Uani 1 1 d . . . . .
H13R H 0.459189 1.116449 0.769632 0.050 Uiso 1 1 calc R . . . .
H13S H 0.487319 1.130633 0.708951 0.050 Uiso 1 1 calc R . . . .
C134 C 0.3751(4) 1.1542(3) 0.7265(3) 0.050(2) Uani 1 1 d . . . . .
H13T H 0.372788 1.182545 0.694008 0.060 Uiso 1 1 calc R . . . .
H13U H 0.344743 1.168807 0.754576 0.060 Uiso 1 1 calc R . . . .
C135 C 0.3396(4) 1.1004(4) 0.7219(4) 0.070(3) Uani 1 1 d . U . . .
H13V H 0.369038 1.087355 0.692615 0.085 Uiso 1 1 calc R . . . .
H13W H 0.345927 1.071658 0.753503 0.085 Uiso 1 1 calc R . . . .
C136 C 0.2577(6) 1.1049(5) 0.7144(5) 0.103(4) Uani 1 1 d . U . . .
H13X H 0.249796 1.134861 0.684452 0.154 Uiso 1 1 calc GR . . . .
H13Y H 0.226946 1.113026 0.745112 0.154 Uiso 1 1 calc GR . . . .
H H 0.242290 1.069818 0.708584 0.154 Uiso 1 1 calc GR . . . .
C137 C 0.6997(4) 1.0625(3) 1.0081(3) 0.053(2) Uani 1 1 d . . . . .
H13Z H 0.748176 1.049943 0.990390 0.064 Uiso 0.7 1 calc R . P P 1
HA H 0.683226 1.032707 1.038403 0.064 Uiso 0.7 1 calc R . P P 1
HB H 0.736006 1.032036 1.001504 0.064 Uiso 0.3 1 calc R . P P 2
HC H 0.677128 1.054190 1.044662 0.064 Uiso 0.3 1 calc R . P P 2
C138 C 0.7366(12) 1.1190(9) 0.9919(10) 0.047(5) Uani 0.4 1 d . U P P 2
H13 H 0.782564 1.117176 1.009671 0.056 Uiso 0.4 1 calc R . P P 2
HD H 0.753618 1.126647 0.954453 0.056 Uiso 0.4 1 calc R . P P 2
C139 C 0.6879(17) 1.1641(10) 1.0029(12) 0.087(8) Uani 0.4 1 d . . P P 2
H0AA H 0.668883 1.155710 1.040088 0.104 Uiso 0.4 1 calc R . P P 2
HE H 0.643168 1.167166 0.983765 0.104 Uiso 0.4 1 calc R . P P 2
C140 C 0.7263(15) 1.2198(13) 0.9890(13) 0.067(9) Uani 0.4 1 d . U P P 2
H14A H 0.725054 1.236346 0.952298 0.100 Uiso 0.4 1 calc GR . P P 2
H14B H 0.779531 1.214276 0.996191 0.100 Uiso 0.4 1 calc GR . P P 2
H14C H 0.699056 1.244600 1.009495 0.100 Uiso 0.4 1 calc GR . P P 2
C141 C 0.3735(5) 0.8865(4) 0.8294(4) 0.076(3) Uani 1 1 d . . . . .
H14D H 0.329303 0.908125 0.842482 0.091 Uiso 0.5 1 calc R . P S 1
H14E H 0.399117 0.910267 0.797652 0.091 Uiso 0.5 1 calc R . P S 1
H14F H 0.392356 0.915915 0.799477 0.091 Uiso 0.5 1 calc R . P S 2
H14G H 0.322003 0.897375 0.844253 0.091 Uiso 0.5 1 calc R . P S 2
C142 C 0.3464(13) 0.8397(9) 0.8168(10) 0.065(7) Uani 0.5 1 d . . P S 1
H14H H 0.390245 0.814490 0.809605 0.078 Uiso 0.5 1 calc R . P S 1
H14I H 0.321289 0.851770 0.785150 0.078 Uiso 0.5 1 calc R . P S 1
C143 C 0.2925(16) 0.8096(11) 0.8578(12) 0.115(10) Uani 0.5 1 d . U P S 1
H14J H 0.243965 0.831659 0.860881 0.138 Uiso 0.5 1 calc R . P S 1
H14K H 0.313664 0.802436 0.890993 0.138 Uiso 0.5 1 calc R . P S 1
C144 C 0.2769(18) 0.7503(12) 0.8432(12) 0.152(11) Uani 0.5 1 d . U P S 1
H14L H 0.295484 0.752139 0.806888 0.227 Uiso 0.5 1 calc GR . P S 1
H14M H 0.221927 0.743812 0.849382 0.227 Uiso 0.5 1 calc GR . P S 1
H14N H 0.303983 0.719968 0.864808 0.227 Uiso 0.5 1 calc GR . P S 1
C145 C 0.7679(5) 0.6752(3) 0.9262(3) 0.0462(19) Uani 1 1 d . U . . .
H14O H 0.809339 0.658377 0.905460 0.055 Uiso 1 1 calc R . . . .
H14P H 0.718170 0.666228 0.917525 0.055 Uiso 1 1 calc R . . . .
C146 C 0.7729(6) 0.6536(4) 0.9819(4) 0.072(3) Uani 1 1 d . U . . .
H14Q H 0.728711 0.669557 1.001180 0.087 Uiso 1 1 calc R . . . .
H14R H 0.766567 0.612974 0.989570 0.087 Uiso 1 1 calc R . . . .
C147 C 0.8379(7) 0.6628(5) 1.0014(5) 0.107(4) Uani 1 1 d . U . . .
H14S H 0.847509 0.703026 0.991991 0.128 Uiso 1 1 calc R . . . .
H14T H 0.882171 0.643429 0.985517 0.128 Uiso 1 1 calc R . . . .
C148 C 0.8316(8) 0.6419(5) 1.0628(5) 0.127(4) Uani 1 1 d . U . . .
H14U H 0.826196 0.601576 1.072264 0.190 Uiso 1 1 calc GR . . . .
H14V H 0.786898 0.659965 1.078787 0.190 Uiso 1 1 calc GR . . . .
H14W H 0.877893 0.651260 1.074935 0.190 Uiso 1 1 calc GR . . . .
C149 C 0.9339(5) 0.7713(4) 0.8679(4) 0.081(3) Uani 1 1 d D U . . .
H14X H 0.915359 0.756035 0.904590 0.097 Uiso 1 1 calc R . . U 2
H14Y H 0.921935 0.811729 0.860469 0.097 Uiso 1 1 calc R . . U 2
C150 C 1.0170(6) 0.7622(4) 0.8598(4) 0.093(3) Uani 1 1 d D . . . .
H15A H 1.031126 0.734648 0.838386 0.112 Uiso 0.35 1 calc R . P Q 1
H15B H 1.037884 0.749041 0.893043 0.112 Uiso 0.35 1 calc R . P Q 1
H15C H 1.039360 0.793698 0.868908 0.112 Uiso 0.65 1 calc R . P Q 2
H15D H 1.029070 0.728756 0.886118 0.112 Uiso 0.65 1 calc R . P Q 2
C151 C 1.0596(8) 0.7554(6) 0.8128(6) 0.073(4) Uani 0.65 1 d . . P Q 2
H15E H 1.060571 0.791843 0.788023 0.087 Uiso 0.65 1 calc R . P Q 2
H15F H 1.032067 0.730012 0.798586 0.087 Uiso 0.65 1 calc R . P Q 2
C152 C 1.1403(11) 0.7335(9) 0.8155(9) 0.136(8) Uani 0.65 1 d . U P Q 2
H15G H 1.167949 0.739242 0.780723 0.204 Uiso 0.65 1 calc GR . P Q 2
H15H H 1.140289 0.693789 0.831599 0.204 Uiso 0.65 1 calc GR . P Q 2
H15I H 1.165377 0.753170 0.836154 0.204 Uiso 0.65 1 calc GR . P Q 2
C153 C 1.0919(6) 0.9821(4) 0.7590(5) 0.100(4) Uani 1 1 d D U . . .
H15J H 1.072264 1.002434 0.785980 0.119 Uiso 1 1 calc R . . . .
H15K H 1.114666 1.009166 0.728347 0.119 Uiso 1 1 calc R . . . .
C154 C 1.1519(7) 0.9391(5) 0.7783(5) 0.140 Uiso 1 1 d D U . . .
H15L H 1.129108 0.913222 0.809688 0.168 Uiso 1 1 calc DR . . V .
H15M H 1.193910 0.957810 0.787829 0.168 Uiso 1 1 calc R . . V .
C155 C 1.1856(9) 0.9055(6) 0.7374(6) 0.160 Uiso 1 1 d D . . W 1
H15N H 1.210591 0.870968 0.755509 0.192 Uiso 1 1 calc R . . W 1
H15O H 1.142539 0.894478 0.722295 0.192 Uiso 1 1 calc R . . W 1
C156 C 1.2390(9) 0.9324(7) 0.6966(7) 0.180 Uiso 1 1 d D U . W 1
H15P H 1.214274 0.965250 0.676482 0.270 Uiso 1 1 calc GR . . W 1
H15Q H 1.257544 0.906936 0.674268 0.270 Uiso 1 1 calc GR . . W 1
H15R H 1.282208 0.943737 0.710691 0.270 Uiso 1 1 calc GR . . W 1
C157 C 0.7416(9) 1.0598(6) 0.5034(6) 0.144(4) Uani 1 1 d D U . . .
H15S H 0.720175 1.022318 0.513881 0.173 Uiso 1 1 calc R . . . .
H15T H 0.791658 1.056359 0.482622 0.173 Uiso 1 1 calc R . . . .
C158 C 0.6930(8) 1.0941(6) 0.4713(6) 0.144(4) Uani 1 1 d D U . . .
H15U H 0.647290 1.105356 0.492718 0.173 Uiso 0.5 1 calc R . P T 1
H15V H 0.675541 1.072849 0.448211 0.173 Uiso 0.5 1 calc R . P T 1
H15W H 0.649311 1.070860 0.471562 0.173 Uiso 0.5 1 calc R . P T 2
H15X H 0.721149 1.099413 0.436189 0.173 Uiso 0.5 1 calc R . P T 2
C159 C 0.6580(14) 1.1497(9) 0.4746(11) 0.124(7) Uani 0.5 1 d D U P T 2
H15Y H 0.649981 1.172769 0.440316 0.149 Uiso 0.5 1 calc R . P T 2
HF H 0.688776 1.169887 0.492082 0.149 Uiso 0.5 1 calc R . P T 2
C160 C 0.5812(12) 1.1310(10) 0.5079(10) 0.124(7) Uani 0.5 1 d D U P T 2
H16A H 0.550527 1.114196 0.488099 0.186 Uiso 0.5 1 calc GR . P T 2
H16B H 0.553101 1.163191 0.517481 0.186 Uiso 0.5 1 calc GR . P T 2
H16C H 0.591706 1.103682 0.539115 0.186 Uiso 0.5 1 calc GR . P T 2
O13 O 0.5589(2) 1.11848(15) 0.86085(17) 0.0312(10) Uani 1 1 d . . . . .
O14 O 0.6056(2) 0.83564(16) 0.90450(17) 0.0344(11) Uani 1 1 d . . . . .
O15 O 0.8925(3) 0.87437(17) 0.73218(18) 0.0414(12) Uani 1 1 d . . . . .
O16 O 0.7709(2) 1.13999(16) 0.64732(17) 0.0344(11) Uani 1 1 d . . . . .
O17 O 0.6430(3) 1.07314(19) 0.9742(2) 0.0554(15) Uani 1 1 d . . . . .
O18 O 0.4258(3) 0.8735(2) 0.8670(2) 0.0554(14) Uani 1 1 d . . . . .
O19 O 0.7752(3) 0.73478(16) 0.91571(18) 0.0388(12) Uani 1 1 d . . . . .
O20 O 0.8948(3) 0.74704(17) 0.83732(18) 0.0384(12) Uani 1 1 d . . . . .
O21 O 1.0305(4) 0.9552(2) 0.7457(2) 0.0696(17) Uani 1 1 d . . . . .
O22 O 0.7544(4) 1.0749(3) 0.5462(3) 0.096(2) Uani 1 1 d D U . . .
O23 O 0.5801(2) 1.19855(16) 0.65103(17) 0.0360(11) Uani 1 1 d . . . . .
O24 O 0.4865(2) 1.19610(17) 0.74140(18) 0.0360(11) Uani 1 1 d . . . . .
C14C C 0.5520(12) 0.9681(9) 0.5603(8) 0.061(6) Uani 0.5 1 d . U P X 1
H14Z H 0.600859 0.952707 0.571747 0.092 Uiso 0.5 1 calc GR . P X 1
HG H 0.560041 1.004284 0.536482 0.092 Uiso 0.5 1 calc GR . P X 1
HH H 0.531367 0.942882 0.542739 0.092 Uiso 0.5 1 calc GR . P X 1
C15C C 0.4718(11) 0.9113(7) 0.6332(7) 0.063(5) Uani 0.5 1 d . U P X 1
H15Z H 0.519920 0.889536 0.636520 0.094 Uiso 0.5 1 calc GR . P X 1
HI H 0.443588 0.898764 0.609208 0.094 Uiso 0.5 1 calc GR . P X 1
HJ H 0.440905 0.906221 0.666965 0.094 Uiso 0.5 1 calc GR . P X 1
C16C C 0.4296(11) 1.0088(8) 0.5947(8) 0.058(5) Uani 0.5 1 d . . P X 1
H16D H 0.408224 0.993473 0.569337 0.087 Uiso 0.5 1 calc GR . P X 1
H16E H 0.446963 1.046285 0.578704 0.087 Uiso 0.5 1 calc GR . P X 1
H16F H 0.390313 1.010252 0.623848 0.087 Uiso 0.5 1 calc GR . P X 1
C17C C 0.4644(12) 1.0339(8) 0.5713(8) 0.066(6) Uani 0.5 1 d . U P X 2
H17A H 0.434345 1.024612 0.546505 0.099 Uiso 0.5 1 calc GR . P X 2
H17B H 0.510296 1.052946 0.552800 0.099 Uiso 0.5 1 calc GR . P X 2
H17C H 0.433527 1.058228 0.590741 0.099 Uiso 0.5 1 calc GR . P X 2
C18C C 0.4082(10) 0.9533(9) 0.6367(8) 0.082(6) Uani 0.5 1 d . U P X 2
H18A H 0.380061 0.946652 0.609842 0.123 Uiso 0.5 1 calc GR . P X 2
H18B H 0.379644 0.980772 0.653665 0.123 Uiso 0.5 1 calc GR . P X 2
H18C H 0.414388 0.918542 0.662203 0.123 Uiso 0.5 1 calc GR . P X 2
C19C C 0.5328(12) 0.9437(9) 0.5872(9) 0.066(6) Uani 0.5 1 d . U P X 2
H19A H 0.544234 0.908949 0.611363 0.098 Uiso 0.5 1 calc GR . P X 2
H19B H 0.580527 0.962021 0.571613 0.098 Uiso 0.5 1 calc GR . P X 2
H19C H 0.506055 0.935761 0.560216 0.098 Uiso 0.5 1 calc GR . P X 2
C189 C 0.6603(3) 0.9645(2) 0.8209(2) 0.0232(14) Uani 1 1 d . . . . .
H18D H 0.635155 0.947334 0.797921 0.028 Uiso 1 1 calc R . . . .
H18E H 0.620964 0.972533 0.848401 0.028 Uiso 1 1 calc R . . . .
C190 C 0.7215(3) 0.9250(2) 0.8445(2) 0.0259(14) Uani 1 1 d . . . . .
H19D H 0.701792 0.905960 0.879991 0.031 Uiso 1 1 calc R . . . .
H19E H 0.735359 0.896456 0.824084 0.031 Uiso 1 1 calc R . . . .
C191 C 0.7240(3) 1.0479(2) 0.8272(2) 0.0248(14) Uani 1 1 d . . . . .
H19F H 0.680058 1.065908 0.844769 0.030 Uiso 1 1 calc R . . . .
H19G H 0.759404 1.076976 0.807767 0.030 Uiso 1 1 calc R . . . .
C192 C 0.7652(3) 1.0061(2) 0.8669(2) 0.0256(14) Uani 1 1 d . . . . .
H19H H 0.810003 1.023181 0.874727 0.031 Uiso 1 1 calc R . . . .
H19I H 0.730253 0.994842 0.899231 0.031 Uiso 1 1 calc R . . . .
C193 C 0.7656(3) 1.0022(3) 0.7563(2) 0.0311(15) Uani 1 1 d . . . . .
H19J H 0.785195 1.035753 0.731293 0.037 Uiso 1 1 calc R . . . .
H19K H 0.751651 0.975662 0.736926 0.037 Uiso 1 1 calc R . . . .
C194 C 0.8272(4) 0.9758(3) 0.7906(3) 0.0319(16) Uani 1 1 d . . . . .
H19L H 0.852998 0.944001 0.777987 0.038 Uiso 1 1 calc R . . . .
H19M H 0.866032 1.003311 0.789191 0.038 Uiso 1 1 calc R . . . .
C195 C 0.8490(3) 0.9191(2) 0.8760(2) 0.0298(15) Uani 1 1 d . . . . .
H19N H 0.859615 0.885353 0.862066 0.036 Uiso 1 1 calc R . . . .
H19O H 0.897316 0.938986 0.870218 0.036 Uiso 1 1 calc R . . . .
C196 C 0.8254(4) 0.9017(2) 0.9327(3) 0.0307(15) Uani 1 1 d . . . . .
C197 C 0.8495(4) 0.9294(3) 0.9672(3) 0.0331(16) Uani 1 1 d . . . . .
H197 H 0.878671 0.961612 0.954128 0.040 Uiso 1 1 calc R . . . .
C198 C 0.8319(4) 0.9113(3) 1.0194(3) 0.0356(16) Uani 1 1 d . . . . .
H198 H 0.849874 0.930807 1.041772 0.043 Uiso 1 1 calc R . . . .
C199 C 0.7877(4) 0.8643(3) 1.0405(3) 0.0342(16) Uani 1 1 d . . . . .
C200 C 0.7632(4) 0.8372(3) 1.0057(3) 0.0386(17) Uani 1 1 d . . . . .
H200 H 0.732256 0.805808 1.018496 0.046 Uiso 1 1 calc R . . . .
C201 C 0.7824(4) 0.8545(3) 0.9540(3) 0.0361(17) Uani 1 1 d . . . . .
H201 H 0.766165 0.834109 0.931726 0.043 Uiso 1 1 calc R . . . .
C202 C 0.7665(4) 0.8442(3) 1.0983(3) 0.0413(18) Uani 1 1 d . . . . .
C203 C 0.6827(5) 0.8596(4) 1.1118(4) 0.077(3) Uani 1 1 d . . . . .
H20A H 0.676170 0.899953 1.106715 0.115 Uiso 1 1 calc GR . . . .
H20B H 0.666051 0.842138 1.147889 0.115 Uiso 1 1 calc GR . . . .
H20C H 0.651853 0.846527 1.089556 0.115 Uiso 1 1 calc GR . . . .
C204 C 0.7768(6) 0.7796(3) 1.1143(3) 0.074(3) Uani 1 1 d . . . . .
H20D H 0.736899 0.762439 1.101820 0.111 Uiso 1 1 calc GR . . . .
H20E H 0.772681 0.767915 1.151931 0.111 Uiso 1 1 calc GR . . . .
H20F H 0.827149 0.768111 1.099257 0.111 Uiso 1 1 calc GR . . . .
C205 C 0.8144(5) 0.8678(4) 1.1300(3) 0.068(3) Uani 1 1 d . . . . .
H20G H 0.868394 0.857664 1.121558 0.102 Uiso 1 1 calc GR . . . .
H20H H 0.798382 0.852844 1.166655 0.102 Uiso 1 1 calc GR . . . .
H20I H 0.807579 0.908310 1.122302 0.102 Uiso 1 1 calc GR . . . .
C206 C 0.6392(4) 1.0562(2) 0.7601(3) 0.0311(15) Uani 1 1 d . . . . .
H20J H 0.597320 1.066835 0.784794 0.037 Uiso 1 1 calc R . . . .
H20K H 0.665319 1.090403 0.741302 0.037 Uiso 1 1 calc R . . . .
C207 C 0.6045(4) 1.0325(2) 0.7221(3) 0.0319(16) Uani 1 1 d . . . . .
C208 C 0.5341(4) 1.0073(3) 0.7367(3) 0.0336(16) Uani 1 1 d . . . . .
H208 H 0.510603 1.002467 0.771333 0.040 Uiso 1 1 calc R . . . .
C209 C 0.4985(4) 0.9895(3) 0.7011(3) 0.0393(18) Uani 1 1 d . . . . .
H209 H 0.450649 0.972286 0.711839 0.047 Uiso 1 1 calc R . . . .
C210 C 0.5303(4) 0.9959(3) 0.6502(3) 0.0460(19) Uani 1 1 d . . . . .
C211 C 0.5991(5) 1.0220(3) 0.6367(3) 0.056(2) Uani 1 1 d . . . . .
H211 H 0.622357 1.027416 0.602012 0.068 Uiso 1 1 calc R . . . .
C212 C 0.6358(4) 1.0407(3) 0.6718(3) 0.0455(19) Uani 1 1 d . . . . .
H212 H 0.682692 1.059085 0.660822 0.055 Uiso 1 1 calc R . . . .
C213 C 0.4898(5) 0.9760(4) 0.6117(3) 0.056(2) Uani 1 1 d . . . . .
N3 N 0.7907(3) 0.95628(18) 0.84536(19) 0.0221(11) Uani 1 1 d . . . . .
N4 N 0.6964(3) 1.01752(18) 0.79065(19) 0.0221(11) Uani 1 1 d . . . . .
C161 C 0.7293(3) 0.5062(2) 0.6336(2) 0.0274(15) Uani 1 1 d . . . . .
H16G H 0.762586 0.518955 0.600829 0.033 Uiso 1 1 calc R . . . .
H16H H 0.685708 0.487131 0.626624 0.033 Uiso 1 1 calc R . . . .
C162 C 0.7738(4) 0.4670(2) 0.6720(2) 0.0290(15) Uani 1 1 d . . . . .
H16I H 0.819024 0.451312 0.653405 0.035 Uiso 1 1 calc R . . . .
H16J H 0.741337 0.436028 0.691088 0.035 Uiso 1 1 calc R . . . .
C163 C 0.7294(4) 0.5096(3) 0.7440(2) 0.0319(16) Uani 1 1 d . . . . .
H16K H 0.741323 0.536119 0.764031 0.038 Uiso 1 1 calc R . . . .
H16L H 0.711900 0.475114 0.768448 0.038 Uiso 1 1 calc R . . . .
C164 C 0.6668(4) 0.5343(3) 0.7110(3) 0.0330(16) Uani 1 1 d . . . . .
H16M H 0.629083 0.505872 0.712904 0.040 Uiso 1 1 calc R . . . .
H16N H 0.639866 0.565465 0.724238 0.040 Uiso 1 1 calc R . . . .
C165 C 0.7679(3) 0.5890(2) 0.6567(2) 0.0266(14) Uani 1 1 d . . . . .
H16O H 0.752420 0.616750 0.677739 0.032 Uiso 1 1 calc R . . . .
H16P H 0.785764 0.609142 0.621158 0.032 Uiso 1 1 calc R . . . .
C166 C 0.8321(3) 0.5514(2) 0.6789(2) 0.0260(14) Uani 1 1 d . . . . .
H16Q H 0.870952 0.544528 0.650671 0.031 Uiso 1 1 calc R . . . .
H16R H 0.857020 0.569445 0.701306 0.031 Uiso 1 1 calc R . . . .
C167 C 0.6398(4) 0.5898(3) 0.6252(3) 0.0372(17) Uani 1 1 d . . . . .
H16S H 0.594107 0.567362 0.629357 0.045 Uiso 1 1 calc R . . . .
H16T H 0.624269 0.622503 0.640045 0.045 Uiso 1 1 calc R . . . .
C168 C 0.6657(4) 0.6096(3) 0.5690(3) 0.0322(16) Uani 1 1 d . . . . .
C169 C 0.7033(4) 0.6594(3) 0.5495(3) 0.0445(19) Uani 1 1 d . . . . .
H169 H 0.714675 0.680480 0.572739 0.053 Uiso 1 1 calc R . . . .
C170 C 0.7241(4) 0.6787(3) 0.4981(3) 0.049(2) Uani 1 1 d . . . . .
H170 H 0.748800 0.713037 0.486419 0.058 Uiso 1 1 calc R . . . .
C171 C 0.7101(3) 0.6495(3) 0.4627(3) 0.0359(17) Uani 1 1 d . . . . .
C172 C 0.6729(4) 0.5998(3) 0.4818(3) 0.0394(17) Uani 1 1 d . . . . .
H172 H 0.662069 0.578729 0.458382 0.047 Uiso 1 1 calc R . . . .
C173 C 0.6513(4) 0.5804(3) 0.5336(3) 0.0368(17) Uani 1 1 d . . . . .
H173 H 0.626020 0.546238 0.545195 0.044 Uiso 1 1 calc R . . . .
C174 C 0.7338(4) 0.6712(3) 0.4049(3) 0.049(2) Uani 1 1 d . . . . .
C175 C 0.6776(6) 0.6592(5) 0.3717(4) 0.109(4) Uani 1 1 d . U . . .
H17D H 0.680781 0.619548 0.371744 0.164 Uiso 1 1 calc GR . . . .
H17E H 0.689826 0.680806 0.336388 0.164 Uiso 1 1 calc GR . . . .
H17F H 0.625703 0.669382 0.385313 0.164 Uiso 1 1 calc GR . . . .
C176 C 0.7389(6) 0.7362(4) 0.3903(4) 0.085(3) Uani 1 1 d . . . . .
H17G H 0.691717 0.753067 0.404658 0.128 Uiso 1 1 calc DGR . . . .
H17H H 0.745657 0.749094 0.352700 0.128 Uiso 1 1 calc GR . . . .
H17I H 0.782530 0.747056 0.404293 0.128 Uiso 1 1 calc GR . . . .
C177 C 0.8129(4) 0.6468(3) 0.3900(3) 0.061(2) Uani 1 1 d . . . . .
H17J H 0.849095 0.655590 0.411312 0.091 Uiso 1 1 calc GR . . . .
H17K H 0.829975 0.662592 0.353638 0.091 Uiso 1 1 calc GR . . . .
H17L H 0.810447 0.606398 0.395477 0.091 Uiso 1 1 calc GR . . . .
C178 C 0.8596(4) 0.4606(2) 0.7386(2) 0.0302(15) Uani 1 1 d . . . . .
H17M H 0.836462 0.424851 0.756412 0.036 Uiso 1 1 calc R . . . .
H17N H 0.902177 0.452595 0.713084 0.036 Uiso 1 1 calc R . . . .
C179 C 0.8921(4) 0.4841(2) 0.7776(2) 0.0268(14) Uani 1 1 d . . . . .
C180 C 0.9610(3) 0.5123(2) 0.7634(3) 0.0320(16) Uani 1 1 d . . . . .
H180 H 0.984812 0.518502 0.728805 0.038 Uiso 1 1 calc R . . . .
C181 C 0.9941(4) 0.5310(2) 0.7997(3) 0.0357(17) Uani 1 1 d . . . . .
H181 H 1.040867 0.549699 0.789620 0.043 Uiso 1 1 calc R . . . .
C182 C 0.9606(4) 0.5232(3) 0.8509(3) 0.0387(17) Uani 1 1 d . . . . .
C183 C 0.8931(4) 0.4948(3) 0.8639(3) 0.0396(17) Uani 1 1 d . . . . .
H183 H 0.868938 0.488664 0.898442 0.048 Uiso 1 1 calc R . . . .
C184 C 0.8596(4) 0.4750(2) 0.8282(3) 0.0336(16) Uani 1 1 d . . . . .
H184 H 0.813902 0.455064 0.838637 0.040 Uiso 1 1 calc R . . . .
C185 C 0.9991(4) 0.5439(3) 0.8898(3) 0.0463(19) Uani 1 1 d . . . . .
C186 C 0.9483(5) 0.5394(4) 0.9418(3) 0.073(3) Uani 1 1 d . . . . .
H18F H 0.899709 0.559864 0.936265 0.109 Uiso 1 1 calc GR . . . .
H18G H 0.974510 0.555236 0.964765 0.109 Uiso 1 1 calc GR . . . .
H18H H 0.938550 0.500342 0.957536 0.109 Uiso 1 1 calc GR . . . .
C187 C 1.0141(5) 0.6068(3) 0.8697(3) 0.065(2) Uani 1 1 d . . . . .
H18I H 1.049166 0.612392 0.837518 0.098 Uiso 1 1 calc GR . . . .
H18J H 1.036995 0.620455 0.895447 0.098 Uiso 1 1 calc GR . . . .
H18K H 0.965699 0.627241 0.863329 0.098 Uiso 1 1 calc GR . . . .
C188 C 1.0709(5) 0.5113(4) 0.9001(4) 0.080(3) Uani 1 1 d . . . . .
H18L H 1.059292 0.472213 0.914457 0.120 Uiso 1 1 calc GR . . . .
H18M H 1.095436 0.525540 0.924826 0.120 Uiso 1 1 calc GR . . . .
H18N H 1.105500 0.514497 0.867936 0.120 Uiso 1 1 calc GR . . . .
N1 N 0.7007(3) 0.55480(19) 0.65631(19) 0.0248(12) Uani 1 1 d . . . . .
N2 N 0.7998(3) 0.49705(19) 0.70975(19) 0.0234(11) Uani 1 1 d . . . . .
F19 F 0.3695(4) 0.6810(3) 0.9472(3) 0.124(2) Uani 1 1 d . U . . .
F20 F 0.5457(4) 0.6456(2) 0.9474(2) 0.0972(19) Uani 1 1 d . U . . .
F21 F 0.4703(3) 0.7133(2) 0.9729(2) 0.1051(19) Uani 1 1 d . U . . .
F22 F 0.4446(3) 0.6138(2) 0.9213(2) 0.0909(18) Uani 1 1 d . U . . .
F23 F 0.4374(3) 0.6241(2) 1.0025(2) 0.0988(18) Uani 1 1 d . U . . .
F24 F 0.4770(3) 0.7030(2) 0.8917(2) 0.0983(19) Uani 1 1 d . U . . .
P4 P 0.4439(7) 0.6677(5) 0.9405(5) 0.053(3) Uani 0.5 1 d . . P Y 1
P4B P 0.4702(7) 0.6602(5) 0.9535(5) 0.051(3) Uani 0.5 1 d . . P Y 2
F7 F 0.8964(2) 1.06604(16) 0.90865(17) 0.0532(11) Uani 1 1 d . . . . .
F8 F 1.0209(2) 1.06840(17) 0.91721(17) 0.0569(12) Uani 1 1 d . . . . .
F9 F 0.9268(2) 1.07141(16) 0.82426(17) 0.0538(11) Uani 1 1 d . . . . .
F10 F 1.0507(2) 1.07535(17) 0.83190(19) 0.0625(13) Uani 1 1 d . . . . .
F11 F 0.9809(2) 1.00470(16) 0.88014(18) 0.0596(12) Uani 1 1 d . . . . .
F12 F 0.9666(2) 1.13662(15) 0.86006(17) 0.0522(11) Uani 1 1 d . . . . .
P2 P 0.97119(11) 1.07047(7) 0.86972(7) 0.0377(5) Uani 1 1 d . . . . .
F13 F 0.5610(2) 1.44551(15) 0.66399(19) 0.0556(12) Uani 1 1 d . U . . .
F14 F 0.4676(3) 1.4423(2) 0.5777(2) 0.0894(17) Uani 1 1 d . . . . .
F15 F 0.4387(2) 1.43785(19) 0.6623(2) 0.0722(15) Uani 1 1 d . . . . .
F16 F 0.5080(2) 1.50878(17) 0.6124(2) 0.0682(14) Uani 1 1 d . . . . .
F17 F 0.5242(2) 1.37623(17) 0.6349(2) 0.0726(15) Uani 1 1 d . . . . .
F18 F 0.5935(3) 1.4468(2) 0.5848(2) 0.0735(15) Uani 1 1 d . . . . .
P3 P 0.51715(12) 1.44223(8) 0.62400(10) 0.0529(6) Uani 1 1 d . . . . .
F1 F 0.9694(3) 1.21043(18) 0.63208(19) 0.0705(14) Uani 1 1 d . . . . .
F2 F 1.0938(3) 1.22287(19) 0.5331(2) 0.0832(17) Uani 1 1 d . . . . .
F3 F 1.0931(4) 1.1830(3) 0.6148(3) 0.123(2) Uani 1 1 d . U . . .
F4 F 0.9680(3) 1.2478(3) 0.5493(3) 0.117(2) Uani 1 1 d . U . . .
F5 F 1.0075(3) 1.1596(2) 0.5744(2) 0.102(2) Uani 1 1 d . . . . .
F6 F 1.0537(3) 1.2742(2) 0.5881(3) 0.109(2) Uani 1 1 d . U . . .
P1 P 1.03189(12) 1.21688(8) 0.58249(8) 0.0473(5) Uani 1 1 d . . . . .
C235 C 0.4570(5) 1.3163(3) 0.7840(3) 0.051(2) Uani 1 1 d . . . . .
C236 C 0.4013(5) 1.3142(3) 0.7501(4) 0.067(3) Uani 1 1 d . . . . .
H23I H 0.406039 1.346495 0.721068 0.100 Uiso 1 1 calc GR . . . .
H23J H 0.349790 1.314435 0.768931 0.100 Uiso 1 1 calc GR . . . .
H23K H 0.410139 1.280168 0.737098 0.100 Uiso 1 1 calc GR . . . .
N10 N 0.5019(4) 1.3172(3) 0.8111(3) 0.062(2) Uani 1 1 d . . . . .
C219 C 0.6187(9) 0.5303(5) 1.0685(6) 0.116(5) Uani 1 1 d D U . . .
C220 C 0.5572(8) 0.5226(5) 1.0422(6) 0.135(5) Uani 1 1 d D U . . .
H22D H 0.571083 0.535999 1.005036 0.203 Uiso 1 1 calc GR . . . .
H22E H 0.511663 0.543324 1.053711 0.203 Uiso 1 1 calc GR . . . .
H22F H 0.546426 0.483025 1.049651 0.203 Uiso 1 1 calc GR . . . .
N6 N 0.6740(9) 0.5313(6) 1.0883(6) 0.185(6) Uani 1 1 d . U . . .
C233 C 0.659(2) 1.4776(14) 0.4263(16) 0.059(9) Uani 0.25 1 d . . P Z 2
C234 C 0.592(2) 1.4631(18) 0.4621(18) 0.092(15) Uani 0.25 1 d . . P Z 2
H23L H 0.555149 1.447806 0.445704 0.138 Uiso 0.25 1 calc GR . P Z 2
H23M H 0.569868 1.496271 0.473215 0.138 Uiso 0.25 1 calc GR . P Z 2
H23N H 0.606241 1.435347 0.492134 0.138 Uiso 0.25 1 calc GR . P Z 2
N13 N 0.7123(19) 1.4889(14) 0.3980(14) 0.079(9) Uani 0.25 1 d . . P Z 2
C227 C 1.0038(7) 1.1484(4) 0.4534(5) 0.087(3) Uani 1 1 d . U . . .
C228 C 0.9315(7) 1.1644(5) 0.4709(5) 0.117(4) Uani 1 1 d . . . . .
H22G H 0.910428 1.135655 0.500035 0.175 Uiso 1 1 calc GR . . . .
H22H H 0.899092 1.169814 0.443167 0.175 Uiso 1 1 calc GR . . . .
H22I H 0.933171 1.199269 0.481935 0.175 Uiso 1 1 calc GR . . . .
N11 N 1.0633(6) 1.1398(4) 0.4386(4) 0.111(3) Uani 1 1 d . U . . .
C229 C 1.0756(9) 0.9813(7) 0.5695(6) 0.143(5) Uani 1 1 d . U . . .
C230 C 1.0485(10) 1.0404(7) 0.5547(7) 0.200(7) Uani 1 1 d . U . . .
H23O H 1.052679 1.052159 0.517086 0.300 Uiso 1 1 calc GR . . . .
H23P H 1.080043 1.063740 0.567887 0.300 Uiso 1 1 calc GR . . . .
H23Q H 0.995067 1.044138 0.569346 0.300 Uiso 1 1 calc GR . . . .
N8 N 1.0982(8) 0.9367(6) 0.5835(6) 0.176(6) Uani 1 1 d . U . . .
C221 C 0.2369(10) 0.5956(7) 0.8079(7) 0.135(5) Uani 1 1 d . U . . .
C222 C 0.2959(7) 0.5951(6) 0.8362(5) 0.136(5) Uani 1 1 d . . . . .
H22J H 0.343955 0.600840 0.813080 0.204 Uiso 1 1 calc GR . . . .
H22K H 0.298814 0.559227 0.860679 0.204 Uiso 1 1 calc GR . . . .
H22L H 0.287051 0.624819 0.855034 0.204 Uiso 1 1 calc GR . . . .
N5 N 0.1914(8) 0.5897(6) 0.7843(6) 0.176(6) Uani 1 1 d . U . . .
C217 C 0.5747(5) 0.7255(4) 1.0634(4) 0.068(3) Uani 1 1 d . . . . .
C218 C 0.5659(6) 0.6663(4) 1.0714(4) 0.094(3) Uani 1 1 d . U . . .
H21C H 0.567951 0.656405 1.037967 0.141 Uiso 1 1 calc GR . . . .
H21D H 0.516497 0.656202 1.091768 0.141 Uiso 1 1 calc GR . . . .
H21E H 0.607197 0.646361 1.089737 0.141 Uiso 1 1 calc GR . . . .
N7 N 0.5832(5) 0.7715(3) 1.0559(3) 0.077(2) Uani 1 1 d . . . . .
C223 C 1.1517(6) 1.2261(4) 0.7441(3) 0.061(2) Uani 1 1 d . U . . .
C224 C 1.0802(5) 1.2012(3) 0.7415(3) 0.066(3) Uani 1 1 d . . . . .
H22M H 1.081698 1.192089 0.707762 0.098 Uiso 1 1 calc GR . . . .
H22N H 1.037386 1.227488 0.746200 0.098 Uiso 1 1 calc GR . . . .
H22O H 1.073454 1.167307 0.768610 0.098 Uiso 1 1 calc GR . . . .
N9 N 1.2077(5) 1.2460(3) 0.7466(3) 0.076(2) Uani 1 1 d . . . . .
C225 C 0.5380(9) 1.3626(7) 0.4567(6) 0.094(5) Uani 0.75 1 d . . P A 1
C226 C 0.5468(8) 1.3961(6) 0.4912(6) 0.098(5) Uani 0.75 1 d . . P A 1
H22P H 0.562150 1.433101 0.471682 0.147 Uiso 0.75 1 calc GR . P A 1
H22Q H 0.586269 1.379308 0.512882 0.147 Uiso 0.75 1 calc GR . P A 1
H22R H 0.498275 1.399280 0.512900 0.147 Uiso 0.75 1 calc GR . P A 1
N12 N 0.5261(8) 1.3391(6) 0.4260(6) 0.118(5) Uani 0.75 1 d . . P A 1
C231 C 1.0844(18) 0.8977(13) 0.9335(14) 0.109(10) Uani 0.4 1 d . U P B -2
C232 C 1.0757(7) 0.9398(5) 0.9666(5) 0.126(5) Uani 1 1 d . U . . .
H23C H 1.049623 0.972631 0.949607 0.190 Uiso 0.4 1 d R . P B -2
H23D H 1.125343 0.948961 0.972237 0.190 Uiso 0.4 1 d R . P B -2
H23E H 1.046703 0.924521 0.999147 0.190 Uiso 0.4 1 d R . P B -2
H23F H 1.053893 0.970681 0.980217 0.190 Uiso 0.6 1 d R . P B -1
H23G H 1.095683 0.912371 0.993537 0.190 Uiso 0.6 1 d R . P B -1
H23H H 1.037013 0.923861 0.953187 0.190 Uiso 0.6 1 d R . P B -1
C237 C 1.1467(12) 0.9610(6) 0.9195(9) 0.089(6) Uani 0.6 1 d . . P B -1
N14 N 1.1978(11) 0.9723(8) 0.8839(9) 0.131(7) Uani 0.6 1 d . U P B -1
N15 N 1.111(2) 0.8718(15) 0.9008(15) 0.175(13) Uani 0.4 1 d . U P B -2

loop_
_atom_site_aniso_label
_atom_site_aniso_U_11
_atom_site_aniso_U_22
_atom_site_aniso_U_33
_atom_site_aniso_U_23
_atom_site_aniso_U_13
_atom_site_aniso_U_12
C1 0.035(4) 0.022(3) 0.021(4) -0.002(3) 0.000(3) -0.003(3)
C2 0.057(5) 0.019(3) 0.021(4) -0.005(3) -0.012(3) 0.002(3)
C3 0.036(4) 0.018(3) 0.027(4) -0.002(3) 0.004(3) 0.000(3)
C4 0.037(4) 0.025(3) 0.023(4) -0.006(3) 0.007(3) -0.008(3)
C5 0.040(4) 0.019(3) 0.024(4) -0.005(3) 0.003(3) -0.004(3)
C6 0.046(4) 0.022(3) 0.016(4) -0.003(3) 0.005(3) -0.007(3)
C7 0.031(4) 0.024(3) 0.027(4) -0.006(3) 0.006(3) -0.001(3)
C8 0.049(4) 0.024(3) 0.030(4) -0.007(3) -0.007(4) -0.004(3)
C9 0.056(5) 0.027(4) 0.026(4) -0.009(3) -0.008(4) -0.008(3)
C10 0.052(5) 0.025(3) 0.023(4) -0.009(3) 0.003(3) -0.009(3)
C11 0.039(4) 0.027(4) 0.031(4) -0.008(3) 0.006(3) -0.001(3)
C12 0.040(4) 0.044(4) 0.019(4) -0.007(3) 0.007(3) -0.005(3)
C13 0.033(4) 0.034(4) 0.019(4) 0.002(3) 0.006(3) 0.004(3)
C14 0.032(4) 0.054(5) 0.030(5) -0.006(3) 0.007(3) 0.000(3)
C15 0.027(4) 0.061(5) 0.025(4) -0.002(3) -0.001(3) -0.001(3)
C16 0.038(4) 0.055(5) 0.017(4) 0.004(3) 0.001(3) 0.014(3)
C17 0.039(4) 0.032(4) 0.026(4) -0.003(3) 0.013(3) 0.003(3)
C18 0.026(4) 0.043(4) 0.017(4) 0.000(3) 0.007(3) 0.003(3)
C19 0.038(4) 0.039(4) 0.018(4) 0.002(3) 0.003(3) 0.001(3)
C20 0.040(4) 0.050(5) 0.033(5) 0.001(3) -0.004(4) -0.005(3)
C21 0.046(4) 0.037(4) 0.032(5) -0.006(3) 0.002(4) -0.005(3)
C22 0.036(4) 0.036(4) 0.021(4) 0.001(3) 0.013(3) 0.006(3)
C23 0.044(4) 0.038(4) 0.030(5) 0.004(3) 0.008(3) 0.000(3)
C24 0.045(4) 0.029(4) 0.025(4) -0.005(3) 0.000(3) -0.007(3)
C25 0.038(4) 0.028(4) 0.028(4) -0.008(3) -0.001(3) -0.004(3)
C26 0.040(4) 0.034(4) 0.018(4) -0.007(3) -0.002(3) -0.007(3)
C27 0.029(4) 0.027(3) 0.034(4) -0.012(3) -0.003(3) -0.003(3)
C28 0.034(4) 0.023(3) 0.021(4) -0.006(3) 0.000(3) -0.004(3)
C29 0.045(4) 0.019(3) 0.019(4) -0.006(3) -0.001(3) -0.008(3)
C30 0.034(4) 0.018(3) 0.033(4) -0.010(3) -0.002(3) -0.007(3)
C31 0.038(4) 0.026(3) 0.032(4) -0.014(3) -0.002(3) -0.007(3)
C32 0.043(4) 0.025(4) 0.039(5) -0.013(3) -0.017(4) 0.001(3)
C33 0.058(5) 0.029(4) 0.032(5) -0.007(3) -0.008(4) -0.008(3)
C34 0.050(5) 0.026(3) 0.021(4) -0.009(3) 0.004(3) -0.010(3)
C35 0.036(4) 0.034(4) 0.026(4) -0.011(3) 0.005(3) -0.005(3)
C36 0.036(4) 0.035(4) 0.032(4) -0.009(3) 0.016(3) -0.007(3)
C37 0.041(4) 0.029(4) 0.035(5) -0.009(3) 0.016(3) -0.005(3)
C38 0.039(4) 0.039(4) 0.038(5) -0.011(3) 0.018(4) -0.006(3)
C39 0.042(4) 0.043(4) 0.037(5) -0.015(3) 0.007(4) -0.011(3)
C40 0.043(4) 0.025(4) 0.042(5) -0.013(3) 0.022(4) -0.011(3)
C41 0.043(4) 0.029(4) 0.030(4) -0.006(3) 0.011(3) -0.005(3)
C42 0.041(4) 0.035(4) 0.039(5) -0.015(3) 0.025(4) -0.012(3)
C43 0.050(5) 0.035(4) 0.043(5) -0.023(4) 0.016(4) -0.003(3)
C44 0.055(5) 0.040(4) 0.046(5) -0.022(4) 0.011(4) -0.005(4)
C45 0.042(4) 0.045(4) 0.039(5) -0.018(4) 0.015(4) 0.001(3)
C46 0.044(4) 0.030(4) 0.030(4) -0.009(3) 0.018(3) -0.006(3)
C47 0.047(4) 0.033(4) 0.038(5) -0.011(3) 0.009(4) -0.004(3)
C48 0.043(4) 0.031(4) 0.024(4) -0.010(3) -0.001(3) 0.002(3)
C49 0.054(5) 0.031(4) 0.042(5) -0.002(3) -0.008(4) 0.000(3)
C50 0.065(5) 0.065(5) 0.047(6) -0.025(4) -0.031(5) 0.017(4)
C51 0.059(5) 0.075(6) 0.040(6) -0.014(4) -0.017(4) 0.017(4)
C52 0.116(7) 0.102(6) 0.070(6) -0.030(5) -0.043(6) 0.044(5)
C53 0.045(5) 0.030(4) 0.051(5) -0.006(3) -0.007(4) -0.005(3)
C54 0.047(5) 0.045(5) 0.063(6) -0.011(4) -0.007(4) -0.007(3)
C55 0.049(5) 0.067(6) 0.111(9) -0.033(6) -0.010(5) -0.012(4)
C56 0.058(7) 0.095(8) 0.187(15) -0.054(9) -0.034(7) -0.009(5)
C57 0.051(5) 0.089(6) 0.077(6) -0.041(5) -0.024(4) -0.002(4)
C58 0.044(8) 0.058(8) 0.041(8) -0.025(7) 0.002(6) -0.006(6)
C58B 0.058(16) 0.12(2) 0.08(2) -0.047(19) 0.015(14) -0.012(15)
C59 0.048(10) 0.065(12) 0.074(14) -0.025(10) 0.012(10) -0.012(8)
C59B 0.057(9) 0.069(9) 0.050(9) -0.014(8) -0.013(7) -0.006(8)
C60 0.158(11) 0.092(8) 0.065(8) 0.000(6) -0.011(8) -0.051(7)
C61 0.086(7) 0.053(5) 0.069(7) -0.013(5) -0.026(6) -0.015(4)
C62 0.149(8) 0.115(8) 0.117(8) -0.022(6) -0.071(7) -0.020(6)
C63 0.081(8) 0.065(7) 0.079(8) -0.017(6) -0.017(7) -0.021(6)
C63B 0.102(13) 0.102(13) 0.109(14) -0.023(9) -0.008(9) -0.015(9)
C64 0.082(9) 0.066(9) 0.061(10) -0.027(7) -0.004(8) -0.005(7)
C64B 0.106(17) 0.069(15) 0.111(19) -0.042(15) -0.017(15) 0.005(13)
C65 0.070(6) 0.037(4) 0.049(6) 0.018(4) -0.024(4) 0.000(4)
C66 0.105(7) 0.113(7) 0.082(7) 0.012(6) -0.041(6) -0.032(6)
C67 0.068(10) 0.072(11) 0.16(2) -0.051(12) -0.049(12) 0.034(8)
C67B 0.093(12) 0.070(11) 0.080(12) -0.017(9) -0.005(9) 0.007(8)
C68 0.090(8) 0.135(9) 0.086(9) 0.002(8) -0.016(7) 0.041(8)
C68B 0.17(2) 0.14(2) 0.12(2) -0.042(16) -0.033(17) 0.052(16)
C69 0.037(5) 0.082(6) 0.066(7) -0.035(5) -0.010(4) -0.005(4)
C70 0.073(6) 0.121(7) 0.091(7) -0.046(6) -0.020(5) 0.002(5)
C71 0.071(6) 0.126(7) 0.098(8) -0.038(6) -0.004(6) -0.004(6)
C72 0.059(10) 0.111(12) 0.114(14) -0.039(11) -0.015(9) 0.030(9)
C72B 0.107(16) 0.071(14) 0.136(19) -0.017(14) 0.010(15) -0.003(13)
C73 0.055(5) 0.081(6) 0.066(7) -0.034(5) -0.007(5) -0.002(5)
C74 0.075(7) 0.087(7) 0.087(9) -0.038(6) -0.030(6) 0.024(5)
C75 0.052(8) 0.087(10) 0.098(14) -0.009(9) -0.002(8) 0.009(7)
C75B 0.072(12) 0.076(12) 0.078(13) -0.020(9) -0.010(9) -0.007(9)
C76 0.049(8) 0.095(11) 0.115(15) -0.011(10) -0.033(9) 0.018(7)
C76B 0.082(16) 0.082(16) 0.099(19) -0.031(14) -0.026(15) -0.006(13)
C77 0.068(6) 0.075(6) 0.047(6) -0.034(5) 0.006(5) 0.001(5)
C78 0.098(7) 0.081(7) 0.039(6) -0.024(5) 0.001(5) -0.012(5)
C79 0.117(7) 0.124(7) 0.086(7) -0.025(6) -0.022(6) 0.025(6)
C80 0.101(7) 0.110(8) 0.078(8) -0.036(6) -0.046(6) 0.021(6)
O1 0.045(3) 0.026(2) 0.019(3) -0.0008(18) 0.003(2) -0.0007(19)
O2 0.033(3) 0.029(2) 0.028(3) -0.0080(19) 0.009(2) -0.0033(18)
O3 0.041(3) 0.025(2) 0.028(3) -0.0078(19) 0.011(2) -0.0102(18)
O4 0.043(3) 0.022(2) 0.024(3) -0.0063(18) 0.007(2) 0.0003(18)
O5 0.051(3) 0.028(2) 0.030(3) -0.008(2) -0.005(2) -0.001(2)
O6 0.039(3) 0.029(2) 0.038(3) -0.007(2) 0.000(2) -0.0020(19)
O7 0.045(3) 0.060(4) 0.071(5) -0.008(3) -0.016(3) -0.015(3)
O8 0.060(3) 0.048(3) 0.049(4) -0.013(3) -0.011(3) -0.006(2)
O9 0.052(3) 0.045(3) 0.018(3) -0.001(2) -0.004(2) -0.008(2)
O10 0.038(3) 0.038(3) 0.033(3) -0.009(2) -0.007(2) -0.002(2)
O11 0.055(3) 0.049(3) 0.050(4) -0.009(3) 0.004(3) -0.003(3)
O12 0.061(4) 0.062(3) 0.031(3) -0.018(3) 0.005(3) 0.012(3)
C1C 0.061(9) 0.066(10) 0.019(8) -0.013(7) -0.004(7) -0.021(7)
C1J 0.116(18) 0.111(18) 0.11(2) -0.025(15) -0.032(15) 0.005(14)
C1K 0.066(7) 0.078(7) 0.070(8) -0.015(6) 0.001(6) 0.001(5)
C2C 0.040(8) 0.046(8) 0.032(8) -0.010(6) -0.002(6) -0.013(6)
C3C 0.057(12) 0.054(9) 0.064(12) -0.021(8) -0.027(10) -0.008(9)
C4C 0.057(17) 0.070(18) 0.038(17) -0.001(13) -0.024(14) 0.021(13)
C5C 0.074(11) 0.080(11) 0.072(12) -0.009(9) -0.024(9) 0.008(8)
C6C 0.082(15) 0.089(15) 0.050(15) -0.017(12) -0.015(12) 0.012(12)
C11C 0.060(10) 0.079(11) 0.058(10) -0.010(8) -0.018(8) -0.012(8)
C12C 0.076(9) 0.088(10) 0.064(10) -0.020(8) -0.019(8) -0.015(8)
C13C 0.088(13) 0.085(12) 0.134(16) -0.059(12) -0.047(12) 0.001(10)
C21C 0.169(12) 0.166(12) 0.183(13) -0.039(8) -0.031(8) -0.028(8)
C22C 0.169(12) 0.166(12) 0.183(13) -0.039(8) -0.031(8) -0.028(8)
C81 0.049(5) 0.018(3) 0.026(4) -0.004(3) -0.009(3) -0.001(3)
C82 0.041(4) 0.023(3) 0.027(4) -0.001(3) -0.008(3) -0.002(3)
C83 0.037(4) 0.024(3) 0.029(4) -0.002(3) -0.009(3) 0.005(3)
C84 0.040(4) 0.017(3) 0.026(4) -0.003(3) -0.005(3) 0.001(3)
C85 0.027(4) 0.018(3) 0.024(4) -0.002(2) 0.001(3) -0.002(2)
C86 0.041(4) 0.014(3) 0.031(4) 0.002(3) -0.007(3) -0.006(3)
C87 0.042(4) 0.022(3) 0.027(4) -0.004(3) 0.000(3) -0.006(3)
C88 0.040(4) 0.024(3) 0.038(5) -0.009(3) -0.001(3) -0.008(3)
C89 0.048(4) 0.022(3) 0.025(4) -0.006(3) -0.008(3) -0.003(3)
C90 0.027(4) 0.019(3) 0.023(4) -0.002(2) -0.008(3) 0.000(2)
C91 0.027(4) 0.027(3) 0.030(4) -0.004(3) -0.002(3) 0.004(3)
C92 0.044(4) 0.032(4) 0.028(4) -0.002(3) -0.001(3) 0.008(3)
C93 0.031(4) 0.031(4) 0.025(4) 0.004(3) 0.007(3) 0.002(3)
C94 0.030(4) 0.038(4) 0.033(5) -0.007(3) 0.008(3) -0.002(3)
C95 0.034(4) 0.028(4) 0.037(5) -0.001(3) -0.003(3) 0.007(3)
C96 0.039(4) 0.028(4) 0.017(4) 0.005(3) -0.001(3) 0.005(3)
C97 0.032(4) 0.026(3) 0.017(4) 0.002(3) 0.008(3) 0.000(3)
C98 0.035(4) 0.035(4) 0.021(4) 0.000(3) 0.007(3) 0.003(3)
C99 0.044(4) 0.036(4) 0.035(5) -0.001(3) -0.001(4) 0.005(3)
C100 0.038(4) 0.058(5) 0.033(5) -0.005(4) -0.008(4) 0.000(3)
C101 0.042(4) 0.044(4) 0.042(5) -0.013(4) 0.002(4) -0.014(3)
C102 0.038(4) 0.034(4) 0.027(4) 0.002(3) 0.011(3) -0.008(3)
C103 0.049(4) 0.026(4) 0.032(4) 0.001(3) 0.003(3) -0.010(3)
C104 0.048(4) 0.018(3) 0.033(4) -0.003(3) 0.005(3) -0.006(3)
C105 0.049(4) 0.017(3) 0.029(4) -0.008(3) -0.003(3) -0.008(3)
C106 0.057(5) 0.017(3) 0.034(5) -0.006(3) -0.008(4) 0.000(3)
C107 0.038(4) 0.018(3) 0.036(5) -0.009(3) -0.004(3) 0.000(3)
C108 0.053(5) 0.023(3) 0.028(4) -0.010(3) 0.002(3) -0.006(3)
C109 0.050(4) 0.020(3) 0.025(4) -0.006(3) -0.009(3) -0.004(3)
C110 0.045(4) 0.020(3) 0.031(4) -0.008(3) -0.007(3) -0.006(3)
C111 0.043(4) 0.023(3) 0.040(5) -0.013(3) -0.009(3) -0.009(3)
C112 0.050(5) 0.032(4) 0.047(5) -0.009(3) -0.019(4) -0.001(3)
C113 0.070(6) 0.038(4) 0.037(5) -0.007(3) -0.021(4) -0.008(4)
C114 0.057(5) 0.028(4) 0.033(5) -0.008(3) -0.005(4) -0.005(3)
C115 0.056(5) 0.019(3) 0.034(4) -0.006(3) -0.002(4) -0.003(3)
C116 0.063(5) 0.036(4) 0.050(6) -0.014(4) 0.019(4) -0.005(4)
C117 0.057(5) 0.030(4) 0.036(5) -0.008(3) 0.021(4) -0.009(3)
C118 0.049(5) 0.049(5) 0.037(5) -0.004(4) 0.008(4) -0.002(4)
C119 0.054(5) 0.039(4) 0.041(5) -0.007(4) 0.007(4) -0.017(3)
C120 0.053(5) 0.038(4) 0.043(5) -0.006(4) 0.019(4) -0.018(4)
C121 0.041(4) 0.035(4) 0.045(5) -0.015(3) 0.021(4) -0.015(3)
C122 0.047(5) 0.034(4) 0.040(5) -0.007(3) 0.021(4) -0.010(3)
C123 0.048(5) 0.050(5) 0.073(7) -0.036(5) 0.022(5) -0.018(4)
C124 0.053(6) 0.086(7) 0.099(9) -0.068(7) -0.003(6) -0.003(5)
C125 0.051(5) 0.078(6) 0.064(7) -0.044(5) -0.001(5) 0.006(4)
C126 0.048(5) 0.051(5) 0.035(5) -0.016(4) 0.007(4) -0.005(4)
C127 0.048(5) 0.052(5) 0.032(5) -0.009(3) 0.007(4) -0.004(3)
C128 0.043(4) 0.032(4) 0.025(4) -0.003(3) -0.010(3) -0.004(3)
C129 0.082(6) 0.038(4) 0.037(5) -0.002(3) -0.036(4) 0.009(4)
C130 0.118(7) 0.074(6) 0.072(6) -0.007(5) -0.056(6) 0.020(5)
C131 0.076(11) 0.080(11) 0.063(12) -0.023(9) -0.015(9) -0.003(9)
C132 0.113(12) 0.077(10) 0.068(11) -0.016(8) -0.037(9) -0.017(8)
C133 0.034(4) 0.037(4) 0.054(6) -0.007(3) -0.011(4) -0.002(3)
C134 0.040(5) 0.069(5) 0.044(5) -0.017(4) -0.006(4) -0.001(4)
C135 0.040(4) 0.086(6) 0.100(7) -0.042(5) -0.022(4) -0.008(4)
C136 0.100(8) 0.105(8) 0.120(10) -0.047(7) -0.036(7) -0.001(6)
C137 0.050(5) 0.046(5) 0.064(6) -0.008(4) -0.011(4) -0.008(4)
C138 0.049(9) 0.049(9) 0.039(9) -0.004(7) -0.002(7) -0.010(7)
C139 0.11(2) 0.062(17) 0.08(2) -0.016(15) 0.016(19) -0.039(16)
C140 0.086(17) 0.051(13) 0.066(16) -0.015(11) -0.003(14) -0.025(14)
C141 0.088(7) 0.081(7) 0.063(7) -0.009(5) -0.026(6) -0.033(5)
C142 0.074(16) 0.057(13) 0.074(16) -0.027(11) -0.041(13) 0.026(11)
C143 0.128(13) 0.113(12) 0.112(13) -0.037(9) -0.023(9) -0.002(9)
C144 0.170(18) 0.139(17) 0.16(2) -0.047(15) -0.014(15) -0.095(15)
C145 0.071(5) 0.027(4) 0.036(4) 0.000(3) -0.003(4) 0.003(3)
C146 0.103(6) 0.053(5) 0.056(6) 0.000(4) -0.018(5) 0.003(4)
C147 0.139(8) 0.080(6) 0.100(8) -0.010(6) -0.034(7) 0.007(6)
C148 0.182(9) 0.107(7) 0.092(8) 0.002(6) -0.065(7) 0.000(6)
C149 0.062(5) 0.112(7) 0.090(7) -0.064(6) -0.019(5) 0.008(5)
C150 0.102(9) 0.105(9) 0.086(9) -0.035(7) -0.032(7) -0.010(6)
C151 0.066(7) 0.078(7) 0.070(8) -0.015(6) 0.001(6) 0.001(5)
C152 0.140(14) 0.160(15) 0.126(15) -0.053(12) -0.030(12) -0.024(12)
C153 0.120(7) 0.091(6) 0.103(7) -0.035(6) -0.064(6) 0.033(5)
C157 0.166(7) 0.158(7) 0.122(7) -0.045(5) -0.039(5) 0.000(5)
C158 0.166(7) 0.158(7) 0.122(7) -0.045(5) -0.039(5) 0.000(5)
C159 0.131(10) 0.131(9) 0.117(10) -0.040(8) -0.030(8) 0.014(8)
C160 0.131(10) 0.131(9) 0.117(10) -0.040(8) -0.030(8) 0.014(8)
O13 0.042(3) 0.019(2) 0.027(3) 0.0027(18) 0.003(2) 0.0020(18)
O14 0.041(3) 0.024(2) 0.035(3) -0.007(2) 0.005(2) -0.0034(19)
O15 0.053(3) 0.031(3) 0.036(3) -0.009(2) 0.015(2) -0.007(2)
O16 0.045(3) 0.026(2) 0.032(3) -0.009(2) 0.002(2) -0.0053(19)
O17 0.052(3) 0.034(3) 0.081(5) -0.004(3) -0.025(3) -0.004(2)
O18 0.061(3) 0.060(3) 0.047(4) -0.013(3) -0.006(3) -0.018(3)
O19 0.061(3) 0.026(2) 0.029(3) -0.003(2) -0.011(2) 0.004(2)
O20 0.048(3) 0.037(3) 0.036(3) -0.016(2) -0.013(2) 0.004(2)
O21 0.088(5) 0.067(4) 0.051(4) -0.010(3) -0.008(4) 0.006(3)
O22 0.091(5) 0.123(5) 0.098(6) -0.062(4) -0.044(4) 0.030(4)
O23 0.049(3) 0.032(3) 0.027(3) -0.001(2) -0.015(2) -0.004(2)
O24 0.035(3) 0.033(3) 0.039(3) -0.003(2) -0.013(2) 0.0078(19)
C14C 0.071(11) 0.083(13) 0.043(12) -0.028(9) -0.020(10) -0.018(10)
C15C 0.076(11) 0.060(10) 0.065(12) -0.020(8) -0.038(9) -0.010(8)
C16C 0.073(14) 0.058(12) 0.057(15) -0.024(10) -0.030(11) -0.009(10)
C17C 0.075(12) 0.076(12) 0.059(13) -0.021(10) -0.045(10) -0.003(9)
C18C 0.074(11) 0.124(14) 0.060(12) -0.026(10) -0.021(9) -0.041(10)
C19C 0.071(12) 0.075(13) 0.066(14) -0.035(10) -0.029(11) -0.002(10)
C189 0.026(3) 0.025(3) 0.018(4) -0.003(3) -0.001(3) -0.009(2)
C190 0.031(4) 0.022(3) 0.025(4) -0.002(3) -0.008(3) -0.006(3)
C191 0.037(4) 0.020(3) 0.023(4) -0.008(3) -0.012(3) -0.003(3)
C192 0.033(4) 0.024(3) 0.022(4) -0.010(3) -0.004(3) -0.003(3)
C193 0.035(4) 0.033(4) 0.023(4) -0.006(3) 0.008(3) -0.011(3)
C194 0.034(4) 0.034(4) 0.028(4) -0.012(3) 0.000(3) 0.001(3)
C195 0.034(4) 0.026(3) 0.029(4) -0.003(3) -0.009(3) 0.007(3)
C196 0.040(4) 0.028(4) 0.023(4) -0.002(3) -0.010(3) 0.003(3)
C197 0.036(4) 0.036(4) 0.027(4) -0.001(3) -0.010(3) -0.003(3)
C198 0.041(4) 0.039(4) 0.028(4) -0.004(3) -0.013(3) 0.000(3)
C199 0.036(4) 0.033(4) 0.027(4) 0.007(3) -0.005(3) 0.003(3)
C200 0.045(4) 0.031(4) 0.041(5) -0.001(3) -0.019(4) -0.007(3)
C201 0.048(4) 0.030(4) 0.033(5) -0.005(3) -0.016(4) -0.003(3)
C202 0.035(4) 0.049(4) 0.033(5) 0.006(3) -0.008(3) 0.001(3)
C203 0.059(6) 0.121(8) 0.043(6) -0.009(5) -0.004(5) 0.011(5)
C204 0.113(8) 0.053(5) 0.047(6) 0.014(4) -0.013(6) -0.012(5)
C205 0.080(6) 0.091(7) 0.027(5) 0.005(4) -0.006(5) -0.021(5)
C206 0.045(4) 0.020(3) 0.030(4) -0.004(3) -0.014(3) -0.001(3)
C207 0.045(4) 0.022(3) 0.031(4) -0.002(3) -0.016(3) 0.000(3)
C208 0.038(4) 0.038(4) 0.024(4) -0.003(3) -0.009(3) 0.003(3)
C209 0.039(4) 0.037(4) 0.044(5) -0.005(3) -0.017(4) -0.006(3)
C210 0.056(5) 0.047(4) 0.037(5) 0.001(3) -0.024(4) -0.015(4)
C211 0.074(6) 0.072(6) 0.023(5) -0.001(4) -0.007(4) -0.031(4)
C212 0.053(5) 0.050(5) 0.033(5) 0.000(3) -0.011(4) -0.022(4)
C213 0.063(6) 0.076(6) 0.034(5) -0.004(4) -0.027(4) -0.019(5)
N3 0.024(3) 0.025(3) 0.016(3) -0.004(2) -0.001(2) 0.000(2)
N4 0.031(3) 0.018(3) 0.017(3) -0.002(2) -0.002(2) -0.005(2)
C161 0.033(4) 0.030(3) 0.024(4) -0.017(3) 0.003(3) -0.005(3)
C162 0.041(4) 0.023(3) 0.026(4) -0.012(3) 0.003(3) -0.013(3)
C163 0.043(4) 0.038(4) 0.014(4) -0.009(3) 0.007(3) -0.009(3)
C164 0.034(4) 0.042(4) 0.024(4) -0.015(3) 0.007(3) -0.012(3)
C165 0.029(4) 0.029(3) 0.024(4) -0.013(3) 0.003(3) -0.008(3)
C166 0.034(4) 0.018(3) 0.024(4) 0.000(3) 0.001(3) -0.012(3)
C167 0.030(4) 0.039(4) 0.050(5) -0.025(4) -0.007(3) 0.000(3)
C168 0.033(4) 0.038(4) 0.027(4) -0.012(3) -0.002(3) 0.000(3)
C169 0.052(5) 0.042(4) 0.044(5) -0.013(4) -0.023(4) 0.001(3)
C170 0.050(5) 0.046(5) 0.047(6) 0.007(4) -0.021(4) -0.014(3)
C171 0.021(4) 0.053(5) 0.029(4) -0.002(3) -0.002(3) -0.002(3)
C172 0.047(4) 0.042(4) 0.034(5) -0.016(3) -0.013(4) 0.003(3)
C173 0.035(4) 0.039(4) 0.039(5) -0.016(3) -0.003(3) 0.002(3)
C174 0.029(4) 0.078(6) 0.035(5) 0.004(4) -0.015(4) -0.007(4)
C175 0.088(6) 0.159(8) 0.075(7) 0.006(6) -0.034(6) -0.029(6)
C176 0.099(8) 0.073(7) 0.061(7) 0.013(5) 0.004(6) 0.029(5)
C177 0.053(5) 0.073(6) 0.050(6) -0.005(4) -0.004(4) 0.007(4)
C178 0.041(4) 0.023(3) 0.025(4) -0.001(3) -0.005(3) -0.002(3)
C179 0.042(4) 0.023(3) 0.016(4) -0.005(3) -0.004(3) -0.001(3)
C180 0.034(4) 0.031(4) 0.030(4) -0.005(3) -0.002(3) -0.005(3)
C181 0.039(4) 0.027(4) 0.039(5) -0.001(3) -0.007(3) -0.005(3)
C182 0.053(5) 0.038(4) 0.026(4) 0.001(3) -0.020(4) -0.001(3)
C183 0.056(5) 0.039(4) 0.026(4) -0.007(3) -0.010(4) -0.006(3)
C184 0.045(4) 0.031(4) 0.022(4) 0.001(3) 0.002(3) -0.012(3)
C185 0.052(5) 0.054(5) 0.034(5) -0.008(4) -0.010(4) -0.012(4)
C186 0.089(7) 0.091(7) 0.051(7) -0.028(5) -0.028(5) -0.018(5)
C187 0.081(6) 0.075(6) 0.050(6) -0.019(5) -0.030(5) -0.015(5)
C188 0.084(7) 0.099(7) 0.070(8) -0.030(6) -0.046(6) 0.018(6)
N1 0.024(3) 0.032(3) 0.018(3) -0.008(2) 0.002(2) -0.003(2)
N2 0.031(3) 0.026(3) 0.012(3) -0.005(2) 0.005(2) -0.009(2)
F19 0.116(5) 0.098(4) 0.142(6) -0.035(4) 0.064(4) -0.024(4)
F20 0.113(4) 0.091(4) 0.086(4) -0.038(3) 0.041(4) -0.036(3)
F21 0.143(4) 0.077(3) 0.100(4) -0.049(3) 0.033(3) -0.031(3)
F22 0.123(4) 0.064(3) 0.084(4) -0.037(3) 0.046(3) -0.045(3)
F23 0.126(4) 0.080(3) 0.082(4) -0.029(3) 0.049(3) -0.036(3)
F24 0.135(4) 0.068(3) 0.085(4) -0.021(3) 0.041(4) -0.055(3)
P4 0.071(8) 0.041(4) 0.047(7) -0.021(4) 0.028(4) -0.029(5)
P4B 0.067(8) 0.045(4) 0.039(6) -0.014(3) 0.016(4) -0.024(4)
F7 0.053(3) 0.055(3) 0.055(3) -0.012(2) -0.014(2) -0.011(2)
F8 0.060(3) 0.059(3) 0.054(3) -0.002(2) -0.030(2) -0.013(2)
F9 0.069(3) 0.042(2) 0.052(3) -0.014(2) -0.004(2) -0.018(2)
F10 0.058(3) 0.060(3) 0.069(4) -0.016(2) 0.003(3) -0.019(2)
F11 0.072(3) 0.037(2) 0.068(4) -0.002(2) -0.017(3) -0.007(2)
F12 0.072(3) 0.037(2) 0.052(3) -0.007(2) -0.024(2) -0.0082(19)
P2 0.0547(13) 0.0241(9) 0.0288(12) 0.0015(7) -0.0002(9) 0.0018(8)
F13 0.041(2) 0.034(2) 0.091(3) -0.021(2) 0.012(2) -0.0142(16)
F14 0.094(4) 0.108(4) 0.079(4) -0.024(3) -0.035(3) -0.039(3)
F15 0.056(3) 0.073(3) 0.088(4) -0.024(3) 0.007(3) -0.017(2)
F16 0.059(3) 0.048(3) 0.097(4) -0.010(3) -0.014(3) -0.012(2)
F17 0.068(3) 0.049(3) 0.110(5) -0.035(3) -0.008(3) -0.010(2)
F18 0.068(3) 0.081(3) 0.080(4) -0.039(3) 0.012(3) -0.029(2)
P3 0.0549(14) 0.0416(12) 0.0598(17) -0.0140(11) 0.0089(12) -0.0086(9)
F1 0.097(4) 0.057(3) 0.052(3) -0.020(2) 0.032(3) -0.017(2)
F2 0.094(4) 0.061(3) 0.071(4) 0.005(3) 0.034(3) 0.007(3)
F3 0.110(4) 0.168(5) 0.078(5) -0.013(4) -0.021(4) 0.046(4)
F4 0.093(4) 0.130(4) 0.099(4) 0.021(3) -0.008(3) 0.025(3)
F5 0.129(5) 0.087(4) 0.093(5) -0.051(4) 0.041(4) -0.038(3)
F6 0.114(3) 0.088(3) 0.129(4) -0.053(3) 0.027(3) -0.027(3)
P1 0.0623(14) 0.0353(11) 0.0401(14) -0.0060(9) 0.0054(11) -0.0053(9)
C235 0.059(6) 0.041(5) 0.052(6) -0.012(4) -0.006(5) 0.002(4)
C236 0.084(6) 0.049(5) 0.072(7) -0.019(5) -0.025(6) 0.015(4)
N10 0.072(5) 0.045(4) 0.068(6) -0.012(4) 0.002(4) -0.015(3)
C219 0.140(9) 0.080(6) 0.114(8) -0.032(6) 0.037(7) 0.028(6)
C220 0.144(8) 0.103(7) 0.132(9) -0.023(7) 0.056(7) 0.026(7)
N6 0.201(8) 0.169(8) 0.184(8) -0.049(6) -0.005(6) -0.002(5)
C233 0.04(2) 0.07(2) 0.06(3) 0.006(18) -0.016(19) -0.002(17)
C234 0.07(3) 0.11(3) 0.12(4) -0.07(3) -0.02(3) -0.03(2)
N13 0.07(2) 0.11(3) 0.06(2) -0.014(19) -0.013(19) -0.005(19)
C227 0.068(6) 0.076(6) 0.122(8) -0.052(5) 0.019(6) -0.007(5)
C228 0.144(12) 0.115(10) 0.098(11) -0.033(8) -0.026(9) -0.005(8)
N11 0.124(5) 0.090(5) 0.127(6) -0.055(4) 0.021(5) -0.027(4)
C229 0.142(9) 0.130(8) 0.138(9) -0.023(7) 0.023(7) 0.029(7)
C230 0.194(10) 0.178(10) 0.201(11) -0.026(8) 0.032(8) 0.012(8)
N8 0.182(11) 0.141(10) 0.200(13) -0.058(9) 0.008(10) 0.044(9)
C221 0.114(8) 0.170(9) 0.115(9) -0.018(7) -0.005(7) -0.026(7)
C222 0.076(9) 0.224(16) 0.108(12) -0.054(11) 0.028(8) -0.023(9)
N5 0.153(9) 0.204(9) 0.152(10) -0.014(8) 0.005(7) -0.018(7)
C217 0.104(7) 0.045(5) 0.063(7) -0.024(5) -0.009(5) -0.014(5)
C218 0.128(7) 0.074(6) 0.076(7) -0.023(5) 0.021(6) -0.020(5)
N7 0.102(6) 0.065(5) 0.063(6) -0.003(4) -0.016(5) -0.018(4)
C223 0.075(6) 0.063(5) 0.039(5) -0.002(4) -0.005(5) 0.014(5)
C224 0.095(7) 0.055(5) 0.044(6) -0.011(4) -0.011(5) 0.023(5)
N9 0.096(6) 0.066(5) 0.052(6) 0.006(4) -0.001(5) 0.008(4)
C225 0.126(13) 0.110(12) 0.061(11) -0.043(9) -0.001(9) -0.042(10)
C226 0.093(11) 0.113(12) 0.101(14) -0.036(10) -0.057(10) 0.023(9)
N12 0.144(12) 0.098(10) 0.098(13) -0.007(9) 0.016(10) -0.023(8)
C231 0.118(13) 0.105(12) 0.105(13) -0.027(9) -0.021(9) 0.009(9)
C232 0.129(8) 0.132(8) 0.124(9) -0.041(7) -0.029(7) 0.033(6)
C237 0.106(15) 0.050(10) 0.112(18) -0.004(10) -0.052(13) 0.025(10)
N14 0.118(12) 0.119(12) 0.141(15) -0.012(11) -0.002(11) 0.019(10)
N15 0.17(2) 0.19(2) 0.17(2) -0.050(17) -0.033(16) 0.016(16)

loop_
_atom_type_symbol
_atom_type_description
_atom_type_scat_dispersion_real
_atom_type_scat_dispersion_imag
_atom_type_scat_source
C C 0.0033 0.0016 'International Tables Vol C Tables 4.2.6.8 and 6.1.1.4'
H H 0.0000 0.0000 'International Tables Vol C Tables 4.2.6.8 and 6.1.1.4'
F F 0.0171 0.0103 'International Tables Vol C Tables 4.2.6.8 and 6.1.1.4'
N N 0.0061 0.0033 'International Tables Vol C Tables 4.2.6.8 and 6.1.1.4'
O O 0.0106 0.0060 'International Tables Vol C Tables 4.2.6.8 and 6.1.1.4'
P P 0.1023 0.0942 'International Tables Vol C Tables 4.2.6.8 and 6.1.1.4'

loop_
_exptl_crystal_face_index_h
_exptl_crystal_face_index_k
_exptl_crystal_face_index_l
_exptl_crystal_face_perp_dist
_exptl_oxdiff_crystal_face_indexfrac_h
_exptl_oxdiff_crystal_face_indexfrac_k
_exptl_oxdiff_crystal_face_indexfrac_l
_exptl_oxdiff_crystal_face_x
_exptl_oxdiff_crystal_face_y
_exptl_oxdiff_crystal_face_z
23 14 0 0.1099 23.0000 14.0000 0.0002 -0.9893 -0.1785 0.0444
-23 -13 1 0.1049 -23.0000 -13.0000 0.9998 0.9842 0.1848 -0.0100
-14 -30 -15 0.1891 -14.0001 -30.0000 -15.0003 0.7247 0.1304 -0.6871
-5 30 23 0.2771 -4.9999 30.0000 23.0002 0.0265 0.0035 1.0048
-2 21 -24 0.2398 -2.0000 21.0000 -24.0002 -0.1158 -0.9687 0.1950
0 -8 34 0.2302 0.0000 -8.0000 34.0003 0.1209 0.9715 0.2389
4 -31 -21 0.2988 3.9999 -31.0000 -21.0002 0.0230 0.0600 -0.9910
3 -31 8 0.2969 3.0000 -31.0000 8.0001 0.1169 0.7626 -0.6243
3 -16 -35 0.2807 3.0000 -16.0000 -35.0003 -0.0703 -0.5541 -0.8181
-3 14 36 0.2565 -3.0000 14.0000 36.0003 0.0863 0.6144 0.7860
-21 4 -23 0.1526 -21.0000 4.0000 -23.0004 0.7416 -0.6990 0.0500
19 2 27 0.1924 19.0000 2.0000 27.0004 -0.6987 0.6819 0.1552
-18 -6 -29 0.1729 -18.0000 -6.0000 -29.0004 0.6842 -0.6553 -0.2800
-21 -17 -18 0.1270 -21.0001 -17.0000 -18.0004 0.8987 -0.1991 -0.3545
-24 -7 -12 0.1077 -24.0000 -7.0000 -12.0003 0.9560 -0.2428 -0.0246
-25 3 -4 0.1498 -25.0000 3.0000 -4.0003 0.9397 -0.2314 0.3068
24 9 13 0.1431 24.0000 9.0000 13.0003 -0.9682 0.2311 0.0812
21 -16 -7 0.2887 21.0000 -16.0000 -6.9999 -0.7143 0.1850 -0.6835
-16 1 26 0.1819 -16.0000 1.0000 26.0001 0.6622 0.5635 0.5257
14 23 -11 0.1929 14.0000 23.0000 -10.9999 -0.7249 -0.6371 0.2135
-2 25 31 0.2390 -1.9999 25.0000 31.0003 -0.0393 0.2978 0.9572
14 -15 24 0.2549 14.0000 -15.0000 24.0003 -0.3912 0.8990 -0.2007
8 -32 -12 0.2887 8.0000 -32.0000 -12.0001 -0.1077 0.3098 -0.9492

loop_
_geom_angle_atom_site_label_1
_geom_angle_atom_site_label_2
_geom_angle_atom_site_label_3
_geom_angle
C2 C1 C6 118.7(6)
C2 C1 C48 121.1(6)
C6 C1 C48 120.1(6)
C1 C2 C3 121.9(6)
C1 C2 O5 119.4(6)
O5 C2 C3 118.5(6)
C4 C3 C2 120.8(6)
C4 C3 O6 120.8(6)
O6 C3 C2 118.4(6)
C3 C4 C5 119.6(6)
C3 C4 C11 121.2(6)
C5 C4 C11 118.9(6)
C4 C5 C6 119.6(6)
C10 C5 C4 122.9(6)
C10 C5 C6 117.5(6)
C5 C6 C1 119.4(6)
C7 C6 C1 122.1(6)
C7 C6 C5 118.5(6)
C6 C7 H7 119.4
C8 C7 C6 121.2(6)
C8 C7 H7 119.4
C7 C8 H8 119.7
C7 C8 C9 120.7(7)
C9 C8 H8 119.7
C8 C9 H9 119.8
C10 C9 C8 120.4(7)
C10 C9 H9 119.8
C5 C10 H10 119.1
C9 C10 C5 121.7(6)
C9 C10 H10 119.1
C4 C11 H11G 110.6
C4 C11 H11H 110.6
H11G C11 H11H 108.7
O1 C11 C4 105.8(4)
O1 C11 H11G 110.6
O1 C11 H11H 110.6
H12I C12 H12J 108.6
C13 C12 H12I 110.3
C13 C12 H12J 110.3
O1 C12 H12I 110.3
O1 C12 H12J 110.3
O1 C12 C13 106.9(5)
C14 C13 C12 120.5(6)
C14 C13 C18 118.9(6)
C18 C13 C12 120.4(6)
C13 C14 C15 122.0(7)
C13 C14 O7 117.3(6)
O7 C14 C15 120.7(7)
C14 C15 H15 120.4
C16 C15 C14 119.2(7)
C16 C15 H15 120.4
C15 C16 H16 119.3
C15 C16 C17 121.5(6)
C17 C16 H16 119.3
C16 C17 C18 118.2(6)
C16 C17 C22 122.7(6)
C18 C17 C22 118.9(6)
C13 C18 C17 120.0(6)
C19 C18 C13 122.4(6)
C19 C18 C17 117.6(6)
C18 C19 H19 118.7
C20 C19 C18 122.6(6)
C20 C19 H19 118.7
C19 C20 H20 120.3
C19 C20 C21 119.5(7)
C21 C20 H20 120.3
C22 C21 C20 120.8(6)
C22 C21 O8 116.9(6)
O8 C21 C20 122.3(7)
C17 C22 C23 120.2(6)
C21 C22 C17 120.4(6)
C21 C22 C23 119.4(6)
C22 C23 H23A 110.6
C22 C23 H23B 110.6
H23A C23 H23B 108.8
O2 C23 C22 105.5(5)
O2 C23 H23A 110.6
O2 C23 H23B 110.6
H24A C24 H24B 108.7
C25 C24 H24A 110.5
C25 C24 H24B 110.5
O2 C24 H24A 110.5
O2 C24 H24B 110.5
O2 C24 C25 105.9(5)
C26 C25 C24 121.8(6)
C26 C25 C30 117.5(6)
C30 C25 C24 120.5(6)
C25 C26 C27 122.2(6)
C25 C26 O9 120.3(6)
O9 C26 C27 117.4(6)
C28 C27 C26 120.8(6)
C28 C27 O10 120.8(6)
O10 C27 C26 118.4(6)
C27 C28 C29 118.5(6)
C27 C28 C35 121.0(6)
C29 C28 C35 120.3(6)
C30 C29 C28 120.1(6)
C30 C29 C34 118.3(6)
C34 C29 C28 121.6(6)
C25 C30 C31 120.4(6)
C29 C30 C25 120.7(6)
C29 C30 C31 119.0(6)
C30 C31 H31 119.5
C32 C31 C30 121.1(6)
C32 C31 H31 119.5
C31 C32 H32 120.0
C31 C32 C33 120.0(6)
C33 C32 H32 120.0
C32 C33 H33 119.9
C34 C33 C32 120.2(7)
C34 C33 H33 119.9
C29 C34 H34 119.3
C33 C34 C29 121.4(6)
C33 C34 H34 119.3
C28 C35 H35A 110.3
C28 C35 H35B 110.3
H35A C35 H35B 108.6
O3 C35 C28 106.9(4)
O3 C35 H35A 110.3
O3 C35 H35B 110.3
H36A C36 H36B 108.5
C37 C36 H36A 110.3
C37 C36 H36B 110.3
O3 C36 H36A 110.3
O3 C36 H36B 110.3
O3 C36 C37 107.1(5)
C38 C37 C36 119.5(7)
C38 C37 C42 119.5(6)
C42 C37 C36 120.4(6)
C37 C38 C39 119.6(7)
O11 C38 C37 116.5(6)
O11 C38 C39 123.8(7)
C38 C39 H39 119.6
C40 C39 C38 120.7(7)
C40 C39 H39 119.6
C39 C40 H40 118.7
C39 C40 C41 122.5(6)
C41 C40 H40 118.7
C42 C41 C40 116.2(7)
C46 C41 C40 122.9(6)
C46 C41 C42 120.8(6)
C37 C42 C41 121.4(6)
C37 C42 C43 122.0(6)
C41 C42 C43 116.6(7)
C42 C43 H43 119.0
C44 C43 C42 122.1(7)
C44 C43 H43 119.0
C43 C44 H44 119.6
C43 C44 C45 120.8(7)
C45 C44 H44 119.6
C46 C45 C44 119.6(7)
O12 C45 C44 120.7(7)
O12 C45 C46 119.6(6)
C41 C46 C47 122.3(6)
C45 C46 C41 120.1(6)
C45 C46 C47 117.6(7)
C46 C47 H47A 110.5
C46 C47 H47B 110.5
H47A C47 H47B 108.7
O4 C47 C46 106.3(5)
O4 C47 H47A 110.5
O4 C47 H47B 110.5
C1 C48 H48A 110.5
C1 C48 H48B 110.5
H48A C48 H48B 108.7
O4 C48 C1 106.1(5)
O4 C48 H48A 110.5
O4 C48 H48B 110.5
H49A C49 H49B 108.3
C50 C49 H49A 109.9
C50 C49 H49B 109.9
O5 C49 H49A 109.9
O5 C49 H49B 109.9
O5 C49 C50 108.8(5)
C49 C50 H50A 108.9
C49 C50 H50B 108.9
C49 C50 C51 113.2(6)
H50A C50 H50B 107.7
C51 C50 H50A 108.9
C51 C50 H50B 108.9
C50 C51 H51A 108.9
C50 C51 H51B 108.9
H51A C51 H51B 107.7
C52 C51 C50 113.5(7)
C52 C51 H51A 108.9
C52 C51 H51B 108.9
C51 C52 H52A 109.5
C51 C52 H52B 109.5
C51 C52 H52C 109.5
H52A C52 H52B 109.5
H52A C52 H52C 109.5
H52B C52 H52C 109.5
H53A C53 H53B 108.3
C54 C53 H53A 110.0
C54 C53 H53B 110.0
O6 C53 H53A 110.0
O6 C53 H53B 110.0
O6 C53 C54 108.7(5)
C53 C54 H54A 109.1
C53 C54 H54B 109.1
C53 C54 C55 112.3(6)
H54A C54 H54B 107.9
C55 C54 H54A 109.1
C55 C54 H54B 109.1
C54 C55 H55A 108.8
C54 C55 H55B 108.8
H55A C55 H55B 107.7
C56 C55 C54 113.6(7)
C56 C55 H55A 108.8
C56 C55 H55B 108.8
C55 C56 H56A 109.5
C55 C56 H56B 109.5
C55 C56 H56C 109.5
H56A C56 H56B 109.5
H56A C56 H56C 109.5
H56B C56 H56C 109.5
H57A C57 H57B 108.7
H57C C57 H57D 108.4
C58 C57 H57A 110.5
C58 C57 H57B 110.5
C58B C57 H57C 110.1
C58B C57 H57D 110.1
O7 C57 H57A 110.5
O7 C57 H57B 110.5
O7 C57 H57C 110.1
O7 C57 H57D 110.1
O7 C57 C58 106.3(9)
O7 C57 C58B 108.1(12)
C57 C58 H58A 109.2
C57 C58 H58B 109.2
C57 C58 C59 112.1(14)
H58A C58 H58B 107.9
C59 C58 H58A 109.2
C59 C58 H58B 109.2
C57 C58B H58C 109.7
C57 C58B H58D 109.7
H58C C58B H58D 108.2
C59B C58B C57 110(2)
C59B C58B H58C 109.7
C59B C58B H58D 109.7
C58 C59 H59A 110.3
C58 C59 H59B 110.3
C58 C59 C60 107.0(12)
H59A C59 H59B 108.6
C60 C59 H59A 110.3
C60 C59 H59B 110.3
C58B C59B H59C 110.0
C58B C59B H59D 110.0
C58B C59B C60 108(2)
H59C C59B H59D 108.4
C60 C59B H59C 110.0
C60 C59B H59D 110.0
C59 C60 H60A 109.5
C59 C60 H60B 109.5
C59 C60 H60C 109.5
C59B C60 H60D 109.5
C59B C60 H60E 109.5
C59B C60 H60F 109.5
H60A C60 H60B 109.5
H60A C60 H60C 109.5
H60B C60 H60C 109.5
H60D C60 H60E 109.5
H60D C60 H60F 109.5
H60E C60 H60F 109.5
H61A C61 H61B 108.4
C62 C61 H61A 110.0
C62 C61 H61B 110.0
O8 C61 H61A 110.0
O8 C61 H61B 110.0
O8 C61 C62 108.5(7)
C61 C62 H62A 107.1
C61 C62 H62B 107.1
C61 C62 H62C 103.6
C61 C62 H62D 103.6
H62A C62 H62B 106.8
H62C C62 H62D 105.3
C63 C62 C61 121.0(12)
C63 C62 H62A 107.1
C63 C62 H62B 107.1
C63B C62 C61 134.4(17)
C63B C62 H62C 103.6
C63B C62 H62D 103.6
C62 C63 H63A 107.9
C62 C63 H63B 107.9
C62 C63 C64 117.8(14)
H63A C63 H63B 107.2
C64 C63 H63A 107.9
C64 C63 H63B 107.9
C62 C63B H63C 110.1
C62 C63B H63D 110.1
C62 C63B C64B 108(2)
H63C C63B H63D 108.4
C64B C63B H63C 110.1
C64B C63B H63D 110.1
C63 C64 H64A 109.5
C63 C64 H64B 109.5
C63 C64 H64C 109.5
H64A C64 H64B 109.5
H64A C64 H64C 109.5
H64B C64 H64C 109.5
C63B C64B H64D 109.5
C63B C64B H64E 109.5
C63B C64B H64F 109.5
H64D C64B H64E 109.5
H64D C64B H64F 109.5
H64E C64B H64F 109.5
H65A C65 H65B 107.9
C66 C65 H65A 109.1
C66 C65 H65B 109.1
O9 C65 H65A 109.1
O9 C65 H65B 109.1
O9 C65 C66 112.4(8)
C65 C66 H66A 107.0
C65 C66 H66B 107.0
C65 C66 H66C 108.3
C65 C66 H66D 108.3
H66A C66 H66B 106.8
H66C C66 H66D 107.4
C67 C66 C65 121.2(12)
C67 C66 H66A 107.0
C67 C66 H66B 107.0
C67B C66 C65 116.0(15)
C67B C66 H66C 108.3
C67B C66 H66D 108.3
C66 C67 H67A 109.1
C66 C67 H67B 109.1
C66 C67 C68 112.4(12)
H67A C67 H67B 107.9
C68 C67 H67A 109.1
C68 C67 H67B 109.1
C66 C67B H67C 108.9
C66 C67B H67D 108.9
C66 C67B C68B 113(2)
H67C C67B H67D 107.8
C68B C67B H67C 109.0
C68B C67B H67D 108.9
C67 C68 H68A 109.5
C67 C68 H68B 109.5
C67 C68 H68C 109.5
H68A C68 H68B 109.5
H68A C68 H68C 109.5
H68B C68 H68C 109.5
C67B C68B H68D 109.5
C67B C68B H68E 109.5
C67B C68B H68F 109.5
H68D C68B H68E 109.5
H68D C68B H68F 109.5
H68E C68B H68F 109.5
H69A C69 H69B 108.2
C70 C69 H69A 109.8
C70 C69 H69B 109.8
O10 C69 H69A 109.8
O10 C69 H69B 109.8
O10 C69 C70 109.5(7)
C69 C70 H70A 108.3
C69 C70 H70B 108.3
C69 C70 C71 116.0(9)
H70A C70 H70B 107.4
C71 C70 H70A 108.3
C71 C70 H70B 108.3
C70 C71 H71A 108.0
C70 C71 H71B 108.0
C70 C71 H71C 106.4
C70 C71 H71D 106.4
H71A C71 H71B 107.3
H71C C71 H71D 106.5
C72 C71 C70 117.1(12)
C72 C71 H71A 108.0
C72 C71 H71B 108.0
C72B C71 C70 123.7(18)
C72B C71 H71C 106.4
C72B C71 H71D 106.4
C71 C72 H72A 109.5
C71 C72 H72B 109.5
C71 C72 H72C 109.5
H72A C72 H72B 109.5
H72A C72 H72C 109.5
H72B C72 H72C 109.5
C71 C72B H72D 109.5
C71 C72B H72E 109.5
C71 C72B H72F 109.5
H72D C72B H72E 109.5
H72D C72B H72F 109.5
H72E C72B H72F 109.5
H73A C73 H73B 108.5
C74 C73 H73A 110.2
C74 C73 H73B 110.2
O11 C73 H73A 110.2
O11 C73 H73B 110.2
O11 C73 C74 107.6(7)
C73 C74 H74A 108.3
C73 C74 H74B 108.3
C73 C74 H74C 109.1
C73 C74 H74D 109.1
C73 C74 C75 115.9(9)
H74A C74 H74B 107.4
H74C C74 H74D 107.8
C75 C74 H74A 108.3
C75 C74 H74B 108.3
C75B C74 C73 112.6(15)
C75B C74 H74C 109.1
C75B C74 H74D 109.1
C74 C75 H75A 109.6
C74 C75 H75B 109.6
H75A C75 H75B 108.1
C76 C75 C74 110.4(13)
C76 C75 H75A 109.6
C76 C75 H75B 109.6
C74 C75B H75C 110.7
C74 C75B H75D 110.7
H75C C75B H75D 108.8
C76B C75B C74 105(2)
C76B C75B H75C 110.7
C76B C75B H75D 110.7
C75 C76 H76A 109.5
C75 C76 H76B 109.5
C75 C76 H76C 109.5
H76A C76 H76B 109.5
H76A C76 H76C 109.5
H76B C76 H76C 109.5
C75B C76B H76D 109.5
C75B C76B H76E 109.5
C75B C76B H76F 109.5
H76D C76B H76E 109.5
H76D C76B H76F 109.5
H76E C76B H76F 109.5
H77A C77 H77B 107.9
C78 C77 H77A 109.2
C78 C77 H77B 109.2
O12 C77 H77A 109.2
O12 C77 H77B 109.2
O12 C77 C78 112.2(6)
C77 C78 H78A 107.3
C77 C78 H78B 107.3
H78A C78 H78B 106.9
C79 C78 C77 120.2(8)
C79 C78 H78A 107.3
C79 C78 H78B 107.3
C78 C79 H79A 108.3
C78 C79 H79B 108.3
C78 C79 C80 115.8(10)
H79A C79 H79B 107.4
C80 C79 H79A 108.3
C80 C79 H79B 108.3
C79 C80 H80A 109.5
C79 C80 H80B 109.5
C79 C80 H80C 109.5
H80A C80 H80B 109.5
H80A C80 H80C 109.5
H80B C80 H80C 109.5
C12 O1 C11 112.6(4)
C24 O2 C23 111.6(4)
C35 O3 C36 112.7(4)
C47 O4 C48 111.3(5)
C2 O5 C49 113.3(4)
C3 O6 C53 113.7(4)
C14 O7 C57 120.3(6)
C21 O8 C61 118.7(6)
C26 O9 C65 113.9(5)
C27 O10 C69 114.2(5)
C38 O11 C73 119.6(6)
C45 O12 C77 118.6(6)
H1CA C1C H1CB 108.4
C2C C1C H1CA 110.1
C2C C1C H1CB 110.1
C2C C1C C137 108.0(10)
C137 C1C H1CA 110.1
C137 C1C H1CB 110.1
H1JA C1J H1JB 109.5
H1JA C1J H1JC 109.5
H1JB C1J H1JC 109.5
C1K C1J H1JA 109.5
C1K C1J H1JB 109.5
C1K C1J H1JC 109.5
C1J C1K H1KA 110.6
C1J C1K H1KB 110.6
C1J C1K C150 105.8(16)
H1KA C1K H1KB 108.7
C150 C1K H1KA 110.6
C150 C1K H1KB 110.6
C1C C2C H2CA 109.7
C1C C2C H2CB 109.7
C1C C2C C3C 109.9(13)
H2CA C2C H2CB 108.2
C3C C2C H2CA 109.7
C3C C2C H2CB 109.7
C2C C3C H3CA 109.5
C2C C3C H3CB 109.5
C2C C3C H3CC 109.5
H3CA C3C H3CB 109.5
H3CA C3C H3CC 109.5
H3CB C3C H3CC 109.5
H4CA C4C H4CB 107.5
C130 C4C H4CA 108.4
C130 C4C H4CB 108.4
C130 C4C C132 115.5(19)
C132 C4C H4CA 108.4
C132 C4C H4CB 108.4
H5CA C5C H5CB 108.7
C6C C5C H5CA 110.6
C6C C5C H5CB 110.6
C130 C5C H5CA 110.6
C130 C5C H5CB 110.6
C130 C5C C6C 106(2)
C5C C6C H6CA 109.5
C5C C6C H6CB 109.5
C5C C6C H6CC 109.5
H6CA C6C H6CB 109.5
H6CA C6C H6CC 109.5
H6CB C6C H6CC 109.5
H11A C11C H11B 108.9
C12C C11C H11A 110.8
C12C C11C H11B 110.8
C12C C11C C141 104.6(17)
C141 C11C H11A 110.8
C141 C11C H11B 110.8
C11C C12C H12A 112.1
C11C C12C H12B 112.1
C11C C12C C13C 98.4(19)
H12A C12C H12B 109.7
C13C C12C H12A 112.1
C13C C12C H12B 112.1
C12C C13C H13A 109.5
C12C C13C H13B 109.5
C12C C13C H13C 109.5
H13A C13C H13B 109.5
H13A C13C H13C 109.5
H13B C13C H13C 109.5
H21A C21C H21B 110.8
C22C C21C H21A 113.5
C22C C21C H21B 113.5
C22C C21C C158 91(2)
C158 C21C H21A 113.5
C158 C21C H21B 113.5
C21C C22C H22A 109.2
C21C C22C H22B 110.5
C21C C22C H22C 108.6
H22A C22C H22B 109.5
H22A C22C H22C 109.5
H22B C22C H22C 109.5
C82 C81 C86 119.4(6)
C82 C81 C128 120.4(6)
C86 C81 C128 120.0(6)
C81 C82 C83 121.0(6)
C81 C82 O23 120.0(6)
O23 C82 C83 118.7(6)
C84 C83 C82 121.6(6)
C84 C83 O24 119.9(6)
O24 C83 C82 118.5(6)
C83 C84 C85 118.5(6)
C83 C84 C91 121.5(6)
C85 C84 C91 119.7(6)
C86 C85 C84 120.3(6)
C86 C85 C90 118.2(5)
C90 C85 C84 121.4(6)
C85 C86 C81 119.1(6)
C85 C86 C87 120.0(6)
C87 C86 C81 120.9(6)
C86 C87 H87 119.9
C88 C87 C86 120.2(6)
C88 C87 H87 119.9
C87 C88 H88 120.1
C87 C88 C89 119.8(6)
C89 C88 H88 120.1
C88 C89 H89 119.5
C90 C89 C88 121.0(6)
C90 C89 H89 119.5
C85 C90 H90 119.6
C89 C90 C85 120.8(6)
C89 C90 H90 119.6
C84 C91 H91A 110.8
C84 C91 H91B 110.8
H91A C91 H91B 108.8
O13 C91 C84 104.9(4)
O13 C91 H91A 110.8
O13 C91 H91B 110.8
H92A C92 H92B 108.7
C93 C92 H92A 110.5
C93 C92 H92B 110.5
O13 C92 H92A 110.5
O13 C92 H92B 110.5
O13 C92 C93 106.2(5)
C94 C93 C92 119.8(6)
C94 C93 C98 119.4(6)
C98 C93 C92 120.8(6)
C93 C94 C95 120.9(6)
C93 C94 O17 116.4(6)
O17 C94 C95 122.7(6)
C94 C95 H95 119.7
C96 C95 C94 120.5(6)
C96 C95 H95 119.7
C95 C96 H96 119.2
C95 C96 C97 121.6(6)
C97 C96 H96 119.2
C96 C97 C98 117.0(6)
C96 C97 C102 123.1(6)
C102 C97 C98 119.8(6)
C93 C98 C97 120.5(6)
C99 C98 C93 121.6(6)
C99 C98 C97 117.9(6)
C98 C99 H99 119.4
C100 C99 C98 121.3(6)
C100 C99 H99 119.4
C99 C100 H100 119.6
C99 C100 C101 120.8(7)
C101 C100 H100 119.6
C102 C101 C100 120.7(6)
C102 C101 O18 117.2(6)
O18 C101 C100 122.0(7)
C97 C102 C103 120.6(6)
C101 C102 C97 119.5(6)
C101 C102 C103 119.8(6)
C102 C103 H10A 110.5
C102 C103 H10B 110.5
H10A C103 H10B 108.7
O14 C103 C102 106.3(5)
O14 C103 H10A 110.5
O14 C103 H10B 110.5
H10C C104 H10D 108.8
C105 C104 H10C 110.7
C105 C104 H10D 110.7
O14 C104 H10C 110.7
O14 C104 H10D 110.7
O14 C104 C105 105.2(5)
C106 C105 C104 121.1(6)
C106 C105 C110 119.8(6)
C110 C105 C104 119.0(6)
C105 C106 C107 120.8(6)
C105 C106 O19 120.6(6)
O19 C106 C107 118.5(6)
C108 C107 C106 121.4(6)
C108 C107 O20 119.6(6)
O20 C107 C106 119.1(6)
C107 C108 C109 118.8(6)
C107 C108 C115 121.0(6)
C109 C108 C115 120.2(6)
C110 C109 C108 120.2(6)
C114 C109 C108 121.6(6)
C114 C109 C110 118.1(6)
C109 C110 C105 118.7(6)
C111 C110 C105 121.5(6)
C111 C110 C109 119.8(6)
C110 C111 H111 119.8
C112 C111 C110 120.4(7)
C112 C111 H111 119.8
C111 C112 H112 119.6
C111 C112 C113 120.9(7)
C113 C112 H112 119.6
C112 C113 H113 119.7
C114 C113 C112 120.6(7)
C114 C113 H113 119.7
C109 C114 H114 119.9
C113 C114 C109 120.2(7)
C113 C114 H114 119.9
C108 C115 H11C 110.7
C108 C115 H11D 110.7
H11C C115 H11D 108.8
O15 C115 C108 105.3(5)
O15 C115 H11C 110.7
O15 C115 H11D 110.7
H11E C116 H11F 108.6
C117 C116 H11E 110.4
C117 C116 H11F 110.4
O15 C116 H11E 110.4
O15 C116 H11F 110.4
O15 C116 C117 106.4(5)
C118 C117 C116 120.0(8)
C118 C117 C122 118.3(6)
C122 C117 C116 121.6(7)
C117 C118 C119 121.5(8)
C117 C118 O21 116.8(7)
O21 C118 C119 121.7(7)
C118 C119 H119 120.3
C120 C119 C118 119.4(7)
C120 C119 H119 120.3
C119 C120 H120 118.8
C119 C120 C121 122.4(7)
C121 C120 H120 118.8
C120 C121 C122 116.8(8)
C120 C121 C126 121.4(6)
C122 C121 C126 121.7(7)
C117 C122 C121 121.7(7)
C117 C122 C123 122.4(7)
C121 C122 C123 116.0(8)
C122 C123 H123 118.8
C124 C123 C122 122.3(7)
C124 C123 H123 118.8
C123 C124 H124 119.7
C123 C124 C125 120.6(8)
C125 C124 H124 119.7
C126 C125 C124 121.0(9)
O22 C125 C124 121.3(8)
O22 C125 C126 117.6(8)
C121 C126 C127 121.0(6)
C125 C126 C121 118.3(7)
C125 C126 C127 120.4(8)
C126 C127 H12C 110.3
C126 C127 H12D 110.3
H12C C127 H12D 108.5
O16 C127 C126 107.3(6)
O16 C127 H12C 110.3
O16 C127 H12D 110.3
C81 C128 H12E 110.2
C81 C128 H12F 110.2
H12E C128 H12F 108.5
O16 C128 C81 107.4(5)
O16 C128 H12E 110.2
O16 C128 H12F 110.2
H12G C129 H12H 108.3
C130 C129 H12G 110.0
C130 C129 H12H 110.0
O23 C129 H12G 110.0
O23 C129 H12H 110.0
O23 C129 C130 108.6(6)
C4C C130 C129 123.6(13)
C4C C130 H13F 106.4
C4C C130 H13G 106.4
C5C C130 H13H 109.8
C5C C130 H13I 109.8
C129 C130 C5C 109.3(12)
C129 C130 H13F 106.4
C129 C130 H13G 106.4
C129 C130 H13H 109.8
C129 C130 H13I 109.8
C129 C130 H13D 103.9
C129 C130 H13E 103.9
H13F C130 H13G 106.5
H13H C130 H13I 108.3
H13D C130 H13E 105.4
C131 C130 C129 133.4(14)
C131 C130 H13D 103.9
C131 C130 H13E 103.9
C130 C131 H13J 109.2
C130 C131 H13K 109.2
C130 C131 C132 112.0(18)
H13J C131 H13K 107.9
C132 C131 H13J 109.2
C132 C131 H13K 109.2
C4C C132 H13O 109.5
C4C C132 H13P 109.5
C4C C132 H13Q 109.5
C131 C132 H13L 109.5
C131 C132 H13M 109.5
C131 C132 H13N 109.5
H13O C132 H13P 109.5
H13O C132 H13Q 109.5
H13P C132 H13Q 109.5
H13L C132 H13M 109.5
H13L C132 H13N 109.5
H13M C132 H13N 109.5
H13R C133 H13S 108.2
C134 C133 H13R 109.8
C134 C133 H13S 109.8
O24 C133 H13R 109.8
O24 C133 H13S 109.8
O24 C133 C134 109.6(5)
C133 C134 H13T 109.2
C133 C134 H13U 109.2
C133 C134 C135 111.9(6)
H13T C134 H13U 107.9
C135 C134 H13T 109.2
C135 C134 H13U 109.2
C134 C135 H13V 108.3
C134 C135 H13W 108.3
H13V C135 H13W 107.4
C136 C135 C134 116.0(7)
C136 C135 H13V 108.3
C136 C135 H13W 108.3
C135 C136 H13X 109.5
C135 C136 H13Y 109.5
C135 C136 H 109.5
H13X C136 H13Y 109.5
H13X C136 H 109.5
H13Y C136 H 109.5
C1C C137 H13Z 109.8
C1C C137 HA 109.8
H13Z C137 HA 108.3
HB C137 HC 109.8
C138 C137 HB 112.1
C138 C137 HC 112.1
O17 C137 C1C 109.2(7)
O17 C137 H13Z 109.8
O17 C137 HA 109.8
O17 C137 HB 112.1
O17 C137 HC 112.1
O17 C137 C138 98.2(10)
C137 C138 H13 108.6
C137 C138 HD 108.6
H13 C138 HD 107.6
C139 C138 C137 114.6(19)
C139 C138 H13 108.6
C139 C138 HD 108.6
C138 C139 H0AA 108.7
C138 C139 HE 108.7
C138 C139 C140 114(3)
H0AA C139 HE 107.6
C140 C139 H0AA 108.7
C140 C139 HE 108.7
C139 C140 H14A 109.5
C139 C140 H14B 109.5
C139 C140 H14C 109.5
H14A C140 H14B 109.5
H14A C140 H14C 109.5
H14B C140 H14C 109.5
C11C C141 H14F 112.0
C11C C141 H14G 112.0
H14D C141 H14E 107.6
H14F C141 H14G 109.7
C142 C141 H14D 108.7
C142 C141 H14E 108.7
C142 C141 O18 114.2(11)
O18 C141 C11C 98.9(10)
O18 C141 H14D 108.7
O18 C141 H14E 108.7
O18 C141 H14F 112.0
O18 C141 H14G 112.0
C141 C142 H14H 109.1
C141 C142 H14I 109.1
C141 C142 C143 112.4(19)
H14H C142 H14I 107.9
C143 C142 H14H 109.1
C143 C142 H14I 109.1
C142 C143 H14J 110.1
C142 C143 H14K 110.1
C142 C143 C144 108(2)
H14J C143 H14K 108.5
C144 C143 H14J 110.1
C144 C143 H14K 110.1
C143 C144 H14L 109.5
C143 C144 H14M 109.5
C143 C144 H14N 109.5
H14L C144 H14M 109.5
H14L C144 H14N 109.5
H14M C144 H14N 109.5
H14O C145 H14P 108.5
C146 C145 H14O 110.3
C146 C145 H14P 110.3
O19 C145 H14O 110.3
O19 C145 H14P 110.3
O19 C145 C146 107.2(6)
C145 C146 H14Q 107.6
C145 C146 H14R 107.6
H14Q C146 H14R 107.1
C147 C146 C145 118.7(9)
C147 C146 H14Q 107.6
C147 C146 H14R 107.6
C146 C147 H14S 109.1
C146 C147 H14T 109.1
C146 C147 C148 112.7(11)
H14S C147 H14T 107.8
C148 C147 H14S 109.1
C148 C147 H14T 109.1
C147 C148 H14U 109.5
C147 C148 H14V 109.5
C147 C148 H14W 109.5
H14U C148 H14V 109.5
H14U C148 H14W 109.5
H14V C148 H14W 109.5
H14X C149 H14Y 107.7
C150 C149 H14X 108.9
C150 C149 H14Y 108.9
O20 C149 H14X 108.9
O20 C149 H14Y 108.9
O20 C149 C150 113.5(7)
C1K C150 H15A 111.0
C1K C150 H15B 111.0
C149 C150 C1K 103.9(9)
C149 C150 H15A 111.0
C149 C150 H15B 111.0
C149 C150 H15C 106.1
C149 C150 H15D 106.1
H15A C150 H15B 109.0
H15C C150 H15D 106.3
C151 C150 C149 124.9(10)
C151 C150 H15C 106.1
C151 C150 H15D 106.1
C150 C151 H15E 108.2
C150 C151 H15F 108.2
C150 C151 C152 116.4(15)
H15E C151 H15F 107.4
C152 C151 H15E 108.2
C152 C151 H15F 108.2
C151 C152 H15G 109.5
C151 C152 H15H 109.5
C151 C152 H15I 109.5
H15G C152 H15H 109.5
H15G C152 H15I 109.5
H15H C152 H15I 109.5
H15J C153 H15K 108.3
C154 C153 H15J 109.8
C154 C153 H15K 109.8
O21 C153 H15J 109.8
O21 C153 H15K 109.8
O21 C153 C154 109.3(9)
C153 C154 H15L 109.1
C153 C154 H15M 109.1
C153 C154 C155 112.5(12)
H15L C154 H15M 107.8
C155 C154 H15L 109.1
C155 C154 H15M 109.1
C154 C155 H15N 108.1
C154 C155 H15O 108.1
H15N C155 H15O 107.3
C156 C155 C154 116.8(14)
C156 C155 H15N 108.1
C156 C155 H15O 108.1
C155 C156 H15P 109.5
C155 C156 H15Q 109.5
C155 C156 H15R 109.5
H15P C156 H15Q 109.5
H15P C156 H15R 109.5
H15Q C156 H15R 109.5
H15S C157 H15T 107.1
C158 C157 H15S 107.8
C158 C157 H15T 107.8
O22 C157 H15S 107.8
O22 C157 H15T 107.8
O22 C157 C158 118.1(13)
C21C C158 H15U 109.2
C21C C158 H15V 109.2
C157 C158 C21C 112.3(16)
C157 C158 H15U 109.2
C157 C158 H15V 109.2
C157 C158 H15W 105.0
C157 C158 H15X 105.0
C157 C158 C159 129.0(17)
H15U C158 H15V 107.9
H15W C158 H15X 105.9
C159 C158 H15W 105.0
C159 C158 H15X 105.0
C158 C159 H15Y 112.0
C158 C159 HF 112.0
C158 C159 C160 98.9(16)
H15Y C159 HF 109.7
C160 C159 H15Y 112.0
C160 C159 HF 112.0
C159 C160 H16A 109.5
C159 C160 H16B 109.5
C159 C160 H16C 109.5
H16A C160 H16B 109.5
H16A C160 H16C 109.5
H16B C160 H16C 109.5
C92 O13 C91 111.9(4)
C104 O14 C103 112.0(4)
C115 O15 C116 112.4(4)
C128 O16 C127 111.1(5)
C94 O17 C137 119.8(5)
C101 O18 C141 119.7(6)
C106 O19 C145 114.1(5)
C107 O20 C149 116.7(5)
C118 O21 C153 118.4(7)
C157 O22 C125 122.5(9)
C82 O23 C129 114.8(5)
C83 O24 C133 114.0(4)
H14Z C14C HG 109.5
H14Z C14C HH 109.5
HG C14C HH 109.5
C213 C14C H14Z 109.5
C213 C14C HG 109.5
C213 C14C HH 109.5
H15Z C15C HI 109.5
H15Z C15C HJ 109.5
HI C15C HJ 109.5
C213 C15C H15Z 109.5
C213 C15C HI 109.5
C213 C15C HJ 109.5
H16D C16C H16E 109.5
H16D C16C H16F 109.5
H16E C16C H16F 109.5
C213 C16C H16D 109.5
C213 C16C H16E 109.5
C213 C16C H16F 109.5
H17A C17C H17B 109.5
H17A C17C H17C 109.5
H17B C17C H17C 109.5
C213 C17C H17A 109.5
C213 C17C H17B 109.5
C213 C17C H17C 109.5
H18A C18C H18B 109.5
H18A C18C H18C 109.5
H18B C18C H18C 109.5
C213 C18C H18A 109.5
C213 C18C H18B 109.5
C213 C18C H18C 109.5
H19A C19C H19B 109.5
H19A C19C H19C 109.5
H19B C19C H19C 109.5
C213 C19C H19A 109.5
C213 C19C H19B 109.5
C213 C19C H19C 109.5
H18D C189 H18E 108.3
C190 C189 H18D 109.8
C190 C189 H18E 109.8
N4 C189 H18D 109.8
N4 C189 H18E 109.8
N4 C189 C190 109.2(4)
C189 C190 H19D 109.7
C189 C190 H19E 109.7
H19D C190 H19E 108.2
N3 C190 C189 109.9(4)
N3 C190 H19D 109.7
N3 C190 H19E 109.7
H19F C191 H19G 108.3
C192 C191 H19F 109.9
C192 C191 H19G 109.9
N4 C191 H19F 109.9
N4 C191 H19G 109.9
N4 C191 C192 108.8(4)
C191 C192 H19H 109.9
C191 C192 H19I 109.9
H19H C192 H19I 108.3
N3 C192 C191 108.8(5)
N3 C192 H19H 109.9
N3 C192 H19I 109.9
H19J C193 H19K 108.4
C194 C193 H19J 110.1
C194 C193 H19K 110.1
N4 C193 H19J 110.1
N4 C193 H19K 110.1
N4 C193 C194 108.1(5)
C193 C194 H19L 109.7
C193 C194 H19M 109.7
H19L C194 H19M 108.2
N3 C194 C193 109.7(5)
N3 C194 H19L 109.7
N3 C194 H19M 109.7
H19N C195 H19O 107.5
C196 C195 H19N 108.4
C196 C195 H19O 108.4
C196 C195 N3 115.5(5)
N3 C195 H19N 108.4
N3 C195 H19O 108.4
C197 C196 C195 121.6(6)
C197 C196 C201 116.9(6)
C201 C196 C195 121.3(6)
C196 C197 H197 119.2
C198 C197 C196 121.6(6)
C198 C197 H197 119.2
C197 C198 H198 119.4
C197 C198 C199 121.2(6)
C199 C198 H198 119.4
C198 C199 C202 121.9(6)
C200 C199 C198 116.8(6)
C200 C199 C202 121.3(6)
C199 C200 H200 119.1
C201 C200 C199 121.7(6)
C201 C200 H200 119.1
C196 C201 H201 119.1
C200 C201 C196 121.8(6)
C200 C201 H201 119.1
C199 C202 C204 110.3(6)
C203 C202 C199 108.4(6)
C203 C202 C204 108.0(7)
C205 C202 C199 113.7(6)
C205 C202 C203 109.3(7)
C205 C202 C204 106.9(7)
C202 C203 H20A 109.5
C202 C203 H20B 109.5
C202 C203 H20C 109.5
H20A C203 H20B 109.5
H20A C203 H20C 109.5
H20B C203 H20C 109.5
C202 C204 H20D 109.5
C202 C204 H20E 109.5
C202 C204 H20F 109.5
H20D C204 H20E 109.5
H20D C204 H20F 109.5
H20E C204 H20F 109.5
C202 C205 H20G 109.5
C202 C205 H20H 109.5
C202 C205 H20I 109.5
H20G C205 H20H 109.5
H20G C205 H20I 109.5
H20H C205 H20I 109.5
H20J C206 H20K 107.5
C207 C206 H20J 108.4
C207 C206 H20K 108.4
C207 C206 N4 115.5(5)
N4 C206 H20J 108.4
N4 C206 H20K 108.4
C208 C207 C206 119.5(6)
C212 C207 C206 121.4(6)
C212 C207 C208 118.7(6)
C207 C208 H208 119.9
C209 C208 C207 120.2(7)
C209 C208 H208 119.9
C208 C209 H209 119.0
C208 C209 C210 122.0(7)
C210 C209 H209 119.0
C209 C210 C213 120.9(7)
C211 C210 C209 116.4(7)
C211 C210 C213 122.7(8)
C210 C211 H211 118.7
C210 C211 C212 122.6(8)
C212 C211 H211 118.7
C207 C212 C211 120.0(7)
C207 C212 H212 120.0
C211 C212 H212 120.0
C15C C213 C14C 96.8(12)
C16C C213 C14C 108.6(13)
C16C C213 C15C 114.9(11)
C16C C213 C210 115.1(10)
C18C C213 C17C 100.4(13)
C19C C213 C17C 110.9(15)
C19C C213 C18C 115.5(14)
C19C C213 C210 113.0(11)
C210 C213 C14C 110.5(9)
C210 C213 C15C 109.4(8)
C210 C213 C17C 104.4(8)
C210 C213 C18C 111.3(9)
C190 N3 C192 108.2(4)
C190 N3 C194 108.0(5)
C190 N3 C195 111.1(4)
C192 N3 C194 108.6(4)
C192 N3 C195 112.3(4)
C194 N3 C195 108.5(4)
C189 N4 C191 109.5(5)
C189 N4 C193 107.8(4)
C189 N4 C206 111.5(4)
C191 N4 C206 107.9(4)
C193 N4 C191 107.7(4)
C193 N4 C206 112.3(5)
H16G C161 H16H 108.4
C162 C161 H16G 110.1
C162 C161 H16H 110.1
N1 C161 H16G 110.1
N1 C161 H16H 110.1
N1 C161 C162 108.0(5)
C161 C162 H16I 109.5
C161 C162 H16J 109.5
C161 C162 N2 110.8(4)
H16I C162 H16J 108.1
N2 C162 H16I 109.5
N2 C162 H16J 109.5
H16K C163 H16L 108.3
C164 C163 H16K 109.8
C164 C163 H16L 109.8
N2 C163 H16K 109.8
N2 C163 H16L 109.8
N2 C163 C164 109.3(5)
C163 C164 H16M 109.7
C163 C164 H16N 109.7
H16M C164 H16N 108.2
N1 C164 C163 110.0(5)
N1 C164 H16M 109.7
N1 C164 H16N 109.7
H16O C165 H16P 108.2
C166 C165 H16O 109.8
C166 C165 H16P 109.8
N1 C165 H16O 109.8
N1 C165 H16P 109.8
N1 C165 C166 109.5(5)
C165 C166 H16Q 109.8
C165 C166 H16R 109.8
H16Q C166 H16R 108.3
N2 C166 C165 109.4(4)
N2 C166 H16Q 109.8
N2 C166 H16R 109.8
H16S C167 H16T 107.6
C168 C167 H16S 108.6
C168 C167 H16T 108.6
C168 C167 N1 114.5(5)
N1 C167 H16S 108.6
N1 C167 H16T 108.6
C169 C168 C167 121.8(6)
C173 C168 C167 121.5(6)
C173 C168 C169 116.6(7)
C168 C169 H169 119.0
C170 C169 C168 122.0(7)
C170 C169 H169 119.0
C169 C170 H170 119.2
C169 C170 C171 121.5(7)
C171 C170 H170 119.2
C170 C171 C172 116.9(7)
C170 C171 C174 121.4(6)
C172 C171 C174 121.7(6)
C171 C172 H172 119.1
C173 C172 C171 121.8(6)
C173 C172 H172 119.1
C168 C173 H173 119.4
C172 C173 C168 121.2(7)
C172 C173 H173 119.4
C171 C174 C176 111.9(7)
C175 C174 C171 113.6(7)
C175 C174 C176 104.3(8)
C175 C174 C177 110.3(8)
C177 C174 C171 109.1(6)
C177 C174 C176 107.5(6)
C174 C175 H17D 109.5
C174 C175 H17E 109.5
C174 C175 H17F 109.5
H17D C175 H17E 109.5
H17D C175 H17F 109.5
H17E C175 H17F 109.5
C174 C176 H17G 109.5
C174 C176 H17H 109.5
C174 C176 H17I 109.5
H17G C176 H17H 109.5
H17G C176 H17I 109.5
H17H C176 H17I 109.5
C174 C177 H17J 109.5
C174 C177 H17K 109.5
C174 C177 H17L 109.5
H17J C177 H17K 109.5
H17J C177 H17L 109.5
H17K C177 H17L 109.5
H17M C178 H17N 107.4
C179 C178 H17M 108.3
C179 C178 H17N 108.3
C179 C178 N2 115.9(5)
N2 C178 H17M 108.3
N2 C178 H17N 108.3
C180 C179 C178 119.5(6)
C184 C179 C178 121.7(6)
C184 C179 C180 118.6(6)
C179 C180 H180 120.0
C181 C180 C179 120.0(6)
C181 C180 H180 120.0
C180 C181 H181 119.1
C180 C181 C182 121.9(6)
C182 C181 H181 119.1
C181 C182 C185 120.3(6)
C183 C182 C181 116.8(6)
C183 C182 C185 122.9(7)
C182 C183 H183 118.9
C184 C183 C182 122.1(7)
C184 C183 H183 118.9
C179 C184 C183 120.5(6)
C179 C184 H184 119.7
C183 C184 H184 119.7
C182 C185 C186 112.7(6)
C182 C185 C187 109.6(6)
C186 C185 C187 105.2(6)
C188 C185 C182 110.6(6)
C188 C185 C186 107.3(7)
C188 C185 C187 111.4(7)
C185 C186 H18F 109.5
C185 C186 H18G 109.5
C185 C186 H18H 109.5
H18F C186 H18G 109.5
H18F C186 H18H 109.5
H18G C186 H18H 109.5
C185 C187 H18I 109.5
C185 C187 H18J 109.5
C185 C187 H18K 109.5
H18I C187 H18J 109.5
H18I C187 H18K 109.5
H18J C187 H18K 109.5
C185 C188 H18L 109.5
C185 C188 H18M 109.5
C185 C188 H18N 109.5
H18L C188 H18M 109.5
H18L C188 H18N 109.5
H18M C188 H18N 109.5
C161 N1 C165 108.4(4)
C161 N1 C167 110.8(4)
C164 N1 C161 109.4(5)
C164 N1 C165 107.5(5)
C164 N1 C167 109.7(5)
C165 N1 C167 111.1(5)
C163 N2 C162 106.8(4)
C163 N2 C166 108.3(4)
C163 N2 C178 113.8(5)
C166 N2 C162 107.4(5)
C166 N2 C178 111.6(4)
C178 N2 C162 108.7(4)
F19 P4 F20 167.0(10)
F19 P4 F21 95.1(8)
F19 P4 F22 102.3(7)
F19 P4 F23 90.8(9)
F19 P4 F24 107.6(8)
F21 P4 F20 77.9(5)
F21 P4 F23 81.4(6)
F22 P4 F20 82.4(6)
F22 P4 F21 158.3(8)
F22 P4 F23 85.4(6)
F23 P4 F20 77.3(5)
F24 P4 F20 83.5(7)
F24 P4 F21 89.8(7)
F24 P4 F22 97.0(8)
F24 P4 F23 160.2(8)
F20 P4B F19 168.0(10)
F20 P4B F21 102.3(8)
F20 P4B F22 94.2(9)
F20 P4B F23 106.0(8)
F20 P4B F24 91.6(9)
F21 P4B F19 83.5(7)
F21 P4B F22 159.7(8)
F21 P4B F24 86.3(7)
F22 P4B F19 78.2(5)
F22 P4B F24 81.5(6)
F23 P4B F19 83.3(8)
F23 P4B F21 97.4(9)
F23 P4B F22 89.2(7)
F23 P4B F24 160.6(8)
F24 P4B F19 78.2(5)
F7 P2 F8 89.3(2)
F7 P2 F10 177.1(3)
F7 P2 F11 90.9(2)
F7 P2 F12 91.1(2)
F9 P2 F7 92.4(2)
F9 P2 F8 178.0(3)
F9 P2 F10 90.5(3)
F9 P2 F11 90.7(2)
F9 P2 F12 92.0(2)
F10 P2 F8 87.8(2)
F11 P2 F8 88.3(2)
F11 P2 F10 89.3(2)
F11 P2 F12 176.5(3)
F12 P2 F8 88.9(2)
F12 P2 F10 88.5(2)
F13 P3 F14 176.8(3)
F13 P3 F15 92.2(3)
F13 P3 F16 87.4(3)
F13 P3 F17 93.9(3)
F13 P3 F18 89.4(3)
F15 P3 F14 88.2(3)
F15 P3 F16 89.8(3)
F16 P3 F14 89.4(3)
F17 P3 F14 89.3(3)
F17 P3 F15 89.6(3)
F17 P3 F16 178.5(3)
F18 P3 F14 90.2(3)
F18 P3 F15 178.4(3)
F18 P3 F16 90.0(3)
F18 P3 F17 90.6(3)
F2 P1 F1 179.5(3)
F3 P1 F1 91.7(3)
F3 P1 F2 88.3(3)
F3 P1 F4 176.5(4)
F3 P1 F5 86.8(4)
F4 P1 F1 88.0(3)
F4 P1 F2 91.9(3)
F5 P1 F1 88.9(3)
F5 P1 F2 90.6(3)
F5 P1 F4 89.7(4)
F6 P1 F1 91.9(3)
F6 P1 F2 88.6(3)
F6 P1 F3 95.8(4)
F6 P1 F4 87.7(4)
F6 P1 F5 177.2(4)
N10 C235 C236 179.0(9)
C235 C236 H23I 109.5
C235 C236 H23J 109.5
C235 C236 H23K 109.5
H23I C236 H23J 109.5
H23I C236 H23K 109.5
H23J C236 H23K 109.5
N6 C219 C220 172.0(14)
C219 C220 H22D 109.5
C219 C220 H22E 109.5
C219 C220 H22F 109.5
H22D C220 H22E 109.5
H22D C220 H22F 109.5
H22E C220 H22F 109.5
N13 C233 C234 180(5)
C233 C234 H23L 109.5
C233 C234 H23M 109.5
C233 C234 H23N 109.5
H23L C234 H23M 109.5
H23L C234 H23N 109.5
H23M C234 H23N 109.5
N11 C227 C228 174.3(12)
C227 C228 H22G 109.5
C227 C228 H22H 109.5
C227 C228 H22I 109.5
H22G C228 H22H 109.5
H22G C228 H22I 109.5
H22H C228 H22I 109.5
N8 C229 C230 176(2)
C229 C230 H23O 109.5
C229 C230 H23P 109.5
C229 C230 H23Q 109.5
H23O C230 H23P 109.5
H23O C230 H23Q 109.5
H23P C230 H23Q 109.5
N5 C221 C222 172(2)
C221 C222 H22J 109.5
C221 C222 H22K 109.5
C221 C222 H22L 109.5
H22J C222 H22K 109.5
H22J C222 H22L 109.5
H22K C222 H22L 109.5
N7 C217 C218 177.9(11)
C217 C218 H21C 109.5
C217 C218 H21D 109.5
C217 C218 H21E 109.5
H21C C218 H21D 109.5
H21C C218 H21E 109.5
H21D C218 H21E 109.5
N9 C223 C224 179.4(11)
C223 C224 H22M 109.5
C223 C224 H22N 109.5
C223 C224 H22O 109.5
H22M C224 H22N 109.5
H22M C224 H22O 109.5
H22N C224 H22O 109.5
N12 C225 C226 173(2)
C225 C226 H22P 109.5
C225 C226 H22Q 109.5
C225 C226 H22R 109.5
H22P C226 H22Q 109.5
H22P C226 H22R 109.5
H22Q C226 H22R 109.5
N15 C231 C232 161(4)
C231 C232 H23C 109.5
C231 C232 H23D 109.4
C231 C232 H23E 109.6
H23C C232 H23D 109.5
H23C C232 H23E 109.4
H23D C232 H23E 109.5
H23F C232 H23G 109.5
H23F C232 H23H 109.4
H23G C232 H23H 109.5
C237 C232 H23F 109.8
C237 C232 H23G 109.2
C237 C232 H23H 109.4
N14 C237 C232 174.5(19)

loop_
_geom_bond_atom_site_label_1
_geom_bond_atom_site_label_2
_geom_bond_distance
C1 C2 1.376(9)
C1 C6 1.438(8)
C1 C48 1.498(8)
C2 C3 1.417(9)
C2 O5 1.389(7)
C3 C4 1.368(9)
C3 O6 1.388(7)
C4 C5 1.429(9)
C4 C11 1.503(8)
C5 C6 1.433(8)
C5 C10 1.406(9)
C6 C7 1.418(8)
C7 H7 0.9500
C7 C8 1.352(9)
C8 H8 0.9500
C8 C9 1.378(9)
C9 H9 0.9500
C9 C10 1.367(9)
C10 H10 0.9500
C11 H11G 0.9900
C11 H11H 0.9900
C11 O1 1.444(7)
C12 H12I 0.9900
C12 H12J 0.9900
C12 C13 1.494(9)
C12 O1 1.436(7)
C13 C14 1.360(9)
C13 C18 1.420(9)
C14 C15 1.415(10)
C14 O7 1.387(8)
C15 H15 0.9500
C15 C16 1.372(9)
C16 H16 0.9500
C16 C17 1.405(9)
C17 C18 1.431(9)
C17 C22 1.439(9)
C18 C19 1.405(9)
C19 H19 0.9500
C19 C20 1.368(9)
C20 H20 0.9500
C20 C21 1.408(9)
C21 C22 1.360(9)
C21 O8 1.364(8)
C22 C23 1.529(9)
C23 H23A 0.9900
C23 H23B 0.9900
C23 O2 1.454(7)
C24 H24A 0.9900
C24 H24B 0.9900
C24 C25 1.503(9)
C24 O2 1.445(7)
C25 C26 1.374(9)
C25 C30 1.429(9)
C26 C27 1.433(9)
C26 O9 1.395(8)
C27 C28 1.366(9)
C27 O10 1.378(7)
C28 C29 1.438(8)
C28 C35 1.498(8)
C29 C30 1.414(8)
C29 C34 1.425(9)
C30 C31 1.431(8)
C31 H31 0.9500
C31 C32 1.366(9)
C32 H32 0.9500
C32 C33 1.414(9)
C33 H33 0.9500
C33 C34 1.367(9)
C34 H34 0.9500
C35 H35A 0.9900
C35 H35B 0.9900
C35 O3 1.422(7)
C36 H36A 0.9900
C36 H36B 0.9900
C36 C37 1.488(9)
C36 O3 1.434(7)
C37 C38 1.403(9)
C37 C42 1.407(10)
C38 C39 1.420(9)
C38 O11 1.355(9)
C39 H39 0.9500
C39 C40 1.346(10)
C40 H40 0.9500
C40 C41 1.436(9)
C41 C42 1.433(9)
C41 C46 1.401(10)
C42 C43 1.436(10)
C43 H43 0.9500
C43 C44 1.341(10)
C44 H44 0.9500
C44 C45 1.422(9)
C45 C46 1.389(9)
C45 O12 1.368(9)
C46 C47 1.516(9)
C47 H47A 0.9900
C47 H47B 0.9900
C47 O4 1.438(7)
C48 H48A 0.9900
C48 H48B 0.9900
C48 O4 1.441(7)
C49 H49A 0.9900
C49 H49B 0.9900
C49 C50 1.479(9)
C49 O5 1.452(7)
C50 H50A 0.9900
C50 H50B 0.9900
C50 C51 1.508(10)
C51 H51A 0.9900
C51 H51B 0.9900
C51 C52 1.495(11)
C52 H52A 0.9800
C52 H52B 0.9800
C52 H52C 0.9800
C53 H53A 0.9900
C53 H53B 0.9900
C53 C54 1.494(9)
C53 O6 1.446(7)
C54 H54A 0.9900
C54 H54B 0.9900
C54 C55 1.530(10)
C55 H55A 0.9900
C55 H55B 0.9900
C55 C56 1.500(11)
C56 H56A 0.9800
C56 H56B 0.9800
C56 H56C 0.9800
C57 H57A 0.9900
C57 H57B 0.9900
C57 H57C 0.9900
C57 H57D 0.9900
C57 C58 1.492(19)
C57 C58B 1.54(3)
C57 O7 1.442(9)
C58 H58A 0.9900
C58 H58B 0.9900
C58 C59 1.55(2)
C58B H58C 0.9900
C58B H58D 0.9900
C58B C59B 1.34(3)
C59 H59A 0.9900
C59 H59B 0.9900
C59 C60 1.575(18)
C59B H59C 0.9900
C59B H59D 0.9900
C59B C60 1.67(2)
C60 H60A 0.9800
C60 H60B 0.9800
C60 H60C 0.9800
C60 H60D 0.9800
C60 H60E 0.9800
C60 H60F 0.9800
C61 H61A 0.9900
C61 H61B 0.9900
C61 C62 1.498(13)
C61 O8 1.425(9)
C62 H62A 0.9900
C62 H62B 0.9900
C62 H62C 0.9900
C62 H62D 0.9900
C62 C63 1.375(17)
C62 C63B 1.408(17)
C63 H63A 0.9900
C63 H63B 0.9900
C63 C64 1.549(17)
C63B H63C 0.9900
C63B H63D 0.9900
C63B C64B 1.56(4)
C64 H64A 0.9800
C64 H64B 0.9800
C64 H64C 0.9800
C64B H64D 0.9800
C64B H64E 0.9800
C64B H64F 0.9800
C65 H65A 0.9900
C65 H65B 0.9900
C65 C66 1.463(12)
C65 O9 1.417(8)
C66 H66A 0.9900
C66 H66B 0.9900
C66 H66C 0.9900
C66 H66D 0.9900
C66 C67 1.368(12)
C66 C67B 1.427(19)
C67 H67A 0.9900
C67 H67B 0.9900
C67 C68 1.586(15)
C67B H67C 0.9900
C67B H67D 0.9900
C67B C68B 1.63(5)
C68 H68A 0.9800
C68 H68B 0.9800
C68 H68C 0.9800
C68B H68D 0.9800
C68B H68E 0.9800
C68B H68F 0.9800
C69 H69A 0.9900
C69 H69B 0.9900
C69 C70 1.472(11)
C69 O10 1.434(8)
C70 H70A 0.9900
C70 H70B 0.9900
C70 C71 1.520(14)
C71 H71A 0.9900
C71 H71B 0.9900
C71 H71C 0.9900
C71 H71D 0.9900
C71 C72 1.464(16)
C71 C72B 1.24(3)
C72 H72A 0.9800
C72 H72B 0.9800
C72 H72C 0.9800
C72B H72D 0.9800
C72B H72E 0.9800
C72B H72F 0.9800
C73 H73A 0.9900
C73 H73B 0.9900
C73 C74 1.479(12)
C73 O11 1.445(9)
C74 H74A 0.9900
C74 H74B 0.9900
C74 H74C 0.9900
C74 H74D 0.9900
C74 C75 1.524(16)
C74 C75B 1.464(18)
C75 H75A 0.9900
C75 H75B 0.9900
C75 C76 1.507(17)
C75B H75C 0.9900
C75B H75D 0.9900
C75B C76B 1.44(4)
C76 H76A 0.9800
C76 H76B 0.9800
C76 H76C 0.9800
C76B H76D 0.9800
C76B H76E 0.9800
C76B H76F 0.9800
C77 H77A 0.9900
C77 H77B 0.9900
C77 C78 1.464(12)
C77 O12 1.407(9)
C78 H78A 0.9900
C78 H78B 0.9900
C78 C79 1.445(12)
C79 H79A 0.9900
C79 H79B 0.9900
C79 C80 1.497(13)
C80 H80A 0.9800
C80 H80B 0.9800
C80 H80C 0.9800
C1C H1CA 0.9900
C1C H1CB 0.9900
C1C C2C 1.546(18)
C1C C137 1.591(15)
C1J H1JA 0.9800
C1J H1JB 0.9800
C1J H1JC 0.9800
C1J C1K 1.559(18)
C1K H1KA 0.9900
C1K H1KB 0.9900
C1K C150 1.690(15)
C2C H2CA 0.9900
C2C H2CB 0.9900
C2C C3C 1.58(2)
C3C H3CA 0.9800
C3C H3CB 0.9800
C3C H3CC 0.9800
C4C H4CA 0.9900
C4C H4CB 0.9900
C4C C130 1.43(3)
C4C C132 1.53(3)
C5C H5CA 0.9900
C5C H5CB 0.9900
C5C C6C 1.61(3)
C5C C130 1.59(3)
C6C H6CA 0.9800
C6C H6CB 0.9800
C6C H6CC 0.9800
C11C H11A 0.9900
C11C H11B 0.9900
C11C C12C 1.45(3)
C11C C141 1.80(2)
C12C H12A 0.9900
C12C H12B 0.9900
C12C C13C 1.65(3)
C13C H13A 0.9800
C13C H13B 0.9800
C13C H13C 0.9800
C21C H21A 0.9900
C21C H21B 0.9900
C21C C22C 1.430(18)
C21C C158 1.566(17)
C22C H22A 0.9601
C22C H22B 0.9595
C22C H22C 0.9601
C81 C82 1.371(9)
C81 C86 1.435(9)
C81 C128 1.506(9)
C82 C83 1.408(9)
C82 O23 1.386(7)
C83 C84 1.371(9)
C83 O24 1.386(7)
C84 C85 1.434(8)
C84 C91 1.503(9)
C85 C86 1.412(8)
C85 C90 1.427(8)
C86 C87 1.424(8)
C87 H87 0.9500
C87 C88 1.377(9)
C88 H88 0.9500
C88 C89 1.411(9)
C89 H89 0.9500
C89 C90 1.365(8)
C90 H90 0.9500
C91 H91A 0.9900
C91 H91B 0.9900
C91 O13 1.449(7)
C92 H92A 0.9900
C92 H92B 0.9900
C92 C93 1.513(8)
C92 O13 1.446(7)
C93 C94 1.369(9)
C93 C98 1.423(9)
C94 C95 1.409(9)
C94 O17 1.378(7)
C95 H95 0.9500
C95 C96 1.365(8)
C96 H96 0.9500
C96 C97 1.418(8)
C97 C98 1.440(8)
C97 C102 1.420(9)
C98 C99 1.409(9)
C99 H99 0.9500
C99 C100 1.362(9)
C100 H100 0.9500
C100 C101 1.408(10)
C101 C102 1.373(10)
C101 O18 1.375(8)
C102 C103 1.510(9)
C103 H10A 0.9900
C103 H10B 0.9900
C103 O14 1.450(7)
C104 H10C 0.9900
C104 H10D 0.9900
C104 C105 1.516(9)
C104 O14 1.447(7)
C105 C106 1.369(9)
C105 C110 1.444(9)
C106 C107 1.424(9)
C106 O19 1.376(8)
C107 C108 1.375(9)
C107 O20 1.382(7)
C108 C109 1.434(9)
C108 C115 1.506(9)
C109 C110 1.428(9)
C109 C114 1.421(9)
C110 C111 1.406(9)
C111 H111 0.9500
C111 C112 1.369(9)
C112 H112 0.9500
C112 C113 1.389(10)
C113 H113 0.9500
C113 C114 1.388(10)
C114 H114 0.9500
C115 H11C 0.9900
C115 H11D 0.9900
C115 O15 1.435(7)
C116 H11E 0.9900
C116 H11F 0.9900
C116 C117 1.491(9)
C116 O15 1.449(8)
C117 C118 1.370(10)
C117 C122 1.414(10)
C118 C119 1.415(10)
C118 O21 1.374(9)
C119 H119 0.9500
C119 C120 1.364(10)
C120 H120 0.9500
C120 C121 1.403(10)
C121 C122 1.423(9)
C121 C126 1.438(10)
C122 C123 1.442(10)
C123 H123 0.9500
C123 C124 1.338(12)
C124 H124 0.9500
C124 C125 1.424(12)
C125 C126 1.367(10)
C125 O22 1.344(10)
C126 C127 1.491(10)
C127 H12C 0.9900
C127 H12D 0.9900
C127 O16 1.422(8)
C128 H12E 0.9900
C128 H12F 0.9900
C128 O16 1.422(7)
C129 H12G 0.9900
C129 H12H 0.9900
C129 C130 1.458(11)
C129 O23 1.425(8)
C130 H13F 0.9900
C130 H13G 0.9900
C130 H13H 0.9900
C130 H13I 0.9900
C130 H13D 0.9900
C130 H13E 0.9900
C130 C131 1.437(17)
C131 H13J 0.9900
C131 H13K 0.9900
C131 C132 1.58(3)
C132 H13O 0.9800
C132 H13P 0.9800
C132 H13Q 0.9800
C132 H13L 0.9800
C132 H13M 0.9800
C132 H13N 0.9800
C133 H13R 0.9900
C133 H13S 0.9900
C133 C134 1.495(9)
C133 O24 1.447(7)
C134 H13T 0.9900
C134 H13U 0.9900
C134 C135 1.547(10)
C135 H13V 0.9900
C135 H13W 0.9900
C135 C136 1.481(11)
C136 H13X 0.9800
C136 H13Y 0.9800
C136 H 0.9800
C137 H13Z 0.9900
C137 HA 0.9900
C137 HB 0.9900
C137 HC 0.9900
C137 C138 1.53(2)
C137 O17 1.415(9)
C138 H13 0.9900
C138 HD 0.9900
C138 C139 1.43(3)
C139 H0AA 0.9900
C139 HE 0.9900
C139 C140 1.52(4)
C140 H14A 0.9800
C140 H14B 0.9800
C140 H14C 0.9800
C141 H14D 0.9900
C141 H14E 0.9900
C141 H14F 0.9900
C141 H14G 0.9900
C141 C142 1.41(2)
C141 O18 1.430(10)
C142 H14H 0.9900
C142 H14I 0.9900
C142 C143 1.45(3)
C143 H14J 0.9900
C143 H14K 0.9900
C143 C144 1.65(3)
C144 H14L 0.9800
C144 H14M 0.9800
C144 H14N 0.9800
C145 H14O 0.9900
C145 H14P 0.9900
C145 C146 1.482(11)
C145 O19 1.449(7)
C146 H14Q 0.9900
C146 H14R 0.9900
C146 C147 1.380(13)
C147 H14S 0.9900
C147 H14T 0.9900
C147 C148 1.603(15)
C148 H14U 0.9800
C148 H14V 0.9800
C148 H14W 0.9800
C149 H14X 0.9900
C149 H14Y 0.9900
C149 C150 1.465(12)
C149 O20 1.398(8)
C150 H15A 0.9900
C150 H15B 0.9900
C150 H15C 0.9900
C150 H15D 0.9900
C150 C151 1.421(16)
C151 H15E 0.9900
C151 H15F 0.9900
C151 C152 1.50(2)
C152 H15G 0.9800
C152 H15H 0.9800
C152 H15I 0.9800
C153 H15J 0.9900
C153 H15K 0.9900
C153 C154 1.508(12)
C153 O21 1.436(11)
C154 H15L 0.9900
C154 H15M 0.9900
C154 C155 1.563(13)
C155 H15N 0.9900
C155 H15O 0.9900
C155 C156 1.417(14)
C156 H15P 0.9800
C156 H15Q 0.9800
C156 H15R 0.9800
C157 H15S 0.9900
C157 H15T 0.9900
C157 C158 1.406(16)
C157 O22 1.340(14)
C158 H15U 0.9900
C158 H15V 0.9900
C158 H15W 0.9900
C158 H15X 0.9900
C158 C159 1.490(16)
C159 H15Y 0.9900
C159 HF 0.9900
C159 C160 1.555(18)
C160 H16A 0.9800
C160 H16B 0.9800
C160 H16C 0.9800
C14C H14Z 0.9800
C14C HG 0.9800
C14C HH 0.9800
C14C C213 1.69(2)
C15C H15Z 0.9800
C15C HI 0.9800
C15C HJ 0.9800
C15C C213 1.611(18)
C16C H16D 0.9800
C16C H16E 0.9800
C16C H16F 0.9800
C16C C213 1.359(19)
C17C H17A 0.9800
C17C H17B 0.9800
C17C H17C 0.9800
C17C C213 1.67(2)
C18C H18A 0.9800
C18C H18B 0.9800
C18C H18C 0.9800
C18C C213 1.586(19)
C19C H19A 0.9800
C19C H19B 0.9800
C19C H19C 0.9800
C19C C213 1.29(2)
C189 H18D 0.9900
C189 H18E 0.9900
C189 C190 1.514(8)
C189 N4 1.508(7)
C190 H19D 0.9900
C190 H19E 0.9900
C190 N3 1.496(7)
C191 H19F 0.9900
C191 H19G 0.9900
C191 C192 1.533(8)
C191 N4 1.512(7)
C192 H19H 0.9900
C192 H19I 0.9900
C192 N3 1.500(7)
C193 H19J 0.9900
C193 H19K 0.9900
C193 C194 1.538(9)
C193 N4 1.512(7)
C194 H19L 0.9900
C194 H19M 0.9900
C194 N3 1.507(8)
C195 H19N 0.9900
C195 H19O 0.9900
C195 C196 1.496(9)
C195 N3 1.531(7)
C196 C197 1.396(8)
C196 C201 1.401(9)
C197 H197 0.9500
C197 C198 1.371(9)
C198 H198 0.9500
C198 C199 1.408(9)
C199 C200 1.397(9)
C199 C202 1.523(9)
C200 H200 0.9500
C200 C201 1.359(9)
C201 H201 0.9500
C202 C203 1.522(10)
C202 C204 1.563(10)
C202 C205 1.508(10)
C203 H20A 0.9800
C203 H20B 0.9800
C203 H20C 0.9800
C204 H20D 0.9800
C204 H20E 0.9800
C204 H20F 0.9800
C205 H20G 0.9800
C205 H20H 0.9800
C205 H20I 0.9800
C206 H20J 0.9900
C206 H20K 0.9900
C206 C207 1.501(8)
C206 N4 1.534(7)
C207 C208 1.396(9)
C207 C212 1.364(9)
C208 H208 0.9500
C208 C209 1.380(9)
C209 H209 0.9500
C209 C210 1.387(10)
C210 C211 1.378(10)
C210 C213 1.521(9)
C211 H211 0.9500
C211 C212 1.391(9)
C212 H212 0.9500
C161 H16G 0.9900
C161 H16H 0.9900
C161 C162 1.511(8)
C161 N1 1.501(7)
C162 H16I 0.9900
C162 H16J 0.9900
C162 N2 1.522(7)
C163 H16K 0.9900
C163 H16L 0.9900
C163 C164 1.521(9)
C163 N2 1.503(7)
C164 H16M 0.9900
C164 H16N 0.9900
C164 N1 1.496(8)
C165 H16O 0.9900
C165 H16P 0.9900
C165 C166 1.517(8)
C165 N1 1.506(7)
C166 H16Q 0.9900
C166 H16R 0.9900
C166 N2 1.512(7)
C167 H16S 0.9900
C167 H16T 0.9900
C167 C168 1.495(9)
C167 N1 1.549(8)
C168 C169 1.400(9)
C168 C173 1.380(8)
C169 H169 0.9500
C169 C170 1.361(10)
C170 H170 0.9500
C170 C171 1.377(10)
C171 C172 1.392(9)
C171 C174 1.531(10)
C172 H172 0.9500
C172 C173 1.375(9)
C173 H173 0.9500
C174 C175 1.508(11)
C174 C176 1.575(11)
C174 C177 1.527(10)
C175 H17D 0.9800
C175 H17E 0.9800
C175 H17F 0.9800
C176 H17G 0.9800
C176 H17H 0.9800
C176 H17I 0.9800
C177 H17J 0.9800
C177 H17K 0.9800
C177 H17L 0.9800
C178 H17M 0.9900
C178 H17N 0.9900
C178 C179 1.503(8)
C178 N2 1.519(7)
C179 C180 1.406(8)
C179 C184 1.377(8)
C180 H180 0.9500
C180 C181 1.382(9)
C181 H181 0.9500
C181 C182 1.399(9)
C182 C183 1.388(9)
C182 C185 1.516(9)
C183 H183 0.9500
C183 C184 1.387(9)
C184 H184 0.9500
C185 C186 1.542(11)
C185 C187 1.557(11)
C185 C188 1.483(10)
C186 H18F 0.9800
C186 H18G 0.9800
C186 H18H 0.9800
C187 H18I 0.9800
C187 H18J 0.9800
C187 H18K 0.9800
C188 H18L 0.9800
C188 H18M 0.9800
C188 H18N 0.9800
F19 P4 1.332(14)
F19 P4B 1.839(12)
F20 P4 1.867(12)
F20 P4B 1.357(14)
F21 P4 1.698(12)
F21 P4B 1.523(14)
F22 P4 1.538(13)
F22 P4B 1.706(13)
F23 P4 1.758(14)
F23 P4B 1.479(15)
F24 P4 1.471(15)
F24 P4B 1.748(14)
F7 P2 1.564(5)
F8 P2 1.636(4)
F9 P2 1.534(5)
F10 P2 1.613(5)
F11 P2 1.591(4)
F12 P2 1.599(4)
F13 P3 1.427(5)
F14 P3 1.617(5)
F15 P3 1.604(5)
F16 P3 1.608(5)
F17 P3 1.594(5)
F18 P3 1.589(5)
F1 P1 1.597(5)
F2 P1 1.588(5)
F3 P1 1.560(6)
F4 P1 1.581(6)
F5 P1 1.580(5)
F6 P1 1.542(5)
C235 C236 1.442(11)
C235 N10 1.151(10)
C236 H23I 0.9800
C236 H23J 0.9800
C236 H23K 0.9800
C219 C220 1.418(12)
C219 N6 1.180(18)
C220 H22D 0.9800
C220 H22E 0.9800
C220 H22F 0.9800
C233 C234 1.43(5)
C233 N13 1.13(4)
C234 H23L 0.9800
C234 H23M 0.9800
C234 H23N 0.9800
C227 C228 1.366(14)
C227 N11 1.097(11)
C228 H22G 0.9800
C228 H22H 0.9800
C228 H22I 0.9800
C229 C230 1.491(19)
C229 N8 1.148(17)
C230 H23O 0.9800
C230 H23P 0.9800
C230 H23Q 0.9800
C221 C222 1.368(18)
C221 N5 1.126(18)
C222 H22J 0.9800
C222 H22K 0.9800
C222 H22L 0.9800
C217 C218 1.448(12)
C217 N7 1.128(9)
C218 H21C 0.9800
C218 H21D 0.9800
C218 H21E 0.9800
C223 C224 1.459(13)
C223 N9 1.151(11)
C224 H22M 0.9800
C224 H22N 0.9800
C224 H22O 0.9800
C225 C226 1.411(17)
C225 N12 1.161(16)
C226 H22P 0.9800
C226 H22Q 0.9800
C226 H22R 0.9800
C231 C232 1.51(3)
C231 N15 1.23(4)
C232 H23C 0.9604
C232 H23D 0.9594
C232 H23E 0.9601
C232 H23F 0.9600
C232 H23G 0.9596
C232 H23H 0.9602
C232 C237 1.68(3)
C237 N14 1.22(2)

loop_
_geom_torsion_atom_site_label_1
_geom_torsion_atom_site_label_2
_geom_torsion_atom_site_label_3
_geom_torsion_atom_site_label_4
_geom_torsion
C1 C2 C3 C4 -1.0(9)
C1 C2 C3 O6 177.9(5)
C1 C2 O5 C49 103.4(6)
C1 C6 C7 C8 179.1(5)
C1 C48 O4 C47 177.0(5)
C2 C1 C6 C5 -0.8(8)
C2 C1 C6 C7 -179.9(5)
C2 C1 C48 O4 107.0(6)
C2 C3 C4 C5 -1.5(8)
C2 C3 C4 C11 171.9(5)
C2 C3 O6 C53 -76.9(7)
C3 C2 O5 C49 -81.7(7)
C3 C4 C5 C6 2.9(8)
C3 C4 C5 C10 -179.7(5)
C3 C4 C11 O1 -106.0(6)
C4 C3 O6 C53 102.0(7)
C4 C5 C6 C1 -1.7(8)
C4 C5 C6 C7 177.4(5)
C4 C5 C10 C9 -177.2(5)
C4 C11 O1 C12 -167.4(5)
C5 C4 C11 O1 67.5(6)
C5 C6 C7 C8 -0.1(8)
C6 C1 C2 C3 2.2(8)
C6 C1 C2 O5 176.9(5)
C6 C1 C48 O4 -69.1(7)
C6 C5 C10 C9 0.3(8)
C6 C7 C8 C9 0.2(9)
C7 C8 C9 C10 -0.1(9)
C8 C9 C10 C5 -0.2(9)
C10 C5 C6 C1 -179.3(5)
C10 C5 C6 C7 -0.2(8)
C11 C4 C5 C6 -170.7(5)
C11 C4 C5 C10 6.7(8)
C12 C13 C14 C15 179.2(6)
C12 C13 C14 O7 -1.8(9)
C12 C13 C18 C17 -177.6(6)
C12 C13 C18 C19 1.9(9)
C13 C12 O1 C11 175.1(5)
C13 C14 C15 C16 -3.8(10)
C13 C14 O7 C57 176.8(7)
C13 C18 C19 C20 -175.9(6)
C14 C13 C18 C17 -3.4(9)
C14 C13 C18 C19 176.1(6)
C14 C15 C16 C17 1.0(10)
C15 C14 O7 C57 -4.2(10)
C15 C16 C17 C18 0.5(10)
C15 C16 C17 C22 -175.0(6)
C16 C17 C18 C13 0.7(9)
C16 C17 C18 C19 -178.9(6)
C16 C17 C22 C21 175.6(6)
C16 C17 C22 C23 -1.4(9)
C17 C18 C19 C20 3.7(9)
C17 C22 C23 O2 83.4(7)
C18 C13 C14 C15 5.0(10)
C18 C13 C14 O7 -176.0(6)
C18 C17 C22 C21 0.1(9)
C18 C17 C22 C23 -176.9(6)
C18 C19 C20 C21 -0.9(10)
C19 C20 C21 C22 -2.3(10)
C19 C20 C21 O8 177.5(6)
C20 C21 C22 C17 2.7(10)
C20 C21 C22 C23 179.7(6)
C20 C21 O8 C61 3.5(10)
C21 C22 C23 O2 -93.6(7)
C22 C17 C18 C13 176.3(5)
C22 C17 C18 C19 -3.2(9)
C22 C21 O8 C61 -176.6(7)
C22 C23 O2 C24 157.0(5)
C24 C25 C26 C27 171.8(5)
C24 C25 C26 O9 -3.7(8)
C24 C25 C30 C29 -169.2(5)
C24 C25 C30 C31 10.3(8)
C25 C24 O2 C23 -170.8(5)
C25 C26 C27 C28 -1.9(9)
C25 C26 C27 O10 177.1(5)
C25 C26 O9 C65 -93.4(7)
C25 C30 C31 C32 -177.3(5)
C26 C25 C30 C29 4.9(8)
C26 C25 C30 C31 -175.6(5)
C26 C27 C28 C29 3.3(8)
C26 C27 C28 C35 -172.4(5)
C26 C27 O10 C69 84.0(7)
C27 C26 O9 C65 90.9(7)
C27 C28 C29 C30 -0.6(8)
C27 C28 C29 C34 -180.0(5)
C27 C28 C35 O3 107.2(6)
C28 C27 O10 C69 -97.0(7)
C28 C29 C30 C25 -3.6(8)
C28 C29 C30 C31 176.9(5)
C28 C29 C34 C33 -177.8(5)
C28 C35 O3 C36 -178.9(5)
C29 C28 C35 O3 -68.3(7)
C29 C30 C31 C32 2.2(8)
C30 C25 C26 C27 -2.3(8)
C30 C25 C26 O9 -177.8(5)
C30 C29 C34 C33 2.8(8)
C30 C31 C32 C33 0.4(8)
C31 C32 C33 C34 -1.3(9)
C32 C33 C34 C29 -0.3(9)
C34 C29 C30 C25 175.8(5)
C34 C29 C30 C31 -3.7(8)
C35 C28 C29 C30 175.1(5)
C35 C28 C29 C34 -4.3(8)
C36 C37 C38 C39 173.0(6)
C36 C37 C38 O11 -7.7(9)
C36 C37 C42 C41 -171.2(6)
C36 C37 C42 C43 8.2(10)
C37 C36 O3 C35 -166.2(6)
C37 C38 C39 C40 -2.6(10)
C37 C38 O11 C73 -177.9(6)
C37 C42 C43 C44 -178.2(7)
C38 C37 C42 C41 -0.3(10)
C38 C37 C42 C43 179.2(6)
C38 C39 C40 C41 1.4(10)
C39 C38 O11 C73 1.4(10)
C39 C40 C41 C42 0.4(10)
C39 C40 C41 C46 -179.7(6)
C40 C41 C42 C37 -0.9(9)
C40 C41 C42 C43 179.6(6)
C40 C41 C46 C45 179.0(6)
C40 C41 C46 C47 2.1(10)
C41 C42 C43 C44 1.3(10)
C41 C46 C47 O4 81.2(7)
C42 C37 C38 C39 2.0(10)
C42 C37 C38 O11 -178.7(6)
C42 C41 C46 C45 -1.1(10)
C42 C41 C46 C47 -177.9(6)
C42 C43 C44 C45 -0.8(11)
C43 C44 C45 C46 -0.7(11)
C43 C44 C45 O12 174.7(7)
C44 C45 C46 C41 1.6(10)
C44 C45 C46 C47 178.6(6)
C44 C45 O12 C77 58.3(9)
C45 C46 C47 O4 -95.7(7)
C46 C41 C42 C37 179.2(6)
C46 C41 C42 C43 -0.3(9)
C46 C45 O12 C77 -126.3(7)
C46 C47 O4 C48 169.4(5)
C48 C1 C2 C3 -174.0(5)
C48 C1 C2 O5 0.7(8)
C48 C1 C6 C5 175.5(5)
C48 C1 C6 C7 -3.6(8)
C49 C50 C51 C52 177.4(8)
C50 C49 O5 C2 176.6(6)
C53 C54 C55 C56 -176.6(9)
C54 C53 O6 C3 171.9(6)
C57 C58 C59 C60 -174.2(12)
C57 C58B C59B C60 -172.6(13)
C58 C57 O7 C14 -160.2(9)
C58B C57 O7 C14 165.4(12)
C61 C62 C63 C64 169.0(11)
C61 C62 C63B C64B -178.6(19)
C62 C61 O8 C21 -179.2(8)
C65 C66 C67 C68 -164.9(12)
C65 C66 C67B C68B -163.0(19)
C66 C65 O9 C26 175.7(7)
C69 C70 C71 C72 -165.3(12)
C69 C70 C71 C72B -98(2)
C70 C69 O10 C27 171.6(7)
C73 C74 C75 C76 60.6(13)
C73 C74 C75B C76B 172.7(18)
C74 C73 O11 C38 -176.6(7)
C77 C78 C79 C80 179.8(9)
C78 C77 O12 C45 174.8(7)
O1 C12 C13 C14 -101.3(7)
O1 C12 C13 C18 72.8(7)
O2 C24 C25 C26 -114.2(6)
O2 C24 C25 C30 59.7(7)
O3 C36 C37 C38 -94.5(7)
O3 C36 C37 C42 76.5(8)
O5 C2 C3 C4 -175.8(5)
O5 C2 C3 O6 3.1(8)
O5 C49 C50 C51 171.0(6)
O6 C3 C4 C5 179.6(5)
O6 C3 C4 C11 -7.0(8)
O6 C53 C54 C55 -177.6(7)
O7 C14 C15 C16 177.2(6)
O7 C57 C58 C59 -59.6(16)
O7 C57 C58B C59B 68(2)
O8 C21 C22 C17 -177.2(6)
O8 C21 C22 C23 -0.1(9)
O8 C61 C62 C63 -49.0(16)
O8 C61 C62 C63B 49(3)
O9 C26 C27 C28 173.7(5)
O9 C26 C27 O10 -7.3(8)
O9 C65 C66 C67 -63.2(14)
O9 C65 C66 C67B 25.8(18)
O10 C27 C28 C29 -175.6(5)
O10 C27 C28 C35 8.7(8)
O10 C69 C70 C71 -61.3(11)
O11 C38 C39 C40 178.2(6)
O11 C73 C74 C75 165.7(9)
O11 C73 C74 C75B 78.9(16)
O12 C45 C46 C41 -173.8(6)
O12 C45 C46 C47 3.1(9)
O12 C77 C78 C79 -42.2(13)
C1C C137 O17 C94 -163.6(7)
C1J C1K C150 C149 70.6(18)
C2C C1C C137 O17 -68.1(12)
C6C C5C C130 C129 179.7(16)
C11C C141 O18 C101 169.3(9)
C12C C11C C141 O18 73.6(16)
C22C C21C C158 C157 -113(2)
C81 C82 C83 C84 -0.7(9)
C81 C82 C83 O24 179.7(5)
C81 C82 O23 C129 -102.5(7)
C81 C86 C87 C88 -178.5(5)
C81 C128 O16 C127 -179.8(5)
C82 C81 C86 C85 -0.1(8)
C82 C81 C86 C87 178.7(5)
C82 C81 C128 O16 -103.4(6)
C82 C83 C84 C85 2.5(8)
C82 C83 C84 C91 -171.8(5)
C82 C83 O24 C133 78.0(7)
C83 C82 O23 C129 82.9(7)
C83 C84 C85 C86 -3.1(8)
C83 C84 C85 C90 -179.3(5)
C83 C84 C91 O13 105.3(6)
C84 C83 O24 C133 -101.6(7)
C84 C85 C86 C81 1.9(8)
C84 C85 C86 C87 -176.9(5)
C84 C85 C90 C89 176.8(5)
C84 C91 O13 C92 167.9(5)
C85 C84 C91 O13 -68.9(6)
C85 C86 C87 C88 0.3(8)
C86 C81 C82 C83 -0.6(8)
C86 C81 C82 O23 -175.0(5)
C86 C81 C128 O16 71.5(7)
C86 C85 C90 C89 0.5(8)
C86 C87 C88 C89 0.2(8)
C87 C88 C89 C90 -0.3(8)
C88 C89 C90 C85 -0.1(8)
C90 C85 C86 C81 178.2(5)
C90 C85 C86 C87 -0.6(8)
C91 C84 C85 C86 171.3(5)
C91 C84 C85 C90 -4.9(8)
C92 C93 C94 C95 178.4(6)
C92 C93 C94 O17 -1.4(9)
C92 C93 C98 C97 179.4(6)
C92 C93 C98 C99 2.1(9)
C93 C92 O13 C91 -177.1(5)
C93 C94 C95 C96 3.4(10)
C93 C94 O17 C137 175.7(6)
C93 C98 C99 C100 176.2(6)
C94 C93 C98 C97 1.6(9)
C94 C93 C98 C99 -175.7(6)
C94 C95 C96 C97 -0.9(10)
C95 C94 O17 C137 -4.1(10)
C95 C96 C97 C98 -1.1(9)
C95 C96 C97 C102 175.6(6)
C96 C97 C98 C93 0.8(9)
C96 C97 C98 C99 178.2(6)
C96 C97 C102 C101 -176.2(6)
C96 C97 C102 C103 0.1(9)
C97 C98 C99 C100 -1.2(10)
C97 C102 C103 O14 -76.4(7)
C98 C93 C94 C95 -3.7(10)
C98 C93 C94 O17 176.5(6)
C98 C97 C102 C101 0.4(9)
C98 C97 C102 C103 176.7(6)
C98 C99 C100 C101 -0.7(11)
C99 C100 C101 C102 2.6(11)
C99 C100 C101 O18 -176.7(6)
C100 C101 C102 C97 -2.4(10)
C100 C101 C102 C103 -178.7(6)
C100 C101 O18 C141 2.4(10)
C101 C102 C103 O14 99.9(7)
C102 C97 C98 C93 -176.0(6)
C102 C97 C98 C99 1.4(9)
C102 C101 O18 C141 -176.9(7)
C102 C103 O14 C104 -158.4(5)
C104 C105 C106 C107 -173.5(5)
C104 C105 C106 O19 4.1(8)
C104 C105 C110 C109 170.4(5)
C104 C105 C110 C111 -7.8(8)
C105 C104 O14 C103 165.2(5)
C105 C106 C107 C108 4.2(9)
C105 C106 C107 O20 -177.1(5)
C105 C106 O19 C145 91.7(7)
C105 C110 C111 C112 176.3(5)
C106 C105 C110 C109 -4.6(8)
C106 C105 C110 C111 177.3(5)
C106 C107 C108 C109 -6.1(9)
C106 C107 C108 C115 172.8(5)
C106 C107 O20 C149 -72.5(8)
C107 C106 O19 C145 -90.6(7)
C107 C108 C109 C110 2.6(8)
C107 C108 C109 C114 180.0(6)
C107 C108 C115 O15 -110.2(6)
C108 C107 O20 C149 106.2(8)
C108 C109 C110 C105 2.6(8)
C108 C109 C110 C111 -179.2(5)
C108 C109 C114 C113 -179.8(6)
C108 C115 O15 C116 179.4(6)
C109 C108 C115 O15 68.7(7)
C109 C110 C111 C112 -1.8(8)
C110 C105 C106 C107 1.3(8)
C110 C105 C106 O19 178.9(5)
C110 C109 C114 C113 -2.4(8)
C110 C111 C112 C113 -0.7(9)
C111 C112 C113 C114 1.7(10)
C112 C113 C114 C109 -0.1(9)
C114 C109 C110 C105 -174.8(5)
C114 C109 C110 C111 3.3(8)
C115 C108 C109 C110 -176.3(5)
C115 C108 C109 C114 1.1(8)
C116 C117 C118 C119 -175.1(6)
C116 C117 C118 O21 2.7(10)
C116 C117 C122 C121 174.0(6)
C116 C117 C122 C123 -6.4(10)
C117 C116 O15 C115 167.8(6)
C117 C118 C119 C120 0.8(11)
C117 C118 O21 C153 154.8(8)
C117 C122 C123 C124 -179.9(8)
C118 C117 C122 C121 -1.1(10)
C118 C117 C122 C123 178.4(6)
C118 C119 C120 C121 -0.7(11)
C119 C118 O21 C153 -27.4(11)
C119 C120 C121 C122 -0.3(10)
C119 C120 C121 C126 -178.6(7)
C120 C121 C122 C117 1.2(10)
C120 C121 C122 C123 -178.4(6)
C120 C121 C126 C125 179.0(7)
C120 C121 C126 C127 -7.2(10)
C121 C122 C123 C124 -0.4(11)
C121 C126 C127 O16 -70.8(8)
C122 C117 C118 C119 0.1(11)
C122 C117 C118 O21 177.9(6)
C122 C121 C126 C125 0.7(11)
C122 C121 C126 C127 174.5(6)
C122 C123 C124 C125 0.0(13)
C123 C124 C125 C126 0.7(14)
C123 C124 C125 O22 -177.3(9)
C124 C125 C126 C121 -1.0(12)
C124 C125 C126 C127 -174.9(7)
C124 C125 O22 C157 -30.7(16)
C125 C126 C127 O16 102.9(8)
C126 C121 C122 C117 179.6(6)
C126 C121 C122 C123 0.0(10)
C126 C125 O22 C157 151.3(11)
C126 C127 O16 C128 -171.5(5)
C128 C81 C82 C83 174.3(5)
C128 C81 C82 O23 -0.2(8)
C128 C81 C86 C85 -175.0(5)
C128 C81 C86 C87 3.8(8)
C129 C130 C131 C132 148.5(15)
C130 C129 O23 C82 177.1(7)
C132 C4C C130 C129 -175.5(13)
C133 C134 C135 C136 176.5(9)
C134 C133 O24 C83 -169.0(6)
C137 C1C C2C C3C -179.1(10)
C137 C138 C139 C140 177(2)
C138 C137 O17 C94 161.6(10)
C141 C11C C12C C13C 179.8(14)
C141 C142 C143 C144 -170.0(19)
C142 C141 O18 C101 -176.2(13)
C145 C146 C147 C148 174.7(8)
C146 C145 O19 C106 -171.6(7)
C149 C150 C151 C152 -166.1(13)
C150 C149 O20 C107 -155.3(8)
C153 C154 C155 C156 76.4(18)
C154 C153 O21 C118 -156.1(9)
C157 C158 C159 C160 -92(2)
C158 C157 O22 C125 -176.6(12)
O13 C92 C93 C94 103.9(7)
O13 C92 C93 C98 -74.0(7)
O14 C104 C105 C106 112.8(6)
O14 C104 C105 C110 -62.1(7)
O15 C116 C117 C118 93.4(8)
O15 C116 C117 C122 -81.7(8)
O17 C94 C95 C96 -176.8(6)
O17 C137 C138 C139 65(2)
O18 C101 C102 C97 177.0(6)
O18 C101 C102 C103 0.7(10)
O18 C141 C142 C143 73(2)
O19 C106 C107 C108 -173.5(5)
O19 C106 C107 O20 5.3(8)
O19 C145 C146 C147 -59.0(11)
O20 C107 C108 C109 175.2(5)
O20 C107 C108 C115 -5.9(8)
O20 C149 C150 C1K 109.3(12)
O20 C149 C150 C151 29.8(15)
O21 C118 C119 C120 -176.9(7)
O21 C153 C154 C155 59.5(15)
O22 C125 C126 C121 177.0(7)
O22 C125 C126 C127 3.1(12)
O22 C157 C158 C21C 77(2)
O22 C157 C158 C159 7(3)
O23 C82 C83 C84 173.9(5)
O23 C82 C83 O24 -5.7(8)
O23 C129 C130 C4C 38.5(18)
O23 C129 C130 C5C -159.5(13)
O23 C129 C130 C131 -19(3)
O24 C83 C84 C85 -177.9(5)
O24 C83 C84 C91 7.8(8)
O24 C133 C134 C135 -179.6(6)
C189 C190 N3 C192 47.9(6)
C189 C190 N3 C194 -69.5(6)
C189 C190 N3 C195 171.7(5)
C190 C189 N4 C191 -68.1(6)
C190 C189 N4 C193 48.8(6)
C190 C189 N4 C206 172.5(5)
C191 C192 N3 C190 -71.3(6)
C191 C192 N3 C194 45.7(6)
C191 C192 N3 C195 165.7(5)
C192 C191 N4 C189 44.6(6)
C192 C191 N4 C193 -72.4(6)
C192 C191 N4 C206 166.2(5)
C193 C194 N3 C190 47.1(6)
C193 C194 N3 C192 -70.1(6)
C193 C194 N3 C195 167.5(5)
C194 C193 N4 C189 -70.2(5)
C194 C193 N4 C191 47.9(6)
C194 C193 N4 C206 166.6(4)
C195 C196 C197 C198 -175.8(6)
C195 C196 C201 C200 177.5(6)
C196 C195 N3 C190 -68.7(6)
C196 C195 N3 C192 52.7(7)
C196 C195 N3 C194 172.8(5)
C196 C197 C198 C199 -1.0(10)
C197 C196 C201 C200 1.5(9)
C197 C198 C199 C200 0.2(9)
C197 C198 C199 C202 -178.9(6)
C198 C199 C200 C201 1.4(10)
C198 C199 C202 C203 105.2(8)
C198 C199 C202 C204 -136.7(7)
C198 C199 C202 C205 -16.6(9)
C199 C200 C201 C196 -2.4(10)
C200 C199 C202 C203 -73.9(8)
C200 C199 C202 C204 44.2(9)
C200 C199 C202 C205 164.2(7)
C201 C196 C197 C198 0.1(9)
C202 C199 C200 C201 -179.4(6)
C206 C207 C208 C209 174.6(6)
C206 C207 C212 C211 -174.9(6)
C207 C206 N4 C189 -58.8(7)
C207 C206 N4 C191 -179.1(5)
C207 C206 N4 C193 62.3(7)
C207 C208 C209 C210 -0.3(10)
C208 C207 C212 C211 -2.6(10)
C208 C209 C210 C211 -1.0(11)
C208 C209 C210 C213 -180.0(7)
C209 C210 C211 C212 0.6(12)
C209 C210 C213 C14C -160.2(10)
C209 C210 C213 C15C -54.8(12)
C209 C210 C213 C16C 76.3(14)
C209 C210 C213 C17C 112.2(11)
C209 C210 C213 C18C 4.7(14)
C209 C210 C213 C19C -127.1(14)
C210 C211 C212 C207 1.3(12)
C211 C210 C213 C14C 20.9(14)
C211 C210 C213 C15C 126.3(11)
C211 C210 C213 C16C -102.6(14)
C211 C210 C213 C17C -66.7(13)
C211 C210 C213 C18C -174.1(11)
C211 C210 C213 C19C 54.0(16)
C212 C207 C208 C209 2.1(9)
C213 C210 C211 C212 179.5(8)
N3 C195 C196 C197 -97.5(7)
N3 C195 C196 C201 86.7(7)
N4 C189 C190 N3 18.6(6)
N4 C191 C192 N3 21.7(6)
N4 C193 C194 N3 19.3(6)
N4 C206 C207 C208 94.7(7)
N4 C206 C207 C212 -93.0(7)
C161 C162 N2 C163 70.5(6)
C161 C162 N2 C166 -45.5(6)
C161 C162 N2 C178 -166.4(5)
C162 C161 N1 C164 -46.1(6)
C162 C161 N1 C165 70.8(6)
C162 C161 N1 C167 -167.1(5)
C163 C164 N1 C161 69.2(6)
C163 C164 N1 C165 -48.3(6)
C163 C164 N1 C167 -169.1(5)
C164 C163 N2 C162 -47.1(6)
C164 C163 N2 C166 68.3(6)
C164 C163 N2 C178 -166.9(5)
C165 C166 N2 C162 68.4(6)
C165 C166 N2 C163 -46.6(6)
C165 C166 N2 C178 -172.6(5)
C166 C165 N1 C161 -47.9(6)
C166 C165 N1 C164 70.2(6)
C166 C165 N1 C167 -169.8(5)
C167 C168 C169 C170 -177.2(6)
C167 C168 C173 C172 177.6(6)
C168 C167 N1 C161 -55.4(6)
C168 C167 N1 C164 -176.2(5)
C168 C167 N1 C165 65.1(6)
C168 C169 C170 C171 -1.0(11)
C169 C168 C173 C172 -0.2(9)
C169 C170 C171 C172 0.8(10)
C169 C170 C171 C174 -179.8(7)
C170 C171 C172 C173 -0.4(10)
C170 C171 C174 C175 -143.3(8)
C170 C171 C174 C176 -25.6(9)
C170 C171 C174 C177 93.2(8)
C171 C172 C173 C168 0.1(10)
C172 C171 C174 C175 36.0(10)
C172 C171 C174 C176 153.7(7)
C172 C171 C174 C177 -87.5(8)
C173 C168 C169 C170 0.6(10)
C174 C171 C172 C173 -179.7(6)
C178 C179 C180 C181 -175.9(5)
C178 C179 C184 C183 176.7(6)
C179 C178 N2 C162 179.6(5)
C179 C178 N2 C163 -61.5(7)
C179 C178 N2 C166 61.4(7)
C179 C180 C181 C182 -0.6(9)
C180 C179 C184 C183 1.9(9)
C180 C181 C182 C183 1.2(9)
C180 C181 C182 C185 179.4(6)
C181 C182 C183 C184 -0.2(10)
C181 C182 C185 C186 171.5(7)
C181 C182 C185 C187 54.7(9)
C181 C182 C185 C188 -68.4(9)
C182 C183 C184 C179 -1.3(10)
C183 C182 C185 C186 -10.4(10)
C183 C182 C185 C187 -127.2(7)
C183 C182 C185 C188 109.7(8)
C184 C179 C180 C181 -1.0(9)
C185 C182 C183 C184 -178.4(6)
N1 C161 C162 N2 -20.6(6)
N1 C165 C166 N2 -19.7(6)
N1 C167 C168 C169 -87.7(7)
N1 C167 C168 C173 94.6(7)
N2 C163 C164 N1 -17.8(6)
N2 C178 C179 C180 -95.2(7)
N2 C178 C179 C184 90.0(7)
